data_4349027
loop_
_publ_author_name
'Saleh, Mahmoud'
'Powell, Douglas R.'
'Wehmschulte, Rudolf J.'

_publ_section_title
;
 Chlorination of 1-Carba-closo-dodecaborate and
 1-Ammonio-closo-dodecaborate Anions.
;
_journal_issue 20
_journal_name_full 'Inorganic chemistry'
_journal_page_first 10617
_journal_page_last 10627
_journal_paper_doi 10.1021/acs.inorgchem.6b01867
_journal_volume 55
_journal_year 2016
_chemical_formula_moiety 'C20 H48 Ag4 B48 Cl44 N8'
_chemical_formula_sum 'C20 H48 Ag4 B48 Cl44 N8'
_chemical_formula_weight 2910.82
_space_group_crystal_system monoclinic
_space_group_IT_number 9
_space_group_name_Hall 'C -2yc'
_space_group_name_H-M_alt 'C 1 c 1'
_atom_sites_solution_hydrogens difmap
_atom_sites_solution_primary direct
_atom_sites_solution_secondary difmap
_audit_creation_method SHELXL-2014/7
_cell_angle_alpha 90
_cell_angle_beta 118.716(2)
_cell_angle_gamma 90
_cell_formula_units_Z 4
_cell_length_a 19.978(2)
_cell_length_b 29.280(4)
_cell_length_c 18.961(2)
_cell_measurement_reflns_used 9955
_cell_measurement_temperature 100(2)
_cell_measurement_theta_max 30.65
_cell_measurement_theta_min 2.17
_cell_volume 9727.2(19)
_computing_cell_refinement 'SAINT (Bruker, 2007)'
_computing_data_collection 'APEX2 (Bruker, 2007)'
_computing_data_reduction 'SAINT (Bruker, 2007)'
_computing_molecular_graphics 'XP (Bruker, 2002)'
_computing_publication_material 'SHELXL-2014/7 (Sheldrick, 2014)'
_computing_structure_refinement 'SHELXL-2014/7 (Sheldrick, 2014)'
_computing_structure_solution 'SHELXS-97 (Sheldrick, 2008)'
_diffrn_ambient_temperature 100(2)
_diffrn_measured_fraction_theta_full 1.000
_diffrn_measured_fraction_theta_max 0.952
_diffrn_measurement_device_type 'Bruker APEX CCD'
_diffrn_measurement_method '\f and \w scans'
_diffrn_radiation_type MoK\a
_diffrn_radiation_wavelength 0.71073
_diffrn_reflns_av_R_equivalents 0.0327
_diffrn_reflns_av_unetI/netI 0.0289
_diffrn_reflns_Laue_measured_fraction_full 1.000
_diffrn_reflns_Laue_measured_fraction_max 0.952
_diffrn_reflns_limit_h_max 28
_diffrn_reflns_limit_h_min -28
_diffrn_reflns_limit_k_max 42
_diffrn_reflns_limit_k_min -42
_diffrn_reflns_limit_l_max 26
_diffrn_reflns_limit_l_min -27
_diffrn_reflns_number 125394
_diffrn_reflns_point_group_measured_fraction_full 1.000
_diffrn_reflns_point_group_measured_fraction_max 0.952
_diffrn_reflns_theta_full 25.242
_diffrn_reflns_theta_max 31.299
_diffrn_reflns_theta_min 1.354
_exptl_absorpt_coefficient_mu 2.040
_exptl_absorpt_correction_T_max 0.662
_exptl_absorpt_correction_T_min 0.561
_exptl_absorpt_correction_type multi-scan
_exptl_absorpt_process_details 'SADABS (Bruker, 2002)'
_exptl_crystal_colour colourless
_exptl_crystal_density_diffrn 1.988
_exptl_crystal_description block
_exptl_crystal_F_000 5600
_exptl_crystal_size_max 0.320
_exptl_crystal_size_mid 0.240
_exptl_crystal_size_min 0.220
_refine_diff_density_max 1.134
_refine_diff_density_min -0.812
_refine_diff_density_rms 0.082
_refine_ls_abs_structure_details
; 
 Refined as an inversion twin. 
;
_refine_ls_abs_structure_Flack 0.483(14)
_refine_ls_extinction_method none
_refine_ls_goodness_of_fit_ref 0.984
_refine_ls_hydrogen_treatment constr
_refine_ls_matrix_type full
_refine_ls_number_parameters 1118
_refine_ls_number_reflns 29575
_refine_ls_number_restraints 8
_refine_ls_restrained_S_all 0.986
_refine_ls_R_factor_all 0.0302
_refine_ls_R_factor_gt 0.0258
_refine_ls_shift/su_max 0.001
_refine_ls_shift/su_mean 0.000
_refine_ls_structure_factor_coef Fsqd
_refine_ls_weighting_details 'w=1/[\s^2^(Fo^2^)+(0.0340P)^2^+7.0000P] where P=(Fo^2^+2Fc^2^)/3'
_refine_ls_weighting_scheme calc
_refine_ls_wR_factor_gt 0.0607
_refine_ls_wR_factor_ref 0.0634
_reflns_Friedel_coverage 0.999
_reflns_Friedel_fraction_full 1.000
_reflns_Friedel_fraction_max 0.952
_reflns_number_gt 27455
_reflns_number_total 29575
_reflns_threshold_expression 'I > 2\s(I)'
_cod_data_source_file ic6b01867_si_002.cif
_cod_data_source_block Ag[4].MeCN
_cod_depositor_comments
;
The following automatic conversions were performed:

data name '_iucr_refine_instruction_details' was replaced with
'_iucr_refine_instructions_details' as specified in the replacement
file 'data/replacement-values/replacement_tags.lst'.

Automatic conversion script
Id: cif_correct_tags 9268 2022-04-12 08:56:07Z antanas 
;
_cod_original_sg_symbol_H-M 'C c'
_cod_database_code 4349027
_shelx_space_group_comment
; 
The symmetry employed for this shelxl refinement is uniquely defined 
by the following loop, which should always be used as a source of 
symmetry information in preference to the above space-group names. 
They are only intended as comments. 
;
_shelx_estimated_absorpt_t_min 0.561
_shelx_estimated_absorpt_t_max 0.662

loop_
_space_group_symop_operation_xyz
'x, y, z'
'x, -y, z+1/2'
'x+1/2, y+1/2, z'
'x+1/2, -y+1/2, z+1/2'

loop_
_atom_site_label
_atom_site_type_symbol
_atom_site_fract_x
_atom_site_fract_y
_atom_site_fract_z
_atom_site_U_iso_or_equiv
_atom_site_adp_type
_atom_site_occupancy
_atom_site_site_symmetry_order
_atom_site_calc_flag
_atom_site_refinement_flags_posn
_atom_site_refinement_flags_adp
Ag1_1 Ag 0.40530(2) -0.12607(2) 0.37671(2) 0.02868(7) Uani 1 1 d . .
Cl1_1 Cl 0.52050(5) -0.11509(3) 0.34588(5) 0.01856(15) Uani 1 1 d . .
Cl2_1 Cl 0.49471(4) -0.06567(3) 0.50879(5) 0.01509(14) Uani 1 1 d . .
Cl3_1 Cl 0.67226(5) -0.11341(3) 0.54047(5) 0.01642(14) Uani 1 1 d . .
Cl4_1 Cl 0.69829(4) -0.08352(3) 0.36523(5) 0.01748(15) Uani 1 1 d . .
Cl5_1 Cl 0.53714(4) -0.02067(3) 0.22753(5) 0.01952(15) Uani 1 1 d . .
Cl6_1 Cl 0.40449(5) -0.01167(3) 0.31481(5) 0.02095(16) Uani 1 1 d . .
Cl7_1 Cl 0.66620(4) -0.00065(3) 0.64078(5) 0.01640(15) Uani 1 1 d . .
Cl9_1 Cl 0.70642(4) 0.04373(3) 0.35362(5) 0.01749(15) Uani 1 1 d . .
Cl10_1 Cl 0.52695(5) 0.08691(3) 0.31984(5) 0.02253(17) Uani 1 1 d . .
Cl11_1 Cl 0.49875(4) 0.05825(3) 0.49511(5) 0.01698(15) Uani 1 1 d . .
Cl12_1 Cl 0.67475(5) 0.09580(3) 0.51516(5) 0.01824(15) Uani 1 1 d . .
N1_1 N 0.28887(18) -0.11936(12) 0.2742(2) 0.0242(7) Uani 1 1 d . .
N2_1 N 0.79301(15) -0.01174(10) 0.55243(17) 0.0143(5) Uani 1 1 d . .
C1_1 C 0.2244(2) -0.11999(12) 0.2386(2) 0.0188(7) Uani 1 1 d . .
C2_1 C 0.1411(2) -0.12106(13) 0.1960(2) 0.0232(7) Uani 1 1 d . .
H2A_1 H 0.1227 -0.1325 0.2322 0.035 Uiso 1 1 d R U
H2B_1 H 0.1234 -0.1412 0.1492 0.035 Uiso 1 1 d R U
H2C_1 H 0.1214 -0.0902 0.1782 0.035 Uiso 1 1 d R U
C3_1 C 0.8191(2) -0.04832(13) 0.6164(2) 0.0223(7) Uani 1 1 d . .
H3A_1 H 0.8092 -0.0785 0.5909 0.033 Uiso 1 1 d R U
H3B_1 H 0.7911 -0.0453 0.6467 0.033 Uiso 1 1 d R U
H3C_1 H 0.8739 -0.0449 0.6530 0.033 Uiso 1 1 d R U
C4_1 C 0.83735(19) -0.01998(14) 0.5081(2) 0.0226(7) Uani 1 1 d . .
H4A_1 H 0.8921 -0.0185 0.5460 0.034 Uiso 1 1 d R U
H4B_1 H 0.8241 0.0035 0.4666 0.034 Uiso 1 1 d R U
H4C_1 H 0.8247 -0.0502 0.4829 0.034 Uiso 1 1 d R U
C5_1 C 0.82061(19) 0.03320(13) 0.5958(2) 0.0228(7) Uani 1 1 d . .
H5A_1 H 0.8757 0.0316 0.6321 0.034 Uiso 1 1 d R U
H5B_1 H 0.7943 0.0396 0.6270 0.034 Uiso 1 1 d R U
H5C_1 H 0.8098 0.0577 0.5565 0.034 Uiso 1 1 d R U
B1_1 B 0.5621(2) -0.06135(12) 0.3906(2) 0.0125(6) Uani 1 1 d . .
B2_1 B 0.55129(19) -0.03751(12) 0.4708(2) 0.0114(6) Uani 1 1 d . .
B3_1 B 0.64174(19) -0.05937(12) 0.4899(2) 0.0119(6) Uani 1 1 d . .
B4_1 B 0.65401(19) -0.04566(12) 0.4047(2) 0.0119(6) Uani 1 1 d . .
B5_1 B 0.56980(19) -0.01563(13) 0.3329(2) 0.0140(6) Uani 1 1 d . .
B6_1 B 0.50638(19) -0.01100(13) 0.3742(2) 0.0137(6) Uani 1 1 d . .
B7_1 B 0.63677(19) -0.00686(12) 0.5354(2) 0.0112(6) Uani 1 1 d . .
B8_1 B 0.70258(19) -0.01191(12) 0.4954(2) 0.0110(6) Uani 1 1 d . .
B9_1 B 0.65604(19) 0.01524(12) 0.3974(2) 0.0128(6) Uani 1 1 d . .
B10_1 B 0.5644(2) 0.03622(12) 0.3778(2) 0.0136(6) Uani 1 1 d . .
B11_1 B 0.55290(19) 0.02253(12) 0.4634(2) 0.0132(6) Uani 1 1 d . .
B12_1 B 0.6437(2) 0.03930(12) 0.4768(2) 0.0135(6) Uani 1 1 d . .
Ag1_2 Ag 0.59484(2) 0.11546(2) 0.61118(2) 0.02884(7) Uani 1 1 d . .
Cl1_2 Cl 0.49400(5) 0.13904(3) 0.66109(5) 0.02119(16) Uani 1 1 d . .
Cl2_2 Cl 0.51331(4) 0.18244(3) 0.49160(5) 0.01667(15) Uani 1 1 d . .
Cl3_2 Cl 0.33741(5) 0.14312(3) 0.47006(5) 0.02003(16) Uani 1 1 d . .
Cl4_2 Cl 0.32169(5) 0.17859(3) 0.65043(5) 0.02020(16) Uani 1 1 d . .
Cl5_2 Cl 0.49063(5) 0.23790(3) 0.78139(5) 0.02170(16) Uani 1 1 d . .
Cl6_2 Cl 0.61710(5) 0.23881(3) 0.68545(6) 0.02501(18) Uani 1 1 d . .
Cl7_2 Cl 0.34542(5) 0.24960(3) 0.36466(5) 0.01795(15) Uani 1 1 d . .
Cl9_2 Cl 0.32998(5) 0.30856(3) 0.66163(5) 0.02116(16) Uani 1 1 d . .
Cl10_2 Cl 0.50928(5) 0.34160(3) 0.68239(6) 0.02470(18) Uani 1 1 d . .
Cl11_2 Cl 0.51986(5) 0.30787(3) 0.50142(5) 0.01862(15) Uani 1 1 d . .
Cl12_2 Cl 0.35297(5) 0.35214(3) 0.49075(6) 0.02218(17) Uani 1 1 d . .
N1_2 N 0.71142(19) 0.12153(12) 0.7105(2) 0.0259(7) Uani 1 1 d . .
N2_2 N 0.22713(17) 0.24916(9) 0.46286(19) 0.0176(6) Uani 1 1 d . .
C1_2 C 0.7752(2) 0.12520(12) 0.7525(2) 0.0194(7) Uani 1 1 d . .
C2_2 C 0.8574(2) 0.12960(14) 0.8037(2) 0.0262(8) Uani 1 1 d . .
H2A_2 H 0.8835 0.1210 0.7733 0.039 Uiso 1 1 d R U
H2B_2 H 0.8740 0.1094 0.8504 0.039 Uiso 1 1 d R U
H2C_2 H 0.8698 0.1613 0.8220 0.039 Uiso 1 1 d R U
C3_2 C 0.1953(2) 0.20989(13) 0.4040(2) 0.0257(8) Uani 1 1 d . .
H3A_2 H 0.1401 0.2139 0.3701 0.039 Uiso 1 1 d R U
H3B_2 H 0.2052 0.1811 0.4336 0.039 Uiso 1 1 d R U
H3C_2 H 0.2199 0.2092 0.3700 0.039 Uiso 1 1 d R U
C4_2 C 0.1858(2) 0.24814(15) 0.5122(3) 0.0315(9) Uani 1 1 d . .
H4A_2 H 0.2022 0.2742 0.5492 0.047 Uiso 1 1 d R U
H4B_2 H 0.1980 0.2197 0.5430 0.047 Uiso 1 1 d R U
H4C_2 H 0.1307 0.2499 0.4762 0.047 Uiso 1 1 d R U
C5_2 C 0.2017(2) 0.29264(13) 0.4138(2) 0.0256(8) Uani 1 1 d . .
H5A_2 H 0.2270 0.2951 0.3806 0.038 Uiso 1 1 d R U
H5B_2 H 0.2156 0.3190 0.4500 0.038 Uiso 1 1 d R U
H5C_2 H 0.1463 0.2920 0.3791 0.038 Uiso 1 1 d R U
B1_2 B 0.4560(2) 0.19376(12) 0.6170(2) 0.0136(6) Uani 1 1 d . .
B2_2 B 0.46432(19) 0.21456(12) 0.5339(2) 0.0128(6) Uani 1 1 d . .
B3_2 B 0.3738(2) 0.19653(12) 0.5205(2) 0.0128(6) Uani 1 1 d . .
B4_2 B 0.3672(2) 0.21338(12) 0.6083(2) 0.0130(6) Uani 1 1 d . .
B5_2 B 0.4549(2) 0.24105(13) 0.6752(2) 0.0150(7) Uani 1 1 d . .
B6_2 B 0.5156(2) 0.24163(13) 0.6294(2) 0.0145(6) Uani 1 1 d . .
B7_2 B 0.3801(2) 0.24724(11) 0.4710(2) 0.0122(6) Uani 1 1 d . .
B8_2 B 0.3180(2) 0.24690(12) 0.5162(2) 0.0141(7) Uani 1 1 d . .
B9_2 B 0.3709(2) 0.27469(12) 0.6134(2) 0.0142(6) Uani 1 1 d . .
B10_2 B 0.4627(2) 0.29107(12) 0.6267(2) 0.0155(7) Uani 1 1 d . .
B11_2 B 0.4681(2) 0.27463(12) 0.5394(2) 0.0137(6) Uani 1 1 d . .
B12_2 B 0.3801(2) 0.29539(12) 0.5297(2) 0.0139(6) Uani 1 1 d . .
Ag1_3 Ag 0.59753(2) 0.37129(2) 0.61816(2) 0.02899(7) Uani 1 1 d . .
Cl1_3 Cl 0.50751(4) 0.43372(3) 0.51156(5) 0.01816(16) Uani 1 1 d . .
Cl2_3 Cl 0.49170(4) 0.55714(3) 0.50473(5) 0.01535(14) Uani 1 1 d . .
Cl3_3 Cl 0.67044(4) 0.50153(3) 0.64499(5) 0.01708(15) Uani 1 1 d . .
Cl4_3 Cl 0.68915(4) 0.39971(3) 0.53726(5) 0.01831(15) Uani 1 1 d . .
Cl5_3 Cl 0.53896(5) 0.39539(3) 0.34299(6) 0.02436(18) Uani 1 1 d . .
Cl6_3 Cl 0.40548(4) 0.49262(3) 0.31967(5) 0.02178(16) Uani 1 1 d . .
Cl7_3 Cl 0.66067(5) 0.60894(3) 0.52407(5) 0.01836(15) Uani 1 1 d . .
Cl9_3 Cl 0.71189(5) 0.44351(3) 0.36504(5) 0.01983(16) Uani 1 1 d . .
Cl10_3 Cl 0.53559(5) 0.49802(4) 0.22952(5) 0.02494(18) Uani 1 1 d . .
Cl11_3 Cl 0.50823(5) 0.59735(3) 0.32902(5) 0.02189(17) Uani 1 1 d . .
Cl12_3 Cl 0.68955(5) 0.57058(3) 0.35353(5) 0.01999(16) Uani 1 1 d . .
N1_3 N 0.71249(19) 0.36825(13) 0.7217(2) 0.0281(7) Uani 1 1 d . .
N2_3 N 0.79339(15) 0.51028(10) 0.55230(16) 0.0145(5) Uani 1 1 d . .
C1_3 C 0.7771(2) 0.37126(13) 0.7572(2) 0.0200(7) Uani 1 1 d . .
C2_3 C 0.8596(2) 0.37559(17) 0.7994(3) 0.0314(9) Uani 1 1 d . .
H2A_3 H 0.8777 0.3811 0.7604 0.047 Uiso 1 1 d R U
H2B_3 H 0.8823 0.3473 0.8290 0.047 Uiso 1 1 d R U
H2C_3 H 0.8744 0.4012 0.8372 0.047 Uiso 1 1 d R U
C3_3 C 0.82701(19) 0.46888(12) 0.6055(2) 0.0208(7) Uani 1 1 d . .
H3A_3 H 0.8818 0.4735 0.6405 0.031 Uiso 1 1 d R U
H3B_3 H 0.8190 0.4418 0.5719 0.031 Uiso 1 1 d R U
H3C_3 H 0.8020 0.4644 0.6385 0.031 Uiso 1 1 d R U
C4_3 C 0.83648(19) 0.51562(14) 0.5056(2) 0.0223(7) Uani 1 1 d . .
H4A_3 H 0.8176 0.5425 0.4708 0.033 Uiso 1 1 d R U
H4B_3 H 0.8288 0.4884 0.4726 0.033 Uiso 1 1 d R U
H4C_3 H 0.8910 0.5194 0.5432 0.033 Uiso 1 1 d R U
C5_3 C 0.81503(19) 0.55115(12) 0.6071(2) 0.0202(7) Uani 1 1 d . .
H5A_3 H 0.8702 0.5510 0.6433 0.030 Uiso 1 1 d R U
H5B_3 H 0.7882 0.5499 0.6389 0.030 Uiso 1 1 d R U
H5C_3 H 0.8007 0.5792 0.5749 0.030 Uiso 1 1 d R U
B1_3 B 0.55784(19) 0.46788(12) 0.4728(2) 0.0126(6) Uani 1 1 d . .
B2_3 B 0.5497(2) 0.52812(11) 0.4700(2) 0.0118(6) Uani 1 1 d . .
B3_3 B 0.6389(2) 0.50214(12) 0.5389(2) 0.0120(6) Uani 1 1 d . .
B4_3 B 0.6507(2) 0.45344(12) 0.4888(2) 0.0140(6) Uani 1 1 d . .
B5_3 B 0.5705(2) 0.44954(13) 0.3902(2) 0.0158(7) Uani 1 1 d . .
B6_3 B 0.50700(19) 0.49574(13) 0.3784(2) 0.0144(6) Uani 1 1 d . .
B7_3 B 0.6372(2) 0.55228(12) 0.4832(2) 0.0128(6) Uani 1 1 d . .
B8_3 B 0.7030(2) 0.50604(12) 0.4966(2) 0.0125(6) Uani 1 1 d . .
B9_3 B 0.65901(19) 0.47342(12) 0.4042(2) 0.0127(6) Uani 1 1 d . .
B10_3 B 0.56965(19) 0.49930(13) 0.3352(2) 0.0147(7) Uani 1 1 d . .
B11_3 B 0.5569(2) 0.54746(12) 0.3848(2) 0.0139(6) Uani 1 1 d . .
B12_3 B 0.65044(19) 0.53437(12) 0.4005(2) 0.0136(6) Uani 1 1 d . .
Ag1_4 Ag 0.40583(2) 0.61455(2) 0.37843(2) 0.02461(6) Uani 1 1 d . .
Cl1_4 Cl 0.31010(5) 0.64380(3) 0.44445(5) 0.01909(16) Uani 1 1 d . .
Cl3_4 Cl 0.28437(5) 0.68147(3) 0.61661(5) 0.02069(16) Uani 1 1 d . .
Cl4_4 Cl 0.45991(5) 0.64048(3) 0.63815(6) 0.02266(17) Uani 1 1 d . .
Cl5_4 Cl 0.49094(4) 0.68543(3) 0.47253(5) 0.01663(15) Uani 1 1 d . .
Cl6_4 Cl 0.32541(5) 0.75221(3) 0.34055(5) 0.02007(16) Uani 1 1 d . .
Cl7_4 Cl 0.29116(5) 0.80672(3) 0.62859(5) 0.02217(17) Uani 1 1 d . .
Cl8_4 Cl 0.45422(5) 0.73902(3) 0.75449(5) 0.02372(18) Uani 1 1 d . .
Cl9_4 Cl 0.58658(5) 0.74157(3) 0.66691(5) 0.02192(17) Uani 1 1 d . .
Cl10_4 Cl 0.49766(5) 0.80844(3) 0.48450(5) 0.01822(15) Uani 1 1 d . .
Cl11_4 Cl 0.32383(5) 0.85355(3) 0.46433(6) 0.02312(17) Uani 1 1 d . .
Cl12_4 Cl 0.47288(5) 0.84338(3) 0.65888(6) 0.02673(19) Uani 1 1 d . .
N1_4 N 0.29207(18) 0.61114(11) 0.26868(19) 0.0227(6) Uani 1 1 d . .
N2_4 N 0.19832(18) 0.75021(11) 0.42966(19) 0.0201(6) Uani 1 1 d . .
C1_4 C 0.2280(2) 0.61725(12) 0.2386(2) 0.0188(7) Uani 1 1 d . .
C2_4 C 0.1462(2) 0.62569(14) 0.2035(2) 0.0240(8) Uani 1 1 d . .
H2A_4 H 0.1332 0.6309 0.2466 0.036 Uiso 1 1 d R U
H2B_4 H 0.1180 0.5992 0.1715 0.036 Uiso 1 1 d R U
H2C_4 H 0.1325 0.6527 0.1689 0.036 Uiso 1 1 d R U
C3_4 C 0.1691(2) 0.71152(14) 0.3706(3) 0.0305(9) Uani 1 1 d . .
H3A_4 H 0.1147 0.7161 0.3334 0.046 Uiso 1 1 d R U
H3B_4 H 0.1763 0.6826 0.3995 0.046 Uiso 1 1 d R U
H3C_4 H 0.1973 0.7106 0.3402 0.046 Uiso 1 1 d R U
C4_4 C 0.1537(3) 0.7480(2) 0.4748(3) 0.0601(18) Uani 1 1 d . U
H4A_4 H 0.0990 0.7496 0.4366 0.090 Uiso 1 1 d R U
H4B_4 H 0.1681 0.7737 0.5124 0.090 Uiso 1 1 d R U
H4C_4 H 0.1650 0.7192 0.5047 0.090 Uiso 1 1 d R U
C5_4 C 0.1741(2) 0.79344(15) 0.3812(3) 0.0359(10) Uani 1 1 d . .
H5A_4 H 0.2037 0.7974 0.3528 0.054 Uiso 1 1 d R U
H5B_4 H 0.1831 0.8195 0.4171 0.054 Uiso 1 1 d R U
H5C_4 H 0.1197 0.7917 0.3421 0.054 Uiso 1 1 d R U
B1_4 B 0.34557(19) 0.69777(12) 0.4939(2) 0.0122(6) Uani 1 1 d . .
B2_4 B 0.2890(2) 0.74801(12) 0.4861(2) 0.0126(6) Uani 1 1 d . .
B3_4 B 0.3346(2) 0.71451(13) 0.5783(2) 0.0133(6) Uani 1 1 d . .
B4_4 B 0.4251(2) 0.69500(12) 0.5923(2) 0.0140(6) Uani 1 1 d . .
B5_4 B 0.43714(19) 0.71590(12) 0.5110(2) 0.0120(6) Uani 1 1 d . .
B6_4 B 0.3544(2) 0.74860(12) 0.4455(2) 0.0132(6) Uani 1 1 d . .
B7_4 B 0.3381(2) 0.77525(12) 0.5843(2) 0.0126(6) Uani 1 1 d . .
B8_4 B 0.4212(2) 0.74225(13) 0.6485(2) 0.0151(7) Uani 1 1 d . .
B9_4 B 0.4848(2) 0.74319(13) 0.6069(2) 0.0148(7) Uani 1 1 d . .
B10_4 B 0.4410(2) 0.77624(12) 0.5172(2) 0.0136(6) Uani 1 1 d . .
B11_4 B 0.3516(2) 0.79673(12) 0.5033(2) 0.0144(7) Uani 1 1 d . .
B12_4 B 0.4312(2) 0.79279(13) 0.6025(2) 0.0158(7) Uani 1 1 d . .

loop_
_atom_site_aniso_label
_atom_site_aniso_U_11
_atom_site_aniso_U_22
_atom_site_aniso_U_33
_atom_site_aniso_U_23
_atom_site_aniso_U_13
_atom_site_aniso_U_12
Ag1_1 0.01652(12) 0.03983(17) 0.02818(15) 0.00703(14) 0.00953(11) -0.00253(12)
Cl1_1 0.0230(4) 0.0174(4) 0.0195(4) -0.0071(3) 0.0136(3) -0.0081(3)
Cl2_1 0.0158(3) 0.0154(3) 0.0182(4) -0.0004(3) 0.0116(3) -0.0034(3)
Cl3_1 0.0231(4) 0.0104(3) 0.0181(4) 0.0041(3) 0.0118(3) 0.0036(3)
Cl4_1 0.0202(4) 0.0169(4) 0.0203(4) -0.0016(3) 0.0137(3) 0.0032(3)
Cl5_1 0.0172(3) 0.0286(4) 0.0123(3) 0.0020(3) 0.0067(3) -0.0009(3)
Cl6_1 0.0106(3) 0.0302(4) 0.0197(4) 0.0021(3) 0.0054(3) -0.0002(3)
Cl7_1 0.0190(3) 0.0183(4) 0.0135(3) -0.0026(3) 0.0091(3) -0.0018(3)
Cl9_1 0.0183(3) 0.0171(4) 0.0227(4) 0.0044(3) 0.0144(3) -0.0008(3)
Cl10_1 0.0211(4) 0.0202(4) 0.0299(4) 0.0141(3) 0.0150(3) 0.0093(3)
Cl11_1 0.0160(3) 0.0131(3) 0.0272(4) -0.0003(3) 0.0147(3) 0.0024(3)
Cl12_1 0.0220(4) 0.0092(3) 0.0297(4) -0.0036(3) 0.0174(3) -0.0036(3)
N1_1 0.0214(15) 0.0303(17) 0.0234(16) -0.0056(13) 0.0127(13) 0.0013(12)
N2_1 0.0112(11) 0.0144(12) 0.0167(13) 0.0008(10) 0.0062(10) -0.0003(9)
C1_1 0.0249(17) 0.0166(16) 0.0169(16) -0.0027(12) 0.0118(14) -0.0017(12)
C2_1 0.0185(16) 0.0289(19) 0.0190(17) -0.0021(14) 0.0065(14) -0.0085(13)
C3_1 0.0144(14) 0.0280(19) 0.0216(17) 0.0098(14) 0.0064(13) 0.0036(13)
C4_1 0.0127(14) 0.034(2) 0.0248(18) 0.0019(15) 0.0119(13) 0.0035(13)
C5_1 0.0137(15) 0.0200(17) 0.0290(19) -0.0059(14) 0.0058(14) -0.0041(12)
B1_1 0.0159(15) 0.0107(15) 0.0120(15) 0.0001(12) 0.0076(13) -0.0010(12)
B2_1 0.0126(14) 0.0108(15) 0.0140(15) 0.0013(12) 0.0090(12) -0.0009(11)
B3_1 0.0140(14) 0.0096(15) 0.0137(15) 0.0031(12) 0.0080(12) 0.0023(11)
B4_1 0.0139(15) 0.0102(15) 0.0137(16) 0.0009(12) 0.0083(13) 0.0010(11)
B5_1 0.0125(15) 0.0177(17) 0.0113(15) 0.0014(12) 0.0052(12) -0.0001(12)
B6_1 0.0102(14) 0.0161(16) 0.0159(16) 0.0003(13) 0.0071(13) -0.0005(12)
B7_1 0.0124(14) 0.0097(15) 0.0126(16) -0.0002(12) 0.0068(12) 0.0013(11)
B8_1 0.0093(13) 0.0101(15) 0.0138(15) -0.0002(12) 0.0059(12) 0.0000(11)
B9_1 0.0132(15) 0.0123(15) 0.0156(16) 0.0034(12) 0.0093(13) 0.0007(12)
B10_1 0.0137(15) 0.0106(15) 0.0191(17) 0.0048(13) 0.0101(13) 0.0028(12)
B11_1 0.0130(15) 0.0113(15) 0.0177(17) 0.0009(12) 0.0093(13) 0.0002(12)
B12_1 0.0154(15) 0.0078(14) 0.0185(17) 0.0005(12) 0.0090(13) 0.0007(12)
Ag1_2 0.01782(12) 0.03882(17) 0.02760(15) -0.00542(13) 0.00908(11) 0.00512(12)
Cl1_2 0.0280(4) 0.0181(4) 0.0231(4) 0.0097(3) 0.0168(3) 0.0104(3)
Cl2_2 0.0199(3) 0.0149(3) 0.0205(4) 0.0004(3) 0.0139(3) 0.0043(3)
Cl3_2 0.0266(4) 0.0123(3) 0.0240(4) -0.0043(3) 0.0144(3) -0.0059(3)
Cl4_2 0.0227(4) 0.0212(4) 0.0230(4) 0.0035(3) 0.0161(3) -0.0030(3)
Cl5_2 0.0178(4) 0.0338(5) 0.0133(4) -0.0005(3) 0.0074(3) 0.0016(3)
Cl6_2 0.0111(3) 0.0394(5) 0.0223(4) -0.0028(4) 0.0063(3) 0.0004(3)
Cl7_2 0.0212(4) 0.0198(4) 0.0132(3) 0.0023(3) 0.0086(3) 0.0012(3)
Cl9_2 0.0219(4) 0.0231(4) 0.0249(4) -0.0039(3) 0.0164(3) 0.0038(3)
Cl10_2 0.0284(4) 0.0230(4) 0.0297(4) -0.0147(3) 0.0195(4) -0.0117(3)
Cl11_2 0.0223(4) 0.0151(4) 0.0259(4) -0.0016(3) 0.0175(3) -0.0049(3)
Cl12_2 0.0289(4) 0.0105(3) 0.0323(5) 0.0048(3) 0.0188(4) 0.0058(3)
N1_2 0.0241(16) 0.0336(18) 0.0235(16) 0.0060(13) 0.0141(14) 0.0000(13)
N2_2 0.0131(12) 0.0187(14) 0.0202(15) 0.0031(11) 0.0074(11) 0.0026(10)
C1_2 0.0241(18) 0.0181(16) 0.0200(17) 0.0045(13) 0.0139(14) 0.0042(13)
C2_2 0.0209(17) 0.029(2) 0.0245(19) -0.0015(15) 0.0073(15) 0.0038(14)
C3_2 0.0166(15) 0.0275(19) 0.0279(19) -0.0052(15) 0.0065(14) -0.0040(14)
C4_2 0.0146(17) 0.054(3) 0.031(2) 0.0049(18) 0.0151(16) 0.0024(16)
C5_2 0.0179(16) 0.0275(19) 0.0273(19) 0.0062(15) 0.0075(14) 0.0086(14)
B1_2 0.0135(15) 0.0145(16) 0.0144(16) 0.0028(13) 0.0078(13) 0.0032(12)
B2_2 0.0127(14) 0.0118(15) 0.0152(16) 0.0015(12) 0.0079(13) 0.0022(12)
B3_2 0.0159(15) 0.0090(15) 0.0144(16) 0.0000(12) 0.0081(13) -0.0009(12)
B4_2 0.0144(15) 0.0126(15) 0.0133(15) 0.0003(12) 0.0078(12) -0.0008(12)
B5_2 0.0116(15) 0.0197(17) 0.0149(16) -0.0012(13) 0.0073(13) 0.0021(12)
B6_2 0.0133(15) 0.0176(17) 0.0146(16) -0.0027(13) 0.0083(13) -0.0008(12)
B7_2 0.0121(15) 0.0110(15) 0.0154(17) 0.0020(12) 0.0082(13) 0.0008(11)
B8_2 0.0121(15) 0.0132(16) 0.0179(17) 0.0012(13) 0.0079(14) 0.0006(12)
B9_2 0.0149(15) 0.0141(16) 0.0163(16) -0.0003(13) 0.0096(13) 0.0001(12)
B10_2 0.0153(15) 0.0135(16) 0.0195(18) -0.0032(13) 0.0098(14) -0.0010(12)
B11_2 0.0158(15) 0.0127(16) 0.0157(17) -0.0005(13) 0.0099(13) -0.0014(12)
B12_2 0.0153(15) 0.0122(15) 0.0161(16) 0.0005(13) 0.0090(13) 0.0022(12)
Ag1_3 0.01805(12) 0.04014(17) 0.02345(14) 0.00466(13) 0.00570(11) -0.00729(12)
Cl1_3 0.0170(3) 0.0128(3) 0.0305(4) 0.0034(3) 0.0160(3) -0.0003(3)
Cl2_3 0.0162(3) 0.0144(3) 0.0201(4) 0.0018(3) 0.0125(3) 0.0038(3)
Cl3_3 0.0194(4) 0.0205(4) 0.0134(3) 0.0023(3) 0.0095(3) 0.0031(3)
Cl4_3 0.0188(3) 0.0112(3) 0.0291(4) 0.0039(3) 0.0147(3) 0.0038(3)
Cl5_3 0.0198(4) 0.0204(4) 0.0336(5) -0.0146(3) 0.0135(3) -0.0062(3)
Cl6_3 0.0102(3) 0.0306(4) 0.0218(4) -0.0009(3) 0.0055(3) -0.0006(3)
Cl7_3 0.0221(4) 0.0098(3) 0.0260(4) -0.0028(3) 0.0139(3) -0.0021(3)
Cl9_3 0.0176(3) 0.0236(4) 0.0222(4) -0.0065(3) 0.0127(3) 0.0016(3)
Cl10_3 0.0169(4) 0.0442(5) 0.0128(4) -0.0026(3) 0.0064(3) 0.0009(3)
Cl11_3 0.0214(4) 0.0240(4) 0.0245(4) 0.0131(3) 0.0144(3) 0.0098(3)
Cl12_3 0.0193(4) 0.0233(4) 0.0219(4) 0.0066(3) 0.0135(3) -0.0004(3)
N1_3 0.0233(16) 0.041(2) 0.0207(16) -0.0089(14) 0.0113(13) -0.0013(14)
N2_3 0.0122(12) 0.0157(13) 0.0157(13) -0.0002(10) 0.0068(10) 0.0000(10)
C1_3 0.0216(17) 0.0228(18) 0.0167(16) -0.0027(13) 0.0101(14) -0.0036(13)
C2_3 0.0191(18) 0.050(3) 0.0219(19) -0.0046(17) 0.0073(15) -0.0125(16)
C3_3 0.0144(14) 0.0199(17) 0.0224(17) 0.0036(13) 0.0043(13) 0.0014(12)
C4_3 0.0138(14) 0.034(2) 0.0229(17) -0.0008(14) 0.0119(13) -0.0039(13)
C5_3 0.0162(15) 0.0200(17) 0.0219(17) -0.0051(13) 0.0071(13) -0.0021(12)
B1_3 0.0128(14) 0.0098(15) 0.0188(17) -0.0001(12) 0.0104(13) -0.0006(11)
B2_3 0.0158(15) 0.0089(14) 0.0148(16) 0.0008(12) 0.0107(13) 0.0005(12)
B3_3 0.0144(15) 0.0113(15) 0.0126(16) -0.0007(12) 0.0084(13) -0.0004(11)
B4_3 0.0123(15) 0.0118(15) 0.0196(17) 0.0006(13) 0.0090(13) 0.0029(12)
B5_3 0.0125(15) 0.0159(17) 0.0195(18) -0.0039(14) 0.0082(13) -0.0002(12)
B6_3 0.0099(14) 0.0180(17) 0.0164(16) -0.0017(13) 0.0072(13) 0.0000(12)
B7_3 0.0130(14) 0.0115(15) 0.0159(16) 0.0018(12) 0.0085(13) 0.0002(11)
B8_3 0.0129(14) 0.0124(15) 0.0133(15) 0.0028(12) 0.0072(12) 0.0014(12)
B9_3 0.0126(15) 0.0148(16) 0.0133(16) -0.0030(12) 0.0083(13) -0.0005(12)
B10_3 0.0121(15) 0.0205(18) 0.0122(16) -0.0018(13) 0.0065(12) 0.0010(12)
B11_3 0.0138(15) 0.0139(16) 0.0165(16) 0.0041(13) 0.0092(13) 0.0042(12)
B12_3 0.0111(14) 0.0159(16) 0.0163(16) 0.0019(13) 0.0086(13) -0.0002(12)
Ag1_4 0.01559(11) 0.03258(15) 0.02222(13) -0.00546(12) 0.00633(10) 0.00473(11)
Cl1_4 0.0195(4) 0.0156(4) 0.0261(4) -0.0093(3) 0.0142(3) -0.0071(3)
Cl3_4 0.0229(4) 0.0214(4) 0.0241(4) -0.0002(3) 0.0163(3) -0.0075(3)
Cl4_4 0.0226(4) 0.0178(4) 0.0293(4) 0.0108(3) 0.0138(3) 0.0072(3)
Cl5_4 0.0161(3) 0.0131(3) 0.0256(4) -0.0031(3) 0.0139(3) 0.0004(3)
Cl6_4 0.0207(4) 0.0284(4) 0.0135(4) 0.0020(3) 0.0101(3) 0.0025(3)
Cl7_4 0.0267(4) 0.0208(4) 0.0278(4) -0.0037(3) 0.0201(4) 0.0030(3)
Cl8_4 0.0180(4) 0.0395(5) 0.0122(4) -0.0014(3) 0.0061(3) -0.0030(3)
Cl9_4 0.0100(3) 0.0310(4) 0.0209(4) -0.0025(3) 0.0043(3) -0.0021(3)
Cl10_4 0.0190(4) 0.0131(3) 0.0292(4) 0.0010(3) 0.0168(3) -0.0022(3)
Cl11_4 0.0285(4) 0.0139(4) 0.0367(5) 0.0078(3) 0.0235(4) 0.0078(3)
Cl12_4 0.0291(4) 0.0211(4) 0.0368(5) -0.0179(4) 0.0213(4) -0.0136(3)
N1_4 0.0227(15) 0.0271(17) 0.0171(15) 0.0007(12) 0.0086(12) -0.0015(12)
N2_4 0.0127(13) 0.0325(17) 0.0147(14) 0.0022(12) 0.0062(11) 0.0036(11)
C1_4 0.0233(17) 0.0180(16) 0.0153(15) -0.0002(12) 0.0094(13) 0.0001(12)
C2_4 0.0197(17) 0.032(2) 0.0192(17) 0.0024(14) 0.0084(14) 0.0081(14)
C3_4 0.0161(16) 0.028(2) 0.036(2) -0.0007(17) 0.0029(15) -0.0023(14)
C4_4 0.018(2) 0.142(6) 0.028(2) 0.002(3) 0.0169(19) 0.004(2)
C5_4 0.0210(18) 0.025(2) 0.044(3) 0.0030(18) 0.0012(17) 0.0089(15)
B1_4 0.0130(14) 0.0093(15) 0.0163(16) -0.0017(12) 0.0086(13) -0.0015(11)
B2_4 0.0116(15) 0.0152(16) 0.0112(15) -0.0001(12) 0.0057(12) 0.0015(11)
B3_4 0.0121(15) 0.0148(16) 0.0151(16) 0.0000(13) 0.0081(13) -0.0015(12)
B4_4 0.0131(15) 0.0116(15) 0.0165(16) 0.0025(13) 0.0066(13) 0.0019(12)
B5_4 0.0125(14) 0.0094(15) 0.0163(16) -0.0013(12) 0.0086(13) -0.0018(11)
B6_4 0.0139(15) 0.0145(16) 0.0115(16) -0.0004(12) 0.0065(13) 0.0005(12)
B7_4 0.0130(15) 0.0100(15) 0.0156(16) -0.0021(12) 0.0074(13) -0.0008(12)
B8_4 0.0129(15) 0.0201(17) 0.0119(16) -0.0017(13) 0.0056(13) -0.0013(13)
B9_4 0.0101(15) 0.0176(17) 0.0155(17) -0.0022(13) 0.0051(13) -0.0010(12)
B10_4 0.0130(15) 0.0109(15) 0.0207(17) 0.0002(13) 0.0110(13) -0.0007(12)
B11_4 0.0181(16) 0.0109(15) 0.0186(17) 0.0007(13) 0.0123(14) 0.0010(12)
B12_4 0.0183(16) 0.0128(16) 0.0191(18) -0.0043(13) 0.0112(14) -0.0033(13)

loop_
_atom_type_symbol
_atom_type_description
_atom_type_scat_dispersion_real
_atom_type_scat_dispersion_imag
_atom_type_scat_source
C C 0.0033 0.0016 'International Tables Vol C Tables 4.2.6.8 and 6.1.1.4'
H H 0.0000 0.0000 'International Tables Vol C Tables 4.2.6.8 and 6.1.1.4'
B B 0.0013 0.0007 'International Tables Vol C Tables 4.2.6.8 and 6.1.1.4'
N N 0.0061 0.0033 'International Tables Vol C Tables 4.2.6.8 and 6.1.1.4'
Ag Ag -0.8971 1.1015 'International Tables Vol C Tables 4.2.6.8 and 6.1.1.4'
Cl Cl 0.1484 0.1585 'International Tables Vol C Tables 4.2.6.8 and 6.1.1.4'

loop_
_geom_angle_atom_site_label_1
_geom_angle_atom_site_label_2
_geom_angle_atom_site_label_3
_geom_angle
_geom_angle_site_symmetry_1
_geom_angle_site_symmetry_3
N1_1 Ag1_1 Cl1_1 116.98(9) . .
N1_1 Ag1_1 Cl10_4 139.38(9) . 1_545
Cl1_1 Ag1_1 Cl10_4 84.57(3) . 1_545
N1_1 Ag1_1 Cl2_1 131.40(9) . .
Cl1_1 Ag1_1 Cl2_1 82.87(2) . .
Cl10_4 Ag1_1 Cl2_1 82.43(3) 1_545 .
N1_1 Ag1_1 Cl11_4 83.02(9) . 1_545
Cl1_1 Ag1_1 Cl11_4 159.90(3) . 1_545
Cl10_4 Ag1_1 Cl11_4 78.00(3) 1_545 1_545
Cl2_1 Ag1_1 Cl11_4 84.96(3) . 1_545
B1_1 Cl1_1 Ag1_1 104.83(12) . .
B2_1 Cl2_1 Ag1_1 100.34(12) . .
B11_1 Cl11_1 Ag1_2 109.05(12) . .
C1_1 N1_1 Ag1_1 159.9(3) . .
C4_1 N2_1 C5_1 106.6(3) . .
C4_1 N2_1 C3_1 105.5(3) . .
C5_1 N2_1 C3_1 106.6(3) . .
C4_1 N2_1 B8_1 113.5(3) . .
C5_1 N2_1 B8_1 111.7(2) . .
C3_1 N2_1 B8_1 112.5(2) . .
N1_1 C1_1 C2_1 177.4(4) . .
C1_1 C2_1 H2A_1 109.5 . .
C1_1 C2_1 H2B_1 109.5 . .
H2A_1 C2_1 H2B_1 109.5 . .
C1_1 C2_1 H2C_1 109.5 . .
H2A_1 C2_1 H2C_1 109.5 . .
H2B_1 C2_1 H2C_1 109.5 . .
N2_1 C3_1 H3A_1 109.5 . .
N2_1 C3_1 H3B_1 109.5 . .
H3A_1 C3_1 H3B_1 109.5 . .
N2_1 C3_1 H3C_1 109.5 . .
H3A_1 C3_1 H3C_1 109.5 . .
H3B_1 C3_1 H3C_1 109.5 . .
N2_1 C4_1 H4A_1 109.5 . .
N2_1 C4_1 H4B_1 109.4 . .
H4A_1 C4_1 H4B_1 109.5 . .
N2_1 C4_1 H4C_1 109.5 . .
H4A_1 C4_1 H4C_1 109.5 . .
H4B_1 C4_1 H4C_1 109.5 . .
N2_1 C5_1 H5A_1 109.5 . .
N2_1 C5_1 H5B_1 109.5 . .
H5A_1 C5_1 H5B_1 109.5 . .
N2_1 C5_1 H5C_1 109.5 . .
H5A_1 C5_1 H5C_1 109.5 . .
H5B_1 C5_1 H5C_1 109.5 . .
B2_1 B1_1 B6_1 60.1(2) . .
B2_1 B1_1 B5_1 108.2(2) . .
B6_1 B1_1 B5_1 60.2(2) . .
B2_1 B1_1 B4_1 108.1(2) . .
B6_1 B1_1 B4_1 108.9(2) . .
B5_1 B1_1 B4_1 60.75(19) . .
B2_1 B1_1 B3_1 59.95(19) . .
B6_1 B1_1 B3_1 108.8(2) . .
B5_1 B1_1 B3_1 109.0(2) . .
B4_1 B1_1 B3_1 60.23(19) . .
B2_1 B1_1 Cl1_1 122.1(2) . .
B6_1 B1_1 Cl1_1 122.4(2) . .
B5_1 B1_1 Cl1_1 121.7(2) . .
B4_1 B1_1 Cl1_1 120.4(2) . .
B3_1 B1_1 Cl1_1 120.2(2) . .
B11_1 B2_1 B1_1 108.0(2) . .
B11_1 B2_1 B3_1 108.6(2) . .
B1_1 B2_1 B3_1 60.35(19) . .
B11_1 B2_1 B6_1 60.3(2) . .
B1_1 B2_1 B6_1 60.0(2) . .
B3_1 B2_1 B6_1 109.0(2) . .
B11_1 B2_1 B7_1 60.52(19) . .
B1_1 B2_1 B7_1 108.3(2) . .
B3_1 B2_1 B7_1 60.06(19) . .
B6_1 B2_1 B7_1 109.1(2) . .
B11_1 B2_1 Cl2_1 121.7(2) . .
B1_1 B2_1 Cl2_1 121.2(2) . .
B3_1 B2_1 Cl2_1 121.5(2) . .
B6_1 B2_1 Cl2_1 120.4(2) . .
B7_1 B2_1 Cl2_1 122.0(2) . .
B2_1 B3_1 B7_1 60.24(19) . .
B2_1 B3_1 B1_1 59.7(2) . .
B7_1 B3_1 B1_1 107.9(2) . .
B2_1 B3_1 B4_1 107.5(2) . .
B7_1 B3_1 B4_1 107.8(2) . .
B1_1 B3_1 B4_1 59.76(19) . .
B2_1 B3_1 Cl3_1 118.4(2) . .
B7_1 B3_1 Cl3_1 125.6(2) . .
B1_1 B3_1 Cl3_1 115.8(2) . .
B4_1 B3_1 Cl3_1 121.3(2) . .
B2_1 B3_1 B8_1 108.8(2) . .
B7_1 B3_1 B8_1 60.35(19) . .
B1_1 B3_1 B8_1 108.5(2) . .
B4_1 B3_1 B8_1 60.20(19) . .
Cl3_1 B3_1 B8_1 126.6(2) . .
B1_1 B4_1 Cl4_1 117.3(2) . .
B1_1 B4_1 B9_1 107.7(2) . .
Cl4_1 B4_1 B9_1 123.4(2) . .
B1_1 B4_1 B3_1 60.00(19) . .
Cl4_1 B4_1 B3_1 123.2(2) . .
B9_1 B4_1 B3_1 108.1(2) . .
B1_1 B4_1 B5_1 59.56(19) . .
Cl4_1 B4_1 B5_1 117.1(2) . .
B9_1 B4_1 B5_1 60.3(2) . .
B3_1 B4_1 B5_1 107.9(2) . .
B1_1 B4_1 B8_1 109.0(2) . .
Cl4_1 B4_1 B8_1 126.1(2) . .
B9_1 B4_1 B8_1 60.52(19) . .
B3_1 B4_1 B8_1 60.51(19) . .
B5_1 B4_1 B8_1 109.3(2) . .
B10_1 B5_1 B1_1 107.8(2) . .
B10_1 B5_1 Cl5_1 122.4(2) . .
B1_1 B5_1 Cl5_1 122.2(2) . .
B10_1 B5_1 B6_1 60.2(2) . .
B1_1 B5_1 B6_1 59.9(2) . .
Cl5_1 B5_1 B6_1 122.8(2) . .
B10_1 B5_1 B9_1 60.2(2) . .
B1_1 B5_1 B9_1 107.2(2) . .
Cl5_1 B5_1 B9_1 121.1(2) . .
B6_1 B5_1 B9_1 108.2(2) . .
B10_1 B5_1 B4_1 107.8(2) . .
B1_1 B5_1 B4_1 59.69(19) . .
Cl5_1 B5_1 B4_1 120.7(2) . .
B6_1 B5_1 B4_1 107.9(2) . .
B9_1 B5_1 B4_1 59.49(19) . .
B1_1 B6_1 B11_1 107.0(2) . .
B1_1 B6_1 B2_1 59.8(2) . .
B11_1 B6_1 B2_1 59.3(2) . .
B1_1 B6_1 B10_1 107.1(2) . .
B11_1 B6_1 B10_1 60.3(2) . .
B2_1 B6_1 B10_1 107.5(2) . .
B1_1 B6_1 B5_1 59.9(2) . .
B11_1 B6_1 B5_1 107.6(2) . .
B2_1 B6_1 B5_1 107.7(2) . .
B10_1 B6_1 B5_1 59.4(2) . .
B1_1 B6_1 Cl6_1 121.7(2) . .
B11_1 B6_1 Cl6_1 121.3(2) . .
B2_1 B6_1 Cl6_1 120.0(2) . .
B10_1 B6_1 Cl6_1 123.6(2) . .
B5_1 B6_1 Cl6_1 123.6(2) . .
B3_1 B7_1 B2_1 59.70(19) . .
B3_1 B7_1 B11_1 107.1(2) . .
B2_1 B7_1 B11_1 58.99(19) . .
B3_1 B7_1 B12_1 108.0(2) . .
B2_1 B7_1 B12_1 106.6(2) . .
B11_1 B7_1 B12_1 59.32(19) . .
B3_1 B7_1 Cl7_1 123.9(2) . .
B2_1 B7_1 Cl7_1 120.3(2) . .
B11_1 B7_1 Cl7_1 118.9(2) . .
B12_1 B7_1 Cl7_1 122.0(2) . .
B3_1 B7_1 B8_1 60.56(19) . .
B2_1 B7_1 B8_1 108.5(2) . .
B11_1 B7_1 B8_1 108.7(2) . .
B12_1 B7_1 B8_1 60.99(19) . .
Cl7_1 B7_1 B8_1 123.8(2) . .
N2_1 B8_1 B4_1 124.0(2) . .
N2_1 B8_1 B7_1 121.9(3) . .
B4_1 B8_1 B7_1 106.1(2) . .
N2_1 B8_1 B9_1 123.2(2) . .
B4_1 B8_1 B9_1 59.20(19) . .
B7_1 B8_1 B9_1 106.0(2) . .
N2_1 B8_1 B3_1 123.3(2) . .
B4_1 B8_1 B3_1 59.29(19) . .
B7_1 B8_1 B3_1 59.09(19) . .
B9_1 B8_1 B3_1 106.1(2) . .
N2_1 B8_1 B12_1 122.7(3) . .
B4_1 B8_1 B12_1 105.2(2) . .
B7_1 B8_1 B12_1 59.12(19) . .
B9_1 B8_1 B12_1 58.56(19) . .
B3_1 B8_1 B12_1 105.4(2) . .
B12_1 B9_1 Cl9_1 123.0(2) . .
B12_1 B9_1 B4_1 108.1(2) . .
Cl9_1 B9_1 B4_1 122.6(2) . .
B12_1 B9_1 B10_1 59.8(2) . .
Cl9_1 B9_1 B10_1 119.4(2) . .
B4_1 B9_1 B10_1 107.4(2) . .
B12_1 B9_1 B5_1 107.2(2) . .
Cl9_1 B9_1 B5_1 119.1(2) . .
B4_1 B9_1 B5_1 60.3(2) . .
B10_1 B9_1 B5_1 58.9(2) . .
B12_1 B9_1 B8_1 61.20(19) . .
Cl9_1 B9_1 B8_1 123.7(2) . .
B4_1 B9_1 B8_1 60.28(19) . .
B10_1 B9_1 B8_1 109.3(2) . .
B5_1 B9_1 B8_1 109.1(2) . .
B5_1 B10_1 Cl10_1 121.4(2) . .
B5_1 B10_1 B12_1 108.7(2) . .
Cl10_1 B10_1 B12_1 120.3(2) . .
B5_1 B10_1 B6_1 60.4(2) . .
Cl10_1 B10_1 B6_1 123.3(2) . .
B12_1 B10_1 B6_1 108.2(2) . .
B5_1 B10_1 B11_1 108.0(2) . .
Cl10_1 B10_1 B11_1 123.1(2) . .
B12_1 B10_1 B11_1 59.6(2) . .
B6_1 B10_1 B11_1 59.8(2) . .
B5_1 B10_1 B9_1 60.9(2) . .
Cl10_1 B10_1 B9_1 119.8(2) . .
B12_1 B10_1 B9_1 59.8(2) . .
B6_1 B10_1 B9_1 108.8(2) . .
B11_1 B10_1 B9_1 107.4(2) . .
B2_1 B11_1 B12_1 108.7(2) . .
B2_1 B11_1 B6_1 60.4(2) . .
B12_1 B11_1 B6_1 108.6(2) . .
B2_1 B11_1 B10_1 108.1(2) . .
B12_1 B11_1 B10_1 60.0(2) . .
B6_1 B11_1 B10_1 59.9(2) . .
B2_1 B11_1 B7_1 60.5(2) . .
B12_1 B11_1 B7_1 60.48(19) . .
B6_1 B11_1 B7_1 109.2(2) . .
B10_1 B11_1 B7_1 108.5(2) . .
B2_1 B11_1 Cl11_1 121.0(2) . .
B12_1 B11_1 Cl11_1 121.8(2) . .
B6_1 B11_1 Cl11_1 120.9(2) . .
B10_1 B11_1 Cl11_1 122.1(2) . .
B7_1 B11_1 Cl11_1 121.1(2) . .
B11_1 B12_1 B9_1 108.4(2) . .
B11_1 B12_1 B10_1 60.4(2) . .
B9_1 B12_1 B10_1 60.3(2) . .
B11_1 B12_1 Cl12_1 116.3(2) . .
B9_1 B12_1 Cl12_1 123.1(2) . .
B10_1 B12_1 Cl12_1 115.6(2) . .
B11_1 B12_1 B7_1 60.20(19) . .
B9_1 B12_1 B7_1 108.0(2) . .
B10_1 B12_1 B7_1 108.6(2) . .
Cl12_1 B12_1 B7_1 123.8(2) . .
B11_1 B12_1 B8_1 108.6(2) . .
B9_1 B12_1 B8_1 60.24(19) . .
B10_1 B12_1 B8_1 109.0(2) . .
Cl12_1 B12_1 B8_1 127.7(2) . .
B7_1 B12_1 B8_1 59.89(19) . .
N1_2 Ag1_2 Cl1_2 110.06(9) . .
N1_2 Ag1_2 Cl11_1 143.01(10) . .
Cl1_2 Ag1_2 Cl11_1 94.97(3) . .
N1_2 Ag1_2 Cl2_2 126.52(9) . .
Cl1_2 Ag1_2 Cl2_2 82.24(2) . .
Cl11_1 Ag1_2 Cl2_2 82.38(3) . .
B1_2 Cl1_2 Ag1_2 106.55(12) . .
B2_2 Cl2_2 Ag1_2 103.34(12) . .
B10_2 Cl10_2 Ag1_3 105.30(12) . .
B11_2 Cl11_2 Ag1_3 104.78(12) . .
C1_2 N1_2 Ag1_2 168.8(3) . .
C5_2 N2_2 C3_2 106.7(3) . .
C5_2 N2_2 C4_2 105.9(3) . .
C3_2 N2_2 C4_2 106.2(3) . .
C5_2 N2_2 B8_2 111.5(3) . .
C3_2 N2_2 B8_2 112.5(3) . .
C4_2 N2_2 B8_2 113.5(3) . .
N1_2 C1_2 C2_2 177.9(4) . .
C1_2 C2_2 H2A_2 109.4 . .
C1_2 C2_2 H2B_2 109.5 . .
H2A_2 C2_2 H2B_2 109.5 . .
C1_2 C2_2 H2C_2 109.5 . .
H2A_2 C2_2 H2C_2 109.5 . .
H2B_2 C2_2 H2C_2 109.5 . .
N2_2 C3_2 H3A_2 109.5 . .
N2_2 C3_2 H3B_2 109.4 . .
H3A_2 C3_2 H3B_2 109.5 . .
N2_2 C3_2 H3C_2 109.5 . .
H3A_2 C3_2 H3C_2 109.5 . .
H3B_2 C3_2 H3C_2 109.5 . .
N2_2 C4_2 H4A_2 109.4 . .
N2_2 C4_2 H4B_2 109.5 . .
H4A_2 C4_2 H4B_2 109.5 . .
N2_2 C4_2 H4C_2 109.5 . .
H4A_2 C4_2 H4C_2 109.5 . .
H4B_2 C4_2 H4C_2 109.5 . .
N2_2 C5_2 H5A_2 109.5 . .
N2_2 C5_2 H5B_2 109.4 . .
H5A_2 C5_2 H5B_2 109.5 . .
N2_2 C5_2 H5C_2 109.5 . .
H5A_2 C5_2 H5C_2 109.5 . .
H5B_2 C5_2 H5C_2 109.5 . .
B2_2 B1_2 B5_2 108.6(3) . .
B2_2 B1_2 B3_2 60.3(2) . .
B5_2 B1_2 B3_2 108.8(2) . .
B2_2 B1_2 B6_2 60.3(2) . .
B5_2 B1_2 B6_2 60.8(2) . .
B3_2 B1_2 B6_2 109.2(3) . .
B2_2 B1_2 B4_2 108.6(2) . .
B5_2 B1_2 B4_2 60.1(2) . .
B3_2 B1_2 B4_2 60.5(2) . .
B6_2 B1_2 B4_2 109.2(2) . .
B2_2 B1_2 Cl1_2 121.4(2) . .
B5_2 B1_2 Cl1_2 122.3(2) . .
B3_2 B1_2 Cl1_2 119.6(2) . .
B6_2 B1_2 Cl1_2 122.3(2) . .
B4_2 B1_2 Cl1_2 120.4(2) . .
B11_2 B2_2 B1_2 108.1(2) . .
B11_2 B2_2 B3_2 108.4(2) . .
B1_2 B2_2 B3_2 60.1(2) . .
B11_2 B2_2 B6_2 60.6(2) . .
B1_2 B2_2 B6_2 60.1(2) . .
B3_2 B2_2 B6_2 109.0(2) . .
B11_2 B2_2 Cl2_2 122.1(2) . .
B1_2 B2_2 Cl2_2 121.4(2) . .
B3_2 B2_2 Cl2_2 120.9(2) . .
B6_2 B2_2 Cl2_2 121.0(2) . .
B11_2 B2_2 B7_2 60.53(19) . .
B1_2 B2_2 B7_2 108.3(2) . .
B3_2 B2_2 B7_2 60.07(19) . .
B6_2 B2_2 B7_2 109.6(2) . .
Cl2_2 B2_2 B7_2 121.2(2) . .
B1_2 B3_2 B2_2 59.6(2) . .
B1_2 B3_2 B7_2 108.3(2) . .
B2_2 B3_2 B7_2 60.5(2) . .
B1_2 B3_2 Cl3_2 116.5(2) . .
B2_2 B3_2 Cl3_2 117.2(2) . .
B7_2 B3_2 Cl3_2 123.7(2) . .
B1_2 B3_2 B4_2 60.2(2) . .
B2_2 B3_2 B4_2 107.9(2) . .
B7_2 B3_2 B4_2 108.2(2) . .
Cl3_2 B3_2 B4_2 122.7(2) . .
B1_2 B3_2 B8_2 108.9(2) . .
B2_2 B3_2 B8_2 108.8(2) . .
B7_2 B3_2 B8_2 60.16(19) . .
Cl3_2 B3_2 B8_2 126.7(2) . .
B4_2 B3_2 B8_2 60.4(2) . .
Cl4_2 B4_2 B5_2 118.4(2) . .
Cl4_2 B4_2 B1_2 117.9(2) . .
B5_2 B4_2 B1_2 59.4(2) . .
Cl4_2 B4_2 B9_2 124.1(2) . .
B5_2 B4_2 B9_2 60.5(2) . .
B1_2 B4_2 B9_2 107.5(2) . .
Cl4_2 B4_2 B3_2 122.4(2) . .
B5_2 B4_2 B3_2 107.3(2) . .
B1_2 B4_2 B3_2 59.3(2) . .
B9_2 B4_2 B3_2 107.7(2) . .
Cl4_2 B4_2 B8_2 125.4(2) . .
B5_2 B4_2 B8_2 109.2(2) . .
B1_2 B4_2 B8_2 108.3(2) . .
B9_2 B4_2 B8_2 60.3(2) . .
B3_2 B4_2 B8_2 60.5(2) . .
B10_2 B5_2 B1_2 106.9(3) . .
B10_2 B5_2 Cl5_2 122.6(2) . .
B1_2 B5_2 Cl5_2 122.8(2) . .
B10_2 B5_2 B4_2 107.8(3) . .
B1_2 B5_2 B4_2 60.5(2) . .
Cl5_2 B5_2 B4_2 120.1(2) . .
B10_2 B5_2 B6_2 59.7(2) . .
B1_2 B5_2 B6_2 59.7(2) . .
Cl5_2 B5_2 B6_2 123.2(2) . .
B4_2 B5_2 B6_2 108.6(3) . .
B10_2 B5_2 B9_2 60.0(2) . .
B1_2 B5_2 B9_2 107.9(3) . .
Cl5_2 B5_2 B9_2 120.2(2) . .
B4_2 B5_2 B9_2 60.0(2) . .
B6_2 B5_2 B9_2 108.2(3) . .
B10_2 B6_2 B1_2 106.7(3) . .
B10_2 B6_2 B2_2 106.8(3) . .
B1_2 B6_2 B2_2 59.6(2) . .
B10_2 B6_2 Cl6_2 123.0(2) . .
B1_2 B6_2 Cl6_2 122.7(2) . .
B2_2 B6_2 Cl6_2 121.3(2) . .
B10_2 B6_2 B11_2 59.8(2) . .
B1_2 B6_2 B11_2 106.5(2) . .
B2_2 B6_2 B11_2 59.1(2) . .
Cl6_2 B6_2 B11_2 121.7(2) . .
B10_2 B6_2 B5_2 59.5(2) . .
B1_2 B6_2 B5_2 59.5(2) . .
B2_2 B6_2 B5_2 107.1(2) . .
Cl6_2 B6_2 B5_2 123.4(2) . .
B11_2 B6_2 B5_2 107.1(2) . .
Cl7_2 B7_2 B3_2 122.3(2) . .
Cl7_2 B7_2 B11_2 120.7(2) . .
B3_2 B7_2 B11_2 106.4(2) . .
Cl7_2 B7_2 B12_2 123.5(2) . .
B3_2 B7_2 B12_2 107.7(3) . .
B11_2 B7_2 B12_2 59.5(2) . .
Cl7_2 B7_2 B2_2 119.9(2) . .
B3_2 B7_2 B2_2 59.43(19) . .
B11_2 B7_2 B2_2 58.6(2) . .
B12_2 B7_2 B2_2 106.5(3) . .
Cl7_2 B7_2 B8_2 123.4(2) . .
B3_2 B7_2 B8_2 60.82(19) . .
B11_2 B7_2 B8_2 108.4(3) . .
B12_2 B7_2 B8_2 60.5(2) . .
B2_2 B7_2 B8_2 108.5(2) . .
N2_2 B8_2 B7_2 121.8(3) . .
N2_2 B8_2 B9_2 123.6(3) . .
B7_2 B8_2 B9_2 106.3(2) . .
N2_2 B8_2 B12_2 123.1(3) . .
B7_2 B8_2 B12_2 59.25(19) . .
B9_2 B8_2 B12_2 58.9(2) . .
N2_2 B8_2 B4_2 123.5(3) . .
B7_2 B8_2 B4_2 106.2(2) . .
B9_2 B8_2 B4_2 59.1(2) . .
B12_2 B8_2 B4_2 105.5(2) . .
N2_2 B8_2 B3_2 123.0(3) . .
B7_2 B8_2 B3_2 59.02(19) . .
B9_2 B8_2 B3_2 105.7(2) . .
B12_2 B8_2 B3_2 105.3(2) . .
B4_2 B8_2 B3_2 59.11(19) . .
B12_2 B9_2 Cl9_2 122.1(2) . .
B12_2 B9_2 B10_2 60.0(2) . .
Cl9_2 B9_2 B10_2 117.9(2) . .
B12_2 B9_2 B4_2 108.0(2) . .
Cl9_2 B9_2 B4_2 124.3(2) . .
B10_2 B9_2 B4_2 106.7(2) . .
B12_2 B9_2 B5_2 107.5(2) . .
Cl9_2 B9_2 B5_2 118.7(2) . .
B10_2 B9_2 B5_2 59.1(2) . .
B4_2 B9_2 B5_2 59.5(2) . .
B12_2 B9_2 B8_2 60.6(2) . .
Cl9_2 B9_2 B8_2 125.4(2) . .
B10_2 B9_2 B8_2 108.6(2) . .
B4_2 B9_2 B8_2 60.59(19) . .
B5_2 B9_2 B8_2 108.6(2) . .
B5_2 B10_2 B11_2 108.6(3) . .
B5_2 B10_2 B6_2 60.8(2) . .
B11_2 B10_2 B6_2 60.4(2) . .
B5_2 B10_2 B12_2 108.8(3) . .
B11_2 B10_2 B12_2 60.0(2) . .
B6_2 B10_2 B12_2 109.2(3) . .
B5_2 B10_2 B9_2 60.9(2) . .
B11_2 B10_2 B9_2 108.2(3) . .
B6_2 B10_2 B9_2 109.9(3) . .
B12_2 B10_2 B9_2 59.9(2) . .
B5_2 B10_2 Cl10_2 121.6(2) . .
B11_2 B10_2 Cl10_2 121.7(2) . .
B6_2 B10_2 Cl10_2 121.4(2) . .
B12_2 B10_2 Cl10_2 120.5(2) . .
B9_2 B10_2 Cl10_2 120.6(2) . .
B2_2 B11_2 B10_2 107.8(2) . .
B2_2 B11_2 B12_2 108.8(2) . .
B10_2 B11_2 B12_2 60.4(2) . .
B2_2 B11_2 B6_2 60.3(2) . .
B10_2 B11_2 B6_2 59.9(2) . .
B12_2 B11_2 B6_2 109.1(2) . .
B2_2 B11_2 B7_2 60.82(19) . .
B10_2 B11_2 B7_2 108.5(2) . .
B12_2 B11_2 B7_2 60.3(2) . .
B6_2 B11_2 B7_2 109.6(2) . .
B2_2 B11_2 Cl11_2 122.1(2) . .
B10_2 B11_2 Cl11_2 121.9(2) . .
B12_2 B11_2 Cl11_2 120.1(2) . .
B6_2 B11_2 Cl11_2 122.0(2) . .
B7_2 B11_2 Cl11_2 120.2(2) . .
B11_2 B12_2 B9_2 108.0(2) . .
B11_2 B12_2 B10_2 59.6(2) . .
B9_2 B12_2 B10_2 60.1(2) . .
B11_2 B12_2 Cl12_2 116.5(2) . .
B9_2 B12_2 Cl12_2 122.7(2) . .
B10_2 B12_2 Cl12_2 115.8(2) . .
B11_2 B12_2 B7_2 60.2(2) . .
B9_2 B12_2 B7_2 108.3(2) . .
B10_2 B12_2 B7_2 107.9(2) . .
Cl12_2 B12_2 B7_2 124.1(2) . .
B11_2 B12_2 B8_2 108.6(2) . .
B9_2 B12_2 B8_2 60.5(2) . .
B10_2 B12_2 B8_2 108.6(3) . .
Cl12_2 B12_2 B8_2 127.9(2) . .
B7_2 B12_2 B8_2 60.2(2) . .
N1_3 Ag1_3 Cl1_3 137.60(10) . .
N1_3 Ag1_3 Cl10_2 102.22(10) . .
Cl1_3 Ag1_3 Cl10_2 102.20(3) . .
N1_3 Ag1_3 Cl11_2 129.88(10) . .
Cl1_3 Ag1_3 Cl11_2 86.47(3) . .
Cl10_2 Ag1_3 Cl11_2 84.70(3) . .
B1_3 Cl1_3 Ag1_3 112.46(12) . .
B2_3 Cl2_3 Ag1_4 102.24(12) . .
B11_3 Cl11_3 Ag1_4 103.70(12) . .
C1_3 N1_3 Ag1_3 158.5(3) . .
C5_3 N2_3 C4_3 105.5(3) . .
C5_3 N2_3 C3_3 106.8(3) . .
C4_3 N2_3 C3_3 106.2(3) . .
C5_3 N2_3 B8_3 112.1(2) . .
C4_3 N2_3 B8_3 113.7(3) . .
C3_3 N2_3 B8_3 112.1(2) . .
N1_3 C1_3 C2_3 177.5(4) . .
C1_3 C2_3 H2A_3 109.4 . .
C1_3 C2_3 H2B_3 109.5 . .
H2A_3 C2_3 H2B_3 109.5 . .
C1_3 C2_3 H2C_3 109.5 . .
H2A_3 C2_3 H2C_3 109.5 . .
H2B_3 C2_3 H2C_3 109.5 . .
N2_3 C3_3 H3A_3 109.5 . .
N2_3 C3_3 H3B_3 109.5 . .
H3A_3 C3_3 H3B_3 109.5 . .
N2_3 C3_3 H3C_3 109.5 . .
H3A_3 C3_3 H3C_3 109.5 . .
H3B_3 C3_3 H3C_3 109.5 . .
N2_3 C4_3 H4A_3 109.6 . .
N2_3 C4_3 H4B_3 109.4 . .
H4A_3 C4_3 H4B_3 109.5 . .
N2_3 C4_3 H4C_3 109.5 . .
H4A_3 C4_3 H4C_3 109.5 . .
H4B_3 C4_3 H4C_3 109.5 . .
N2_3 C5_3 H5A_3 109.5 . .
N2_3 C5_3 H5B_3 109.5 . .
H5A_3 C5_3 H5B_3 109.5 . .
N2_3 C5_3 H5C_3 109.5 . .
H5A_3 C5_3 H5C_3 109.5 . .
H5B_3 C5_3 H5C_3 109.5 . .
B2_3 B1_3 B6_3 60.8(2) . .
B2_3 B1_3 B4_3 108.3(2) . .
B6_3 B1_3 B4_3 108.9(2) . .
B2_3 B1_3 B5_3 108.8(3) . .
B6_3 B1_3 B5_3 60.4(2) . .
B4_3 B1_3 B5_3 60.2(2) . .
B2_3 B1_3 B3_3 60.3(2) . .
B6_3 B1_3 B3_3 109.4(2) . .
B4_3 B1_3 B3_3 59.9(2) . .
B5_3 B1_3 B3_3 108.5(2) . .
B2_3 B1_3 Cl1_3 120.3(2) . .
B6_3 B1_3 Cl1_3 120.3(2) . .
B4_3 B1_3 Cl1_3 122.5(2) . .
B5_3 B1_3 Cl1_3 122.1(2) . .
B3_3 B1_3 Cl1_3 121.1(2) . .
B1_3 B2_3 B11_3 107.4(2) . .
B1_3 B2_3 B7_3 108.7(2) . .
B11_3 B2_3 B7_3 60.1(2) . .
B1_3 B2_3 B6_3 59.8(2) . .
B11_3 B2_3 B6_3 59.9(2) . .
B7_3 B2_3 B6_3 108.9(2) . .
B1_3 B2_3 B3_3 60.73(19) . .
B11_3 B2_3 B3_3 108.1(2) . .
B7_3 B2_3 B3_3 60.29(19) . .
B6_3 B2_3 B3_3 108.9(2) . .
B1_3 B2_3 Cl2_3 121.7(2) . .
B11_3 B2_3 Cl2_3 121.9(2) . .
B7_3 B2_3 Cl2_3 121.4(2) . .
B6_3 B2_3 Cl2_3 120.9(2) . .
B3_3 B2_3 Cl2_3 121.5(2) . .
B4_3 B3_3 B2_3 106.8(2) . .
B4_3 B3_3 Cl3_3 121.4(2) . .
B2_3 B3_3 Cl3_3 120.7(2) . .
B4_3 B3_3 B7_3 108.0(2) . .
B2_3 B3_3 B7_3 59.64(19) . .
Cl3_3 B3_3 B7_3 124.3(2) . .
B4_3 B3_3 B1_3 59.46(19) . .
B2_3 B3_3 B1_3 58.93(19) . .
Cl3_3 B3_3 B1_3 119.1(2) . .
B7_3 B3_3 B1_3 106.8(2) . .
B4_3 B3_3 B8_3 61.0(2) . .
B2_3 B3_3 B8_3 108.5(2) . .
Cl3_3 B3_3 B8_3 123.6(2) . .
B7_3 B3_3 B8_3 60.48(19) . .
B1_3 B3_3 B8_3 108.6(2) . .
B1_3 B4_3 B9_3 107.9(2) . .
B1_3 B4_3 B5_3 60.0(2) . .
B9_3 B4_3 B5_3 60.4(2) . .
B1_3 B4_3 B3_3 60.62(19) . .
B9_3 B4_3 B3_3 107.9(2) . .
B5_3 B4_3 B3_3 109.0(2) . .
B1_3 B4_3 Cl4_3 116.7(2) . .
B9_3 B4_3 Cl4_3 123.0(2) . .
B5_3 B4_3 Cl4_3 115.3(2) . .
B3_3 B4_3 Cl4_3 124.0(2) . .
B1_3 B4_3 B8_3 108.8(2) . .
B9_3 B4_3 B8_3 60.1(2) . .
B5_3 B4_3 B8_3 109.2(3) . .
B3_3 B4_3 B8_3 60.09(19) . .
Cl4_3 B4_3 B8_3 127.5(2) . .
Cl5_3 B5_3 B1_3 122.9(2) . .
Cl5_3 B5_3 B10_3 122.1(2) . .
B1_3 B5_3 B10_3 107.5(2) . .
Cl5_3 B5_3 B4_3 120.3(2) . .
B1_3 B5_3 B4_3 59.8(2) . .
B10_3 B5_3 B4_3 108.1(2) . .
Cl5_3 B5_3 B6_3 123.4(2) . .
B1_3 B5_3 B6_3 59.5(2) . .
B10_3 B5_3 B6_3 60.3(2) . .
B4_3 B5_3 B6_3 107.9(2) . .
Cl5_3 B5_3 B9_3 120.4(2) . .
B1_3 B5_3 B9_3 107.3(2) . .
B10_3 B5_3 B9_3 60.1(2) . .
B4_3 B5_3 B9_3 59.8(2) . .
B6_3 B5_3 B9_3 108.1(3) . .
B1_3 B6_3 B11_3 106.9(2) . .
B1_3 B6_3 Cl6_3 122.2(2) . .
B11_3 B6_3 Cl6_3 121.0(2) . .
B1_3 B6_3 B5_3 60.0(2) . .
B11_3 B6_3 B5_3 107.0(2) . .
Cl6_3 B6_3 B5_3 124.2(2) . .
B1_3 B6_3 B2_3 59.4(2) . .
B11_3 B6_3 B2_3 59.7(2) . .
Cl6_3 B6_3 B2_3 120.0(2) . .
B5_3 B6_3 B2_3 107.4(2) . .
B1_3 B6_3 B10_3 107.4(2) . .
B11_3 B6_3 B10_3 59.5(2) . .
Cl6_3 B6_3 B10_3 123.3(2) . .
B5_3 B6_3 B10_3 59.7(2) . .
B2_3 B6_3 B10_3 107.4(2) . .
B2_3 B7_3 B12_3 107.9(2) . .
B2_3 B7_3 B11_3 59.8(2) . .
B12_3 B7_3 B11_3 59.9(2) . .
B2_3 B7_3 Cl7_3 117.4(2) . .
B12_3 B7_3 Cl7_3 122.1(2) . .
B11_3 B7_3 Cl7_3 116.2(2) . .
B2_3 B7_3 B3_3 60.07(19) . .
B12_3 B7_3 B3_3 107.8(2) . .
B11_3 B7_3 B3_3 107.6(2) . .
Cl7_3 B7_3 B3_3 124.9(2) . .
B2_3 B7_3 B8_3 108.5(2) . .
B12_3 B7_3 B8_3 60.2(2) . .
B11_3 B7_3 B8_3 108.3(2) . .
Cl7_3 B7_3 B8_3 127.3(2) . .
B3_3 B7_3 B8_3 60.08(19) . .
N2_3 B8_3 B12_3 123.7(3) . .
N2_3 B8_3 B9_3 123.3(3) . .
B12_3 B8_3 B9_3 59.3(2) . .
N2_3 B8_3 B3_3 121.8(3) . .
B12_3 B8_3 B3_3 106.4(2) . .
B9_3 B8_3 B3_3 106.1(2) . .
N2_3 B8_3 B7_3 123.1(3) . .
B12_3 B8_3 B7_3 59.08(19) . .
B9_3 B8_3 B7_3 105.9(2) . .
B3_3 B8_3 B7_3 59.45(19) . .
N2_3 B8_3 B4_3 122.6(3) . .
B12_3 B8_3 B4_3 105.8(2) . .
B9_3 B8_3 B4_3 58.9(2) . .
B3_3 B8_3 B4_3 58.95(19) . .
B7_3 B8_3 B4_3 105.6(2) . .
Cl9_3 B9_3 B4_3 122.7(2) . .
Cl9_3 B9_3 B12_3 122.5(2) . .
B4_3 B9_3 B12_3 108.2(2) . .
Cl9_3 B9_3 B10_3 118.9(2) . .
B4_3 B9_3 B10_3 107.7(2) . .
B12_3 B9_3 B10_3 60.6(2) . .
Cl9_3 B9_3 B5_3 119.0(2) . .
B4_3 B9_3 B5_3 59.8(2) . .
B12_3 B9_3 B5_3 108.2(2) . .
B10_3 B9_3 B5_3 59.6(2) . .
Cl9_3 B9_3 B8_3 123.5(2) . .
B4_3 B9_3 B8_3 61.0(2) . .
B12_3 B9_3 B8_3 60.3(2) . .
B10_3 B9_3 B8_3 109.4(2) . .
B5_3 B9_3 B8_3 109.5(2) . .
B11_3 B10_3 Cl10_3 122.5(2) . .
B11_3 B10_3 B5_3 107.6(2) . .
Cl10_3 B10_3 B5_3 122.1(2) . .
B11_3 B10_3 B9_3 107.1(2) . .
Cl10_3 B10_3 B9_3 121.3(2) . .
B5_3 B10_3 B9_3 60.3(2) . .
B11_3 B10_3 B6_3 59.9(2) . .
Cl10_3 B10_3 B6_3 122.6(2) . .
B5_3 B10_3 B6_3 60.0(2) . .
B9_3 B10_3 B6_3 108.0(3) . .
B11_3 B10_3 B12_3 59.7(2) . .
Cl10_3 B10_3 B12_3 121.0(2) . .
B5_3 B10_3 B12_3 108.0(2) . .
B9_3 B10_3 B12_3 59.57(19) . .
B6_3 B10_3 B12_3 108.0(2) . .
B10_3 B11_3 B2_3 108.7(3) . .
B10_3 B11_3 B6_3 60.6(2) . .
B2_3 B11_3 B6_3 60.4(2) . .
B10_3 B11_3 B12_3 61.0(2) . .
B2_3 B11_3 B12_3 108.3(2) . .
B6_3 B11_3 B12_3 109.6(2) . .
B10_3 B11_3 B7_3 109.2(2) . .
B2_3 B11_3 B7_3 60.1(2) . .
B6_3 B11_3 B7_3 109.2(2) . .
B12_3 B11_3 B7_3 60.0(2) . .
B10_3 B11_3 Cl11_3 120.6(2) . .
B2_3 B11_3 Cl11_3 122.5(2) . .
B6_3 B11_3 Cl11_3 121.6(2) . .
B12_3 B11_3 Cl11_3 120.1(2) . .
B7_3 B11_3 Cl11_3 120.8(2) . .
B11_3 B12_3 Cl12_3 117.5(2) . .
B11_3 B12_3 B7_3 60.0(2) . .
Cl12_3 B12_3 B7_3 123.1(2) . .
B11_3 B12_3 B9_3 107.0(2) . .
Cl12_3 B12_3 B9_3 123.6(2) . .
B7_3 B12_3 B9_3 108.0(2) . .
B11_3 B12_3 B8_3 108.8(2) . .
Cl12_3 B12_3 B8_3 126.3(2) . .
B7_3 B12_3 B8_3 60.7(2) . .
B9_3 B12_3 B8_3 60.4(2) . .
B11_3 B12_3 B10_3 59.3(2) . .
Cl12_3 B12_3 B10_3 117.1(2) . .
B7_3 B12_3 B10_3 107.9(2) . .
B9_3 B12_3 B10_3 59.9(2) . .
B8_3 B12_3 B10_3 108.9(2) . .
N1_4 Ag1_4 Cl11_3 105.85(9) . .
N1_4 Ag1_4 Cl5_4 132.82(9) . .
Cl11_3 Ag1_4 Cl5_4 91.78(3) . .
N1_4 Ag1_4 Cl2_3 135.73(9) . .
Cl11_3 Ag1_4 Cl2_3 85.86(3) . .
Cl5_4 Ag1_4 Cl2_3 87.91(3) . .
N1_4 Ag1_4 Cl1_4 80.01(9) . .
Cl11_3 Ag1_4 Cl1_4 171.69(3) . .
Cl5_4 Ag1_4 Cl1_4 79.91(2) . .
Cl2_3 Ag1_4 Cl1_4 94.02(3) . .
B1_4 Cl1_4 Ag1_4 108.12(11) . .
B5_4 Cl5_4 Ag1_4 109.62(11) . .
B10_4 Cl10_4 Ag1_1 108.18(12) . 1_565
B11_4 Cl11_4 Ag1_1 106.24(12) . 1_565
C1_4 N1_4 Ag1_4 149.2(3) . .
C3_4 N2_4 C5_4 106.5(3) . .
C3_4 N2_4 C4_4 105.6(4) . .
C5_4 N2_4 C4_4 106.2(4) . .
C3_4 N2_4 B2_4 112.2(3) . .
C5_4 N2_4 B2_4 111.8(3) . .
C4_4 N2_4 B2_4 114.0(3) . .
N1_4 C1_4 C2_4 177.4(4) . .
C1_4 C2_4 H2A_4 109.5 . .
C1_4 C2_4 H2B_4 109.5 . .
H2A_4 C2_4 H2B_4 109.5 . .
C1_4 C2_4 H2C_4 109.5 . .
H2A_4 C2_4 H2C_4 109.5 . .
H2B_4 C2_4 H2C_4 109.5 . .
N2_4 C3_4 H3A_4 109.5 . .
N2_4 C3_4 H3B_4 109.5 . .
H3A_4 C3_4 H3B_4 109.5 . .
N2_4 C3_4 H3C_4 109.4 . .
H3A_4 C3_4 H3C_4 109.5 . .
H3B_4 C3_4 H3C_4 109.5 . .
N2_4 C4_4 H4A_4 109.5 . .
N2_4 C4_4 H4B_4 109.5 . .
H4A_4 C4_4 H4B_4 109.5 . .
N2_4 C4_4 H4C_4 109.4 . .
H4A_4 C4_4 H4C_4 109.5 . .
H4B_4 C4_4 H4C_4 109.5 . .
N2_4 C5_4 H5A_4 109.4 . .
N2_4 C5_4 H5B_4 109.5 . .
H5A_4 C5_4 H5B_4 109.5 . .
N2_4 C5_4 H5C_4 109.5 . .
H5A_4 C5_4 H5C_4 109.5 . .
H5B_4 C5_4 H5C_4 109.5 . .
B5_4 B1_4 B4_4 60.0(2) . .
B5_4 B1_4 B3_4 108.2(2) . .
B4_4 B1_4 B3_4 60.3(2) . .
B5_4 B1_4 Cl1_4 118.0(2) . .
B4_4 B1_4 Cl1_4 115.9(2) . .
B3_4 B1_4 Cl1_4 121.4(2) . .
B5_4 B1_4 B6_4 60.1(2) . .
B4_4 B1_4 B6_4 108.4(2) . .
B3_4 B1_4 B6_4 108.3(2) . .
Cl1_4 B1_4 B6_4 124.7(2) . .
B5_4 B1_4 B2_4 108.6(2) . .
B4_4 B1_4 B2_4 109.3(2) . .
B3_4 B1_4 B2_4 60.8(2) . .
Cl1_4 B1_4 B2_4 126.5(2) . .
B6_4 B1_4 B2_4 60.0(2) . .
N2_4 B2_4 B6_4 122.1(3) . .
N2_4 B2_4 B1_4 123.1(3) . .
B6_4 B2_4 B1_4 59.6(2) . .
N2_4 B2_4 B7_4 123.1(3) . .
B6_4 B2_4 B7_4 106.7(2) . .
B1_4 B2_4 B7_4 105.3(2) . .
N2_4 B2_4 B11_4 123.1(3) . .
B6_4 B2_4 B11_4 59.6(2) . .
B1_4 B2_4 B11_4 105.8(2) . .
B7_4 B2_4 B11_4 59.2(2) . .
N2_4 B2_4 B3_4 123.2(3) . .
B6_4 B2_4 B3_4 106.4(2) . .
B1_4 B2_4 B3_4 58.7(2) . .
B7_4 B2_4 B3_4 58.6(2) . .
B11_4 B2_4 B3_4 105.4(2) . .
Cl3_4 B3_4 B7_4 121.8(2) . .
Cl3_4 B3_4 B1_4 123.5(2) . .
B7_4 B3_4 B1_4 108.3(2) . .
Cl3_4 B3_4 B4_4 119.5(2) . .
B7_4 B3_4 B4_4 107.7(2) . .
B1_4 B3_4 B4_4 59.7(2) . .
Cl3_4 B3_4 B8_4 118.3(2) . .
B7_4 B3_4 B8_4 60.4(2) . .
B1_4 B3_4 B8_4 107.5(2) . .
B4_4 B3_4 B8_4 59.3(2) . .
Cl3_4 B3_4 B2_4 124.3(2) . .
B7_4 B3_4 B2_4 60.7(2) . .
B1_4 B3_4 B2_4 60.5(2) . .
B4_4 B3_4 B2_4 108.6(2) . .
B8_4 B3_4 B2_4 109.2(2) . .
B8_4 B4_4 B5_4 108.4(3) . .
B8_4 B4_4 B1_4 108.7(2) . .
B5_4 B4_4 B1_4 60.0(2) . .
B8_4 B4_4 B9_4 60.5(2) . .
B5_4 B4_4 B9_4 60.2(2) . .
B1_4 B4_4 B9_4 108.7(3) . .
B8_4 B4_4 B3_4 60.4(2) . .
B5_4 B4_4 B3_4 108.0(2) . .
B1_4 B4_4 B3_4 60.0(2) . .
B9_4 B4_4 B3_4 108.8(3) . .
B8_4 B4_4 Cl4_4 121.6(2) . .
B5_4 B4_4 Cl4_4 123.0(2) . .
B1_4 B4_4 Cl4_4 119.5(2) . .
B9_4 B4_4 Cl4_4 123.8(2) . .
B3_4 B4_4 Cl4_4 119.0(2) . .
B10_4 B5_4 B4_4 107.8(2) . .
B10_4 B5_4 B1_4 108.6(2) . .
B4_4 B5_4 B1_4 60.0(2) . .
B10_4 B5_4 B9_4 60.0(2) . .
B4_4 B5_4 B9_4 60.0(2) . .
B1_4 B5_4 B9_4 108.5(2) . .
B10_4 B5_4 B6_4 60.6(2) . .
B4_4 B5_4 B6_4 108.7(2) . .
B1_4 B5_4 B6_4 60.6(2) . .
B9_4 B5_4 B6_4 109.3(2) . .
B10_4 B5_4 Cl5_4 120.4(2) . .
B4_4 B5_4 Cl5_4 122.4(2) . .
B1_4 B5_4 Cl5_4 122.7(2) . .
B9_4 B5_4 Cl5_4 120.3(2) . .
B6_4 B5_4 Cl5_4 121.0(2) . .
Cl6_4 B6_4 B5_4 120.1(2) . .
Cl6_4 B6_4 B10_4 119.7(2) . .
B5_4 B6_4 B10_4 59.0(2) . .
Cl6_4 B6_4 B1_4 123.9(2) . .
B5_4 B6_4 B1_4 59.29(19) . .
B10_4 B6_4 B1_4 106.3(2) . .
Cl6_4 B6_4 B11_4 122.8(2) . .
B5_4 B6_4 B11_4 106.5(3) . .
B10_4 B6_4 B11_4 59.2(2) . .
B1_4 B6_4 B11_4 107.2(3) . .
Cl6_4 B6_4 B2_4 124.1(2) . .
B5_4 B6_4 B2_4 108.3(2) . .
B10_4 B6_4 B2_4 108.1(2) . .
B1_4 B6_4 B2_4 60.4(2) . .
B11_4 B6_4 B2_4 60.5(2) . .
B3_4 B7_4 Cl7_4 122.2(2) . .
B3_4 B7_4 B12_4 107.6(2) . .
Cl7_4 B7_4 B12_4 119.4(2) . .
B3_4 B7_4 B8_4 60.1(2) . .
Cl7_4 B7_4 B8_4 118.8(2) . .
B12_4 B7_4 B8_4 59.3(2) . .
B3_4 B7_4 B11_4 108.1(2) . .
Cl7_4 B7_4 B11_4 123.4(2) . .
B12_4 B7_4 B11_4 59.8(2) . .
B8_4 B7_4 B11_4 107.3(2) . .
B3_4 B7_4 B2_4 60.8(2) . .
Cl7_4 B7_4 B2_4 124.1(2) . .
B12_4 B7_4 B2_4 108.7(3) . .
B8_4 B7_4 B2_4 109.0(2) . .
B11_4 B7_4 B2_4 60.4(2) . .
B4_4 B8_4 B12_4 107.9(3) . .
B4_4 B8_4 B9_4 60.0(2) . .
B12_4 B8_4 B9_4 60.0(2) . .
B4_4 B8_4 B3_4 60.3(2) . .
B12_4 B8_4 B3_4 108.0(3) . .
B9_4 B8_4 B3_4 108.4(3) . .
B4_4 B8_4 Cl8_4 122.3(2) . .
B12_4 B8_4 Cl8_4 121.8(2) . .
B9_4 B8_4 Cl8_4 122.6(2) . .
B3_4 B8_4 Cl8_4 120.9(2) . .
B4_4 B8_4 B7_4 107.8(3) . .
B12_4 B8_4 B7_4 60.4(2) . .
B9_4 B8_4 B7_4 108.3(3) . .
B3_4 B8_4 B7_4 59.5(2) . .
Cl8_4 B8_4 B7_4 120.7(2) . .
B10_4 B9_4 B4_4 107.3(3) . .
B10_4 B9_4 B12_4 60.2(2) . .
B4_4 B9_4 B12_4 107.2(3) . .
B10_4 B9_4 B5_4 59.6(2) . .
B4_4 B9_4 B5_4 59.8(2) . .
B12_4 B9_4 B5_4 107.6(3) . .
B10_4 B9_4 B8_4 107.6(3) . .
B4_4 B9_4 B8_4 59.5(2) . .
B12_4 B9_4 B8_4 59.7(2) . .
B5_4 B9_4 B8_4 107.3(2) . .
B10_4 B9_4 Cl9_4 120.6(2) . .
B4_4 B9_4 Cl9_4 123.3(2) . .
B12_4 B9_4 Cl9_4 121.6(2) . .
B5_4 B9_4 Cl9_4 121.5(2) . .
B8_4 B9_4 Cl9_4 123.3(3) . .
B5_4 B10_4 B9_4 60.4(2) . .
B5_4 B10_4 B11_4 108.5(2) . .
B9_4 B10_4 B11_4 108.8(3) . .
B5_4 B10_4 B12_4 108.1(2) . .
B9_4 B10_4 B12_4 60.0(2) . .
B11_4 B10_4 B12_4 60.3(2) . .
B5_4 B10_4 Cl10_4 121.0(2) . .
B9_4 B10_4 Cl10_4 120.9(2) . .
B11_4 B10_4 Cl10_4 121.7(2) . .
B12_4 B10_4 Cl10_4 122.1(2) . .
B5_4 B10_4 B6_4 60.4(2) . .
B9_4 B10_4 B6_4 109.3(2) . .
B11_4 B10_4 B6_4 60.5(2) . .
B12_4 B10_4 B6_4 108.8(2) . .
Cl10_4 B10_4 B6_4 120.7(2) . .
B10_4 B11_4 B12_4 60.0(2) . .
B10_4 B11_4 Cl11_4 117.6(2) . .
B12_4 B11_4 Cl11_4 115.7(2) . .
B10_4 B11_4 B7_4 107.9(3) . .
B12_4 B11_4 B7_4 60.1(2) . .
Cl11_4 B11_4 B7_4 122.2(2) . .
B10_4 B11_4 B6_4 60.3(2) . .
B12_4 B11_4 B6_4 108.5(3) . .
Cl11_4 B11_4 B6_4 124.6(2) . .
B7_4 B11_4 B6_4 107.9(2) . .
B10_4 B11_4 B2_4 108.5(2) . .
B12_4 B11_4 B2_4 108.9(3) . .
Cl11_4 B11_4 B2_4 127.1(2) . .
B7_4 B11_4 B2_4 60.4(2) . .
B6_4 B11_4 B2_4 59.9(2) . .
B8_4 B12_4 Cl12_4 121.9(3) . .
B8_4 B12_4 B9_4 60.4(2) . .
Cl12_4 B12_4 B9_4 123.5(2) . .
B8_4 B12_4 B10_4 107.8(3) . .
Cl12_4 B12_4 B10_4 123.1(2) . .
B9_4 B12_4 B10_4 59.8(2) . .
B8_4 B12_4 B11_4 108.5(3) . .
Cl12_4 B12_4 B11_4 120.0(2) . .
B9_4 B12_4 B11_4 108.2(3) . .
B10_4 B12_4 B11_4 59.7(2) . .
B8_4 B12_4 B7_4 60.4(2) . .
Cl12_4 B12_4 B7_4 119.7(2) . .
B9_4 B12_4 B7_4 108.6(3) . .
B10_4 B12_4 B7_4 107.6(3) . .
B11_4 B12_4 B7_4 60.1(2) . .

loop_
_geom_bond_atom_site_label_1
_geom_bond_atom_site_label_2
_geom_bond_distance
_geom_bond_site_symmetry_2
Ag1_1 N1_1 2.209(3) .
Ag1_1 Cl1_1 2.6522(9) .
Ag1_1 Cl10_4 2.7631(9) 1_545
Ag1_1 Cl2_1 2.8796(9) .
Ag1_1 Cl11_4 2.8919(9) 1_545
Cl1_1 B1_1 1.791(4) .
Cl2_1 B2_1 1.805(3) .
Cl3_1 B3_1 1.798(3) .
Cl4_1 B4_1 1.790(3) .
Cl5_1 B5_1 1.785(4) .
Cl6_1 B6_1 1.792(3) .
Cl7_1 B7_1 1.800(4) .
Cl9_1 B9_1 1.789(3) .
Cl10_1 B10_1 1.784(4) .
Cl11_1 B11_1 1.802(4) .
Cl11_1 Ag1_2 2.6972(9) .
Cl12_1 B12_1 1.793(4) .
N1_1 C1_1 1.131(5) .
N2_1 C4_1 1.505(4) .
N2_1 C5_1 1.509(4) .
N2_1 C3_1 1.510(4) .
N2_1 B8_1 1.599(4) .
C1_1 C2_1 1.459(5) .
C2_1 H2A_1 0.9800 .
C2_1 H2B_1 0.9800 .
C2_1 H2C_1 0.9800 .
C3_1 H3A_1 0.9800 .
C3_1 H3B_1 0.9800 .
C3_1 H3C_1 0.9800 .
C4_1 H4A_1 0.9800 .
C4_1 H4B_1 0.9800 .
C4_1 H4C_1 0.9800 .
C5_1 H5A_1 0.9800 .
C5_1 H5B_1 0.9800 .
C5_1 H5C_1 0.9800 .
B1_1 B2_1 1.778(5) .
B1_1 B6_1 1.782(5) .
B1_1 B5_1 1.783(5) .
B1_1 B4_1 1.785(5) .
B1_1 B3_1 1.790(5) .
B2_1 B11_1 1.765(5) .
B2_1 B3_1 1.782(5) .
B2_1 B6_1 1.784(5) .
B2_1 B7_1 1.792(5) .
B3_1 B7_1 1.789(5) .
B3_1 B4_1 1.794(5) .
B3_1 B8_1 1.816(5) .
B4_1 B9_1 1.790(5) .
B4_1 B5_1 1.804(5) .
B4_1 B8_1 1.810(5) .
B5_1 B10_1 1.769(5) .
B5_1 B6_1 1.787(5) .
B5_1 B9_1 1.804(5) .
B6_1 B11_1 1.783(5) .
B6_1 B10_1 1.785(5) .
B7_1 B11_1 1.793(5) .
B7_1 B12_1 1.798(5) .
B7_1 B8_1 1.812(5) .
B8_1 B9_1 1.815(5) .
B8_1 B12_1 1.832(5) .
B9_1 B12_1 1.783(5) .
B9_1 B10_1 1.793(5) .
B10_1 B12_1 1.784(5) .
B10_1 B11_1 1.791(5) .
B11_1 B12_1 1.777(5) .
Ag1_2 N1_2 2.188(3) .
Ag1_2 Cl1_2 2.6949(9) .
Ag1_2 Cl2_2 2.8446(9) .
Cl1_2 B1_2 1.798(4) .
Cl2_2 B2_2 1.800(4) .
Cl3_2 B3_2 1.794(4) .
Cl4_2 B4_2 1.789(4) .
Cl5_2 B5_2 1.787(4) .
Cl6_2 B6_2 1.782(4) .
Cl7_2 B7_2 1.791(4) .
Cl9_2 B9_2 1.791(4) .
Cl10_2 B10_2 1.796(4) .
Cl10_2 Ag1_3 2.7221(9) .
Cl11_2 B11_2 1.803(4) .
Cl11_2 Ag1_3 2.7304(9) .
Cl12_2 B12_2 1.793(4) .
N1_2 C1_2 1.138(5) .
N2_2 C5_2 1.513(5) .
N2_2 C3_2 1.514(5) .
N2_2 C4_2 1.516(5) .
N2_2 B8_2 1.600(5) .
C1_2 C2_2 1.457(5) .
C2_2 H2A_2 0.9800 .
C2_2 H2B_2 0.9800 .
C2_2 H2C_2 0.9800 .
C3_2 H3A_2 0.9800 .
C3_2 H3B_2 0.9800 .
C3_2 H3C_2 0.9800 .
C4_2 H4A_2 0.9800 .
C4_2 H4B_2 0.9800 .
C4_2 H4C_2 0.9800 .
C5_2 H5A_2 0.9800 .
C5_2 H5B_2 0.9800 .
C5_2 H5C_2 0.9800 .
B1_2 B2_2 1.770(5) .
B1_2 B5_2 1.777(5) .
B1_2 B3_2 1.779(5) .
B1_2 B6_2 1.780(5) .
B1_2 B4_2 1.796(5) .
B2_2 B11_2 1.761(5) .
B2_2 B3_2 1.782(5) .
B2_2 B6_2 1.782(5) .
B2_2 B7_2 1.801(5) .
B3_2 B7_2 1.793(5) .
B3_2 B4_2 1.800(5) .
B3_2 B8_2 1.826(5) .
B4_2 B5_2 1.789(5) .
B4_2 B9_2 1.797(5) .
B4_2 B8_2 1.824(5) .
B5_2 B10_2 1.776(5) .
B5_2 B6_2 1.799(5) .
B5_2 B9_2 1.807(5) .
B6_2 B10_2 1.778(5) .
B6_2 B11_2 1.787(5) .
B7_2 B11_2 1.796(5) .
B7_2 B12_2 1.797(5) .
B7_2 B8_2 1.814(5) .
B8_2 B9_2 1.818(5) .
B8_2 B12_2 1.820(5) .
B9_2 B12_2 1.788(5) .
B9_2 B10_2 1.792(5) .
B10_2 B11_2 1.776(5) .
B10_2 B12_2 1.790(5) .
B11_2 B12_2 1.784(5) .
Ag1_3 N1_3 2.192(3) .
Ag1_3 Cl1_3 2.6774(9) .
Cl1_3 B1_3 1.805(4) .
Cl2_3 B2_3 1.799(3) .
Cl2_3 Ag1_4 2.7488(9) .
Cl3_3 B3_3 1.797(4) .
Cl4_3 B4_3 1.797(4) .
Cl5_3 B5_3 1.780(4) .
Cl6_3 B6_3 1.786(3) .
Cl7_3 B7_3 1.795(4) .
Cl9_3 B9_3 1.786(3) .
Cl10_3 B10_3 1.780(4) .
Cl11_3 B11_3 1.791(4) .
Cl11_3 Ag1_4 2.6754(9) .
Cl12_3 B12_3 1.788(4) .
N1_3 C1_3 1.137(5) .
N2_3 C5_3 1.506(4) .
N2_3 C4_3 1.510(4) .
N2_3 C3_3 1.512(4) .
N2_3 B8_3 1.599(4) .
C1_3 C2_3 1.450(5) .
C2_3 H2A_3 0.9800 .
C2_3 H2B_3 0.9800 .
C2_3 H2C_3 0.9800 .
C3_3 H3A_3 0.9800 .
C3_3 H3B_3 0.9800 .
C3_3 H3C_3 0.9800 .
C4_3 H4A_3 0.9800 .
C4_3 H4B_3 0.9800 .
C4_3 H4C_3 0.9800 .
C5_3 H5A_3 0.9800 .
C5_3 H5B_3 0.9800 .
C5_3 H5C_3 0.9800 .
B1_3 B2_3 1.770(5) .
B1_3 B6_3 1.777(5) .
B1_3 B4_3 1.782(5) .
B1_3 B5_3 1.786(5) .
B1_3 B3_3 1.802(5) .
B2_3 B11_3 1.782(5) .
B2_3 B7_3 1.788(5) .
B2_3 B6_3 1.794(5) .
B2_3 B3_3 1.796(5) .
B3_3 B4_3 1.790(5) .
B3_3 B7_3 1.799(5) .
B3_3 B8_3 1.811(5) .
B4_3 B9_3 1.788(5) .
B4_3 B5_3 1.789(5) .
B4_3 B8_3 1.827(5) .
B5_3 B10_3 1.787(5) .
B5_3 B6_3 1.793(5) .
B5_3 B9_3 1.799(5) .
B6_3 B11_3 1.785(5) .
B6_3 B10_3 1.798(5) .
B7_3 B12_3 1.788(5) .
B7_3 B11_3 1.788(5) .
B7_3 B8_3 1.818(5) .
B8_3 B12_3 1.809(5) .
B8_3 B9_3 1.810(5) .
B9_3 B12_3 1.791(5) .
B9_3 B10_3 1.797(5) .
B10_3 B11_3 1.779(5) .
B10_3 B12_3 1.809(5) .
B11_3 B12_3 1.786(5) .
Ag1_4 N1_4 2.227(3) .
Ag1_4 Cl5_4 2.7323(9) .
Ag1_4 Cl1_4 2.8736(9) .
Cl1_4 B1_4 1.800(4) .
Cl3_4 B3_4 1.782(4) .
Cl4_4 B4_4 1.791(4) .
Cl5_4 B5_4 1.800(4) .
Cl6_4 B6_4 1.788(4) .
Cl7_4 B7_4 1.785(4) .
Cl8_4 B8_4 1.791(4) .
Cl9_4 B9_4 1.791(4) .
Cl10_4 B10_4 1.797(4) .
Cl10_4 Ag1_1 2.7632(9) 1_565
Cl11_4 B11_4 1.796(4) .
Cl11_4 Ag1_1 2.8919(9) 1_565
Cl12_4 B12_4 1.782(4) .
N1_4 C1_4 1.137(5) .
N2_4 C3_4 1.500(5) .
N2_4 C5_4 1.501(5) .
N2_4 C4_4 1.504(6) .
N2_4 B2_4 1.602(5) .
C1_4 C2_4 1.460(5) .
C2_4 H2A_4 0.9800 .
C2_4 H2B_4 0.9800 .
C2_4 H2C_4 0.9800 .
C3_4 H3A_4 0.9800 .
C3_4 H3B_4 0.9800 .
C3_4 H3C_4 0.9800 .
C4_4 H4A_4 0.9800 .
C4_4 H4B_4 0.9800 .
C4_4 H4C_4 0.9800 .
C5_4 H5A_4 0.9800 .
C5_4 H5B_4 0.9800 .
C5_4 H5C_4 0.9800 .
B1_4 B5_4 1.779(5) .
B1_4 B4_4 1.779(5) .
B1_4 B3_4 1.784(5) .
B1_4 B6_4 1.802(5) .
B1_4 B2_4 1.817(5) .
B2_4 B6_4 1.809(5) .
B2_4 B7_4 1.819(5) .
B2_4 B11_4 1.820(5) .
B2_4 B3_4 1.821(5) .
B3_4 B7_4 1.781(5) .
B3_4 B4_4 1.789(5) .
B3_4 B8_4 1.792(5) .
B4_4 B8_4 1.771(5) .
B4_4 B5_4 1.778(5) .
B4_4 B9_4 1.781(5) .
B5_4 B10_4 1.770(5) .
B5_4 B9_4 1.785(5) .
B5_4 B6_4 1.794(5) .
B6_4 B10_4 1.799(5) .
B6_4 B11_4 1.803(5) .
B7_4 B12_4 1.797(5) .
B7_4 B8_4 1.797(5) .
B7_4 B11_4 1.797(5) .
B8_4 B12_4 1.777(5) .
B8_4 B9_4 1.790(5) .
B9_4 B10_4 1.778(5) .
B9_4 B12_4 1.782(5) .
B10_4 B11_4 1.780(5) .
B10_4 B12_4 1.787(5) .
B11_4 B12_4 1.791(6) .

loop_
_geom_hbond_atom_site_label_D
_geom_hbond_atom_site_label_H
_geom_hbond_atom_site_label_A
_geom_hbond_distance_DH
_geom_hbond_distance_HA
_geom_hbond_distance_DA
_geom_hbond_angle_DHA
_geom_hbond_site_symmetry_A
C3_1 H3A_1 Cl3_1 0.98 2.63 3.201(4) 117.3 .
C3_1 H3B_1 Cl7_1 0.98 2.77 3.584(4) 140.9 .
C4_1 H4B_1 Cl9_1 0.98 2.58 3.397(4) 140.6 .
C4_1 H4C_1 Cl4_1 0.98 2.62 3.360(4) 131.9 .
C5_1 H5C_1 Cl12_1 0.98 2.67 3.147(4) 110.6 .
C2_2 H2A_2 Cl5_3 0.98 2.77 3.414(4) 123.8 4
C3_2 H3B_2 Cl3_2 0.98 2.63 3.168(4) 114.5 .
C3_2 H3C_2 Cl7_2 0.98 2.82 3.613(4) 138.7 .
C4_2 H4A_2 Cl9_2 0.98 2.62 3.408(5) 137.9 .
C4_2 H4B_2 Cl4_2 0.98 2.62 3.398(4) 136.5 .
C5_2 H5B_2 Cl12_2 0.98 2.65 3.171(4) 113.3 .
C2_3 H2A_3 Cl10_1 0.98 2.79 3.360(4) 117.5 4
C3_3 H3B_3 Cl4_3 0.98 2.65 3.152(4) 111.8 .
C4_3 H4A_3 Cl12_3 0.98 2.59 3.375(4) 137.4 .
C4_3 H4B_3 Cl9_3 0.98 2.60 3.374(4) 135.9 .
C5_3 H5B_3 Cl3_3 0.98 2.80 3.600(4) 139.8 .
C5_3 H5C_3 Cl7_3 0.98 2.63 3.192(4) 116.5 .
C3_4 H3B_4 Cl1_4 0.98 2.64 3.168(4) 114.0 .
C3_4 H3C_4 Cl6_4 0.98 2.83 3.633(4) 139.5 .
C4_4 H4B_4 Cl7_4 0.98 2.57 3.362(6) 137.4 .
C4_4 H4C_4 Cl3_4 0.98 2.56 3.331(6) 135.7 .
C5_4 H5B_4 Cl11_4 0.98 2.70 3.162(4) 109.4 .

loop_
_geom_torsion_atom_site_label_1
_geom_torsion_atom_site_label_2
_geom_torsion_atom_site_label_3
_geom_torsion_atom_site_label_4
_geom_torsion
_geom_torsion_site_symmetry_1
Ag1_1 Cl1_1 B1_1 B2_1 23.5(3) .
Ag1_1 Cl1_1 B1_1 B6_1 -49.2(3) .
Ag1_1 Cl1_1 B1_1 B5_1 -121.7(2) .
Ag1_1 Cl1_1 B1_1 B4_1 165.9(2) .
Ag1_1 Cl1_1 B1_1 B3_1 94.9(2) .
B6_1 B1_1 B2_1 B11_1 -38.0(2) .
B5_1 B1_1 B2_1 B11_1 -0.3(3) .
B4_1 B1_1 B2_1 B11_1 64.0(3) .
B3_1 B1_1 B2_1 B11_1 101.6(3) .
Cl1_1 B1_1 B2_1 B11_1 -149.6(2) .
B6_1 B1_1 B2_1 B3_1 -139.5(2) .
B5_1 B1_1 B2_1 B3_1 -101.9(3) .
B4_1 B1_1 B2_1 B3_1 -37.6(2) .
Cl1_1 B1_1 B2_1 B3_1 108.8(3) .
B5_1 B1_1 B2_1 B6_1 37.6(2) .
B4_1 B1_1 B2_1 B6_1 101.9(3) .
B3_1 B1_1 B2_1 B6_1 139.5(2) .
Cl1_1 B1_1 B2_1 B6_1 -111.7(3) .
B6_1 B1_1 B2_1 B7_1 -102.0(3) .
B5_1 B1_1 B2_1 B7_1 -64.4(3) .
B4_1 B1_1 B2_1 B7_1 -0.1(3) .
B3_1 B1_1 B2_1 B7_1 37.5(2) .
Cl1_1 B1_1 B2_1 B7_1 146.3(2) .
B6_1 B1_1 B2_1 Cl2_1 109.5(3) .
B5_1 B1_1 B2_1 Cl2_1 147.1(2) .
B4_1 B1_1 B2_1 Cl2_1 -148.6(2) .
B3_1 B1_1 B2_1 Cl2_1 -111.0(3) .
Cl1_1 B1_1 B2_1 Cl2_1 -2.2(4) .
Ag1_1 Cl2_1 B2_1 B11_1 124.6(2) .
Ag1_1 Cl2_1 B2_1 B1_1 -18.4(3) .
Ag1_1 Cl2_1 B2_1 B3_1 -90.5(2) .
Ag1_1 Cl2_1 B2_1 B6_1 52.9(2) .
Ag1_1 Cl2_1 B2_1 B7_1 -162.6(2) .
B11_1 B2_1 B3_1 B7_1 37.6(2) .
B1_1 B2_1 B3_1 B7_1 138.2(2) .
B6_1 B2_1 B3_1 B7_1 101.7(3) .
Cl2_1 B2_1 B3_1 B7_1 -111.3(3) .
B11_1 B2_1 B3_1 B1_1 -100.6(3) .
B6_1 B2_1 B3_1 B1_1 -36.5(2) .
B7_1 B2_1 B3_1 B1_1 -138.2(2) .
Cl2_1 B2_1 B3_1 B1_1 110.5(3) .
B11_1 B2_1 B3_1 B4_1 -63.3(3) .
B1_1 B2_1 B3_1 B4_1 37.3(2) .
B6_1 B2_1 B3_1 B4_1 0.7(3) .
B7_1 B2_1 B3_1 B4_1 -100.9(3) .
Cl2_1 B2_1 B3_1 B4_1 147.8(2) .
B11_1 B2_1 B3_1 Cl3_1 154.6(2) .
B1_1 B2_1 B3_1 Cl3_1 -104.9(3) .
B6_1 B2_1 B3_1 Cl3_1 -141.4(2) .
B7_1 B2_1 B3_1 Cl3_1 117.0(3) .
Cl2_1 B2_1 B3_1 Cl3_1 5.6(4) .
B11_1 B2_1 B3_1 B8_1 0.4(3) .
B1_1 B2_1 B3_1 B8_1 100.9(3) .
B6_1 B2_1 B3_1 B8_1 64.4(3) .
B7_1 B2_1 B3_1 B8_1 -37.2(2) .
Cl2_1 B2_1 B3_1 B8_1 -148.6(2) .
B6_1 B1_1 B3_1 B2_1 36.5(2) .
B5_1 B1_1 B3_1 B2_1 100.5(3) .
B4_1 B1_1 B3_1 B2_1 138.1(2) .
Cl1_1 B1_1 B3_1 B2_1 -111.9(3) .
B2_1 B1_1 B3_1 B7_1 -37.5(2) .
B6_1 B1_1 B3_1 B7_1 -1.0(3) .
B5_1 B1_1 B3_1 B7_1 63.0(3) .
B4_1 B1_1 B3_1 B7_1 100.6(3) .
Cl1_1 B1_1 B3_1 B7_1 -149.4(2) .
B2_1 B1_1 B3_1 B4_1 -138.1(2) .
B6_1 B1_1 B3_1 B4_1 -101.6(3) .
B5_1 B1_1 B3_1 B4_1 -37.6(2) .
Cl1_1 B1_1 B3_1 B4_1 110.0(3) .
B2_1 B1_1 B3_1 Cl3_1 109.2(2) .
B6_1 B1_1 B3_1 Cl3_1 145.7(2) .
B5_1 B1_1 B3_1 Cl3_1 -150.3(2) .
B4_1 B1_1 B3_1 Cl3_1 -112.7(3) .
Cl1_1 B1_1 B3_1 Cl3_1 -2.7(4) .
B2_1 B1_1 B3_1 B8_1 -101.4(3) .
B6_1 B1_1 B3_1 B8_1 -64.9(3) .
B5_1 B1_1 B3_1 B8_1 -0.9(3) .
B4_1 B1_1 B3_1 B8_1 36.7(2) .
Cl1_1 B1_1 B3_1 B8_1 146.7(2) .
B2_1 B1_1 B4_1 Cl4_1 151.9(2) .
B6_1 B1_1 B4_1 Cl4_1 -144.3(2) .
B5_1 B1_1 B4_1 Cl4_1 -107.0(3) .
B3_1 B1_1 B4_1 Cl4_1 114.4(3) .
Cl1_1 B1_1 B4_1 Cl4_1 4.8(4) .
B2_1 B1_1 B4_1 B9_1 -63.6(3) .
B6_1 B1_1 B4_1 B9_1 0.2(3) .
B5_1 B1_1 B4_1 B9_1 37.6(2) .
B3_1 B1_1 B4_1 B9_1 -101.0(3) .
Cl1_1 B1_1 B4_1 B9_1 149.3(2) .
B2_1 B1_1 B4_1 B3_1 37.5(2) .
B6_1 B1_1 B4_1 B3_1 101.3(3) .
B5_1 B1_1 B4_1 B3_1 138.7(3) .
Cl1_1 B1_1 B4_1 B3_1 -109.6(3) .
B2_1 B1_1 B4_1 B5_1 -101.2(3) .
B6_1 B1_1 B4_1 B5_1 -37.4(2) .
B3_1 B1_1 B4_1 B5_1 -138.7(3) .
Cl1_1 B1_1 B4_1 B5_1 111.7(3) .
B2_1 B1_1 B4_1 B8_1 0.6(3) .
B6_1 B1_1 B4_1 B8_1 64.4(3) .
B5_1 B1_1 B4_1 B8_1 101.7(3) .
B3_1 B1_1 B4_1 B8_1 -36.9(2) .
Cl1_1 B1_1 B4_1 B8_1 -146.5(2) .
B2_1 B3_1 B4_1 B1_1 -37.2(2) .
B7_1 B3_1 B4_1 B1_1 -100.8(3) .
Cl3_1 B3_1 B4_1 B1_1 103.6(3) .
B8_1 B3_1 B4_1 B1_1 -139.3(2) .
B2_1 B3_1 B4_1 Cl4_1 -142.0(2) .
B7_1 B3_1 B4_1 Cl4_1 154.5(2) .
B1_1 B3_1 B4_1 Cl4_1 -104.8(3) .
Cl3_1 B3_1 B4_1 Cl4_1 -1.2(4) .
B8_1 B3_1 B4_1 Cl4_1 116.0(3) .
B2_1 B3_1 B4_1 B9_1 63.2(3) .
B7_1 B3_1 B4_1 B9_1 -0.3(3) .
B1_1 B3_1 B4_1 B9_1 100.5(3) .
Cl3_1 B3_1 B4_1 B9_1 -156.0(2) .
B8_1 B3_1 B4_1 B9_1 -38.8(2) .
B2_1 B3_1 B4_1 B5_1 -0.5(3) .
B7_1 B3_1 B4_1 B5_1 -64.0(3) .
B1_1 B3_1 B4_1 B5_1 36.8(2) .
Cl3_1 B3_1 B4_1 B5_1 140.3(2) .
B8_1 B3_1 B4_1 B5_1 -102.5(3) .
B2_1 B3_1 B4_1 B8_1 102.0(2) .
B7_1 B3_1 B4_1 B8_1 38.5(2) .
B1_1 B3_1 B4_1 B8_1 139.3(2) .
Cl3_1 B3_1 B4_1 B8_1 -117.2(3) .
B2_1 B1_1 B5_1 B10_1 0.4(3) .
B6_1 B1_1 B5_1 B10_1 38.0(2) .
B4_1 B1_1 B5_1 B10_1 -100.6(3) .
B3_1 B1_1 B5_1 B10_1 -63.3(3) .
Cl1_1 B1_1 B5_1 B10_1 149.8(2) .
B2_1 B1_1 B5_1 Cl5_1 -149.7(2) .
B6_1 B1_1 B5_1 Cl5_1 -112.1(3) .
B4_1 B1_1 B5_1 Cl5_1 109.3(3) .
B3_1 B1_1 B5_1 Cl5_1 146.7(2) .
Cl1_1 B1_1 B5_1 Cl5_1 -0.3(4) .
B2_1 B1_1 B5_1 B6_1 -37.6(2) .
B4_1 B1_1 B5_1 B6_1 -138.6(3) .
B3_1 B1_1 B5_1 B6_1 -101.2(3) .
Cl1_1 B1_1 B5_1 B6_1 111.8(3) .
B2_1 B1_1 B5_1 B9_1 63.8(3) .
B6_1 B1_1 B5_1 B9_1 101.4(3) .
B4_1 B1_1 B5_1 B9_1 -37.2(2) .
B3_1 B1_1 B5_1 B9_1 0.2(3) .
Cl1_1 B1_1 B5_1 B9_1 -146.8(2) .
B2_1 B1_1 B5_1 B4_1 101.0(3) .
B6_1 B1_1 B5_1 B4_1 138.6(3) .
B3_1 B1_1 B5_1 B4_1 37.3(2) .
Cl1_1 B1_1 B5_1 B4_1 -109.6(3) .
B1_1 B4_1 B5_1 B10_1 100.6(3) .
Cl4_1 B4_1 B5_1 B10_1 -152.2(2) .
B9_1 B4_1 B5_1 B10_1 -37.4(2) .
B3_1 B4_1 B5_1 B10_1 63.6(3) .
B8_1 B4_1 B5_1 B10_1 -0.6(3) .
Cl4_1 B4_1 B5_1 B1_1 107.2(3) .
B9_1 B4_1 B5_1 B1_1 -138.0(3) .
B3_1 B4_1 B5_1 B1_1 -37.0(2) .
B8_1 B4_1 B5_1 B1_1 -101.2(3) .
B1_1 B4_1 B5_1 Cl5_1 -111.7(3) .
Cl4_1 B4_1 B5_1 Cl5_1 -4.5(4) .
B9_1 B4_1 B5_1 Cl5_1 110.3(3) .
B3_1 B4_1 B5_1 Cl5_1 -148.7(2) .
B8_1 B4_1 B5_1 Cl5_1 147.1(2) .
B1_1 B4_1 B5_1 B6_1 37.0(2) .
Cl4_1 B4_1 B5_1 B6_1 144.2(2) .
B9_1 B4_1 B5_1 B6_1 -101.0(3) .
B3_1 B4_1 B5_1 B6_1 0.0(3) .
B8_1 B4_1 B5_1 B6_1 -64.2(3) .
B1_1 B4_1 B5_1 B9_1 138.0(3) .
Cl4_1 B4_1 B5_1 B9_1 -114.8(3) .
B3_1 B4_1 B5_1 B9_1 101.0(3) .
B8_1 B4_1 B5_1 B9_1 36.8(2) .
B2_1 B1_1 B6_1 B11_1 37.3(2) .
B5_1 B1_1 B6_1 B11_1 -100.8(3) .
B4_1 B1_1 B6_1 B11_1 -63.2(3) .
B3_1 B1_1 B6_1 B11_1 0.9(3) .
Cl1_1 B1_1 B6_1 B11_1 148.5(2) .
B5_1 B1_1 B6_1 B2_1 -138.1(2) .
B4_1 B1_1 B6_1 B2_1 -100.5(3) .
B3_1 B1_1 B6_1 B2_1 -36.4(2) .
Cl1_1 B1_1 B6_1 B2_1 111.2(3) .
B2_1 B1_1 B6_1 B10_1 100.7(3) .
B5_1 B1_1 B6_1 B10_1 -37.4(2) .
B4_1 B1_1 B6_1 B10_1 0.2(3) .
B3_1 B1_1 B6_1 B10_1 64.2(3) .
Cl1_1 B1_1 B6_1 B10_1 -148.2(2) .
B2_1 B1_1 B6_1 B5_1 138.1(2) .
B4_1 B1_1 B6_1 B5_1 37.6(2) .
B3_1 B1_1 B6_1 B5_1 101.7(3) .
Cl1_1 B1_1 B6_1 B5_1 -110.8(3) .
B2_1 B1_1 B6_1 Cl6_1 -108.7(3) .
B5_1 B1_1 B6_1 Cl6_1 113.2(3) .
B4_1 B1_1 B6_1 Cl6_1 150.9(2) .
B3_1 B1_1 B6_1 Cl6_1 -145.1(2) .
Cl1_1 B1_1 B6_1 Cl6_1 2.5(4) .
B11_1 B2_1 B6_1 B1_1 137.7(2) .
B3_1 B2_1 B6_1 B1_1 36.6(2) .
B7_1 B2_1 B6_1 B1_1 100.6(3) .
Cl2_1 B2_1 B6_1 B1_1 -110.8(3) .
B1_1 B2_1 B6_1 B11_1 -137.7(2) .
B3_1 B2_1 B6_1 B11_1 -101.0(3) .
B7_1 B2_1 B6_1 B11_1 -37.1(2) .
Cl2_1 B2_1 B6_1 B11_1 111.5(3) .
B11_1 B2_1 B6_1 B10_1 37.7(2) .
B1_1 B2_1 B6_1 B10_1 -100.0(3) .
B3_1 B2_1 B6_1 B10_1 -63.4(3) .
B7_1 B2_1 B6_1 B10_1 0.6(3) .
Cl2_1 B2_1 B6_1 B10_1 149.2(2) .
B11_1 B2_1 B6_1 B5_1 100.3(3) .
B1_1 B2_1 B6_1 B5_1 -37.4(2) .
B3_1 B2_1 B6_1 B5_1 -0.7(3) .
B7_1 B2_1 B6_1 B5_1 63.2(3) .
Cl2_1 B2_1 B6_1 B5_1 -148.2(2) .
B11_1 B2_1 B6_1 Cl6_1 -110.8(3) .
B1_1 B2_1 B6_1 Cl6_1 111.5(3) .
B3_1 B2_1 B6_1 Cl6_1 148.2(2) .
B7_1 B2_1 B6_1 Cl6_1 -147.9(2) .
Cl2_1 B2_1 B6_1 Cl6_1 0.7(4) .
B10_1 B5_1 B6_1 B1_1 -137.6(3) .
Cl5_1 B5_1 B6_1 B1_1 111.0(3) .
B9_1 B5_1 B6_1 B1_1 -99.8(3) .
B4_1 B5_1 B6_1 B1_1 -36.9(2) .
B10_1 B5_1 B6_1 B11_1 -37.7(2) .
B1_1 B5_1 B6_1 B11_1 99.9(3) .
Cl5_1 B5_1 B6_1 B11_1 -149.1(2) .
B9_1 B5_1 B6_1 B11_1 0.1(3) .
B4_1 B5_1 B6_1 B11_1 63.0(3) .
B10_1 B5_1 B6_1 B2_1 -100.2(3) .
B1_1 B5_1 B6_1 B2_1 37.3(2) .
Cl5_1 B5_1 B6_1 B2_1 148.3(2) .
B9_1 B5_1 B6_1 B2_1 -62.5(3) .
B4_1 B5_1 B6_1 B2_1 0.4(3) .
B1_1 B5_1 B6_1 B10_1 137.6(3) .
Cl5_1 B5_1 B6_1 B10_1 -111.5(3) .
B9_1 B5_1 B6_1 B10_1 37.8(2) .
B4_1 B5_1 B6_1 B10_1 100.7(3) .
B10_1 B5_1 B6_1 Cl6_1 112.3(3) .
B1_1 B5_1 B6_1 Cl6_1 -110.2(3) .
Cl5_1 B5_1 B6_1 Cl6_1 0.8(4) .
B9_1 B5_1 B6_1 Cl6_1 150.0(2) .
B4_1 B5_1 B6_1 Cl6_1 -147.1(2) .
B1_1 B3_1 B7_1 B2_1 37.3(2) .
B4_1 B3_1 B7_1 B2_1 100.4(3) .
Cl3_1 B3_1 B7_1 B2_1 -105.3(3) .
B8_1 B3_1 B7_1 B2_1 138.8(2) .
B2_1 B3_1 B7_1 B11_1 -36.5(2) .
B1_1 B3_1 B7_1 B11_1 0.7(3) .
B4_1 B3_1 B7_1 B11_1 63.8(3) .
Cl3_1 B3_1 B7_1 B11_1 -141.8(2) .
B8_1 B3_1 B7_1 B11_1 102.3(3) .
B2_1 B3_1 B7_1 B12_1 -99.1(2) .
B1_1 B3_1 B7_1 B12_1 -61.8(3) .
B4_1 B3_1 B7_1 B12_1 1.3(3) .
Cl3_1 B3_1 B7_1 B12_1 155.6(2) .
B8_1 B3_1 B7_1 B12_1 39.7(2) .
B2_1 B3_1 B7_1 Cl7_1 108.2(3) .
B1_1 B3_1 B7_1 Cl7_1 145.4(2) .
B4_1 B3_1 B7_1 Cl7_1 -151.4(2) .
Cl3_1 B3_1 B7_1 Cl7_1 2.9(4) .
B8_1 B3_1 B7_1 Cl7_1 -113.0(3) .
B2_1 B3_1 B7_1 B8_1 -138.8(2) .
B1_1 B3_1 B7_1 B8_1 -101.5(3) .
B4_1 B3_1 B7_1 B8_1 -38.4(2) .
Cl3_1 B3_1 B7_1 B8_1 115.9(3) .
B11_1 B2_1 B7_1 B3_1 -138.4(2) .
B1_1 B2_1 B7_1 B3_1 -37.6(2) .
B6_1 B2_1 B7_1 B3_1 -101.4(3) .
Cl2_1 B2_1 B7_1 B3_1 110.6(3) .
B1_1 B2_1 B7_1 B11_1 100.8(3) .
B3_1 B2_1 B7_1 B11_1 138.4(2) .
B6_1 B2_1 B7_1 B11_1 37.0(2) .
Cl2_1 B2_1 B7_1 B11_1 -111.0(3) .
B11_1 B2_1 B7_1 B12_1 -36.9(2) .
B1_1 B2_1 B7_1 B12_1 63.9(3) .
B3_1 B2_1 B7_1 B12_1 101.5(2) .
B6_1 B2_1 B7_1 B12_1 0.1(3) .
Cl2_1 B2_1 B7_1 B12_1 -147.9(2) .
B11_1 B2_1 B7_1 Cl7_1 107.6(3) .
B1_1 B2_1 B7_1 Cl7_1 -151.6(2) .
B3_1 B2_1 B7_1 Cl7_1 -114.0(3) .
B6_1 B2_1 B7_1 Cl7_1 144.6(2) .
Cl2_1 B2_1 B7_1 Cl7_1 -3.4(4) .
B11_1 B2_1 B7_1 B8_1 -101.2(3) .
B1_1 B2_1 B7_1 B8_1 -0.4(3) .
B3_1 B2_1 B7_1 B8_1 37.2(2) .
B6_1 B2_1 B7_1 B8_1 -64.2(3) .
Cl2_1 B2_1 B7_1 B8_1 147.8(2) .
C4_1 N2_1 B8_1 B4_1 30.9(4) .
C5_1 N2_1 B8_1 B4_1 151.4(3) .
C3_1 N2_1 B8_1 B4_1 -88.7(4) .
C4_1 N2_1 B8_1 B7_1 175.5(3) .
C5_1 N2_1 B8_1 B7_1 -64.0(4) .
C3_1 N2_1 B8_1 B7_1 55.8(4) .
C4_1 N2_1 B8_1 B9_1 -41.8(4) .
C5_1 N2_1 B8_1 B9_1 78.7(4) .
C3_1 N2_1 B8_1 B9_1 -161.5(3) .
C4_1 N2_1 B8_1 B3_1 103.9(3) .
C5_1 N2_1 B8_1 B3_1 -135.6(3) .
C3_1 N2_1 B8_1 B3_1 -15.8(4) .
C4_1 N2_1 B8_1 B12_1 -113.1(3) .
C5_1 N2_1 B8_1 B12_1 7.4(4) .
C3_1 N2_1 B8_1 B12_1 127.2(3) .
B1_1 B4_1 B8_1 N2_1 148.4(3) .
Cl4_1 B4_1 B8_1 N2_1 0.2(4) .
B9_1 B4_1 B8_1 N2_1 -111.5(3) .
B3_1 B4_1 B8_1 N2_1 111.7(3) .
B5_1 B4_1 B8_1 N2_1 -148.2(3) .
B1_1 B4_1 B8_1 B7_1 -0.8(3) .
Cl4_1 B4_1 B8_1 B7_1 -148.9(2) .
B9_1 B4_1 B8_1 B7_1 99.3(2) .
B3_1 B4_1 B8_1 B7_1 -37.5(2) .
B5_1 B4_1 B8_1 B7_1 62.6(3) .
B1_1 B4_1 B8_1 B9_1 -100.1(3) .
Cl4_1 B4_1 B8_1 B9_1 111.7(3) .
B3_1 B4_1 B8_1 B9_1 -136.8(2) .
B5_1 B4_1 B8_1 B9_1 -36.7(2) .
B1_1 B4_1 B8_1 B3_1 36.7(2) .
Cl4_1 B4_1 B8_1 B3_1 -111.4(3) .
B9_1 B4_1 B8_1 B3_1 136.8(2) .
B5_1 B4_1 B8_1 B3_1 100.1(3) .
B1_1 B4_1 B8_1 B12_1 -62.4(3) .
Cl4_1 B4_1 B8_1 B12_1 149.4(2) .
B9_1 B4_1 B8_1 B12_1 37.7(2) .
B3_1 B4_1 B8_1 B12_1 -99.1(2) .
B5_1 B4_1 B8_1 B12_1 1.0(3) .
B3_1 B7_1 B8_1 N2_1 -112.4(3) .
B2_1 B7_1 B8_1 N2_1 -149.3(3) .
B11_1 B7_1 B8_1 N2_1 148.1(3) .
B12_1 B7_1 B8_1 N2_1 111.7(3) .
Cl7_1 B7_1 B8_1 N2_1 0.7(4) .
B3_1 B7_1 B8_1 B4_1 37.6(2) .
B2_1 B7_1 B8_1 B4_1 0.7(3) .
B11_1 B7_1 B8_1 B4_1 -61.9(3) .
B12_1 B7_1 B8_1 B4_1 -98.4(2) .
Cl7_1 B7_1 B8_1 B4_1 150.7(2) .
B3_1 B7_1 B8_1 B9_1 99.5(2) .
B2_1 B7_1 B8_1 B9_1 62.6(3) .
B11_1 B7_1 B8_1 B9_1 0.0(3) .
B12_1 B7_1 B8_1 B9_1 -36.5(2) .
Cl7_1 B7_1 B8_1 B9_1 -147.4(2) .
B2_1 B7_1 B8_1 B3_1 -36.9(2) .
B11_1 B7_1 B8_1 B3_1 -99.5(3) .
B12_1 B7_1 B8_1 B3_1 -136.0(2) .
Cl7_1 B7_1 B8_1 B3_1 113.1(3) .
B3_1 B7_1 B8_1 B12_1 136.0(2) .
B2_1 B7_1 B8_1 B12_1 99.1(3) .
B11_1 B7_1 B8_1 B12_1 36.5(2) .
Cl7_1 B7_1 B8_1 B12_1 -110.9(3) .
B2_1 B3_1 B8_1 N2_1 147.3(3) .
B7_1 B3_1 B8_1 N2_1 110.1(3) .
B1_1 B3_1 B8_1 N2_1 -149.4(3) .
B4_1 B3_1 B8_1 N2_1 -112.9(3) .
Cl3_1 B3_1 B8_1 N2_1 -4.2(4) .
B2_1 B3_1 B8_1 B4_1 -99.9(3) .
B7_1 B3_1 B8_1 B4_1 -137.0(2) .
B1_1 B3_1 B8_1 B4_1 -36.5(2) .
Cl3_1 B3_1 B8_1 B4_1 108.6(3) .
B2_1 B3_1 B8_1 B7_1 37.2(2) .
B1_1 B3_1 B8_1 B7_1 100.5(3) .
B4_1 B3_1 B8_1 B7_1 137.0(2) .
Cl3_1 B3_1 B8_1 B7_1 -114.3(3) .
B2_1 B3_1 B8_1 B9_1 -62.1(3) .
B7_1 B3_1 B8_1 B9_1 -99.3(2) .
B1_1 B3_1 B8_1 B9_1 1.2(3) .
B4_1 B3_1 B8_1 B9_1 37.7(2) .
Cl3_1 B3_1 B8_1 B9_1 146.3(2) .
B2_1 B3_1 B8_1 B12_1 -1.1(3) .
B7_1 B3_1 B8_1 B12_1 -38.2(2) .
B1_1 B3_1 B8_1 B12_1 62.3(3) .
B4_1 B3_1 B8_1 B12_1 98.8(3) .
Cl3_1 B3_1 B8_1 B12_1 -152.6(2) .
B1_1 B4_1 B9_1 B12_1 62.6(3) .
Cl4_1 B4_1 B9_1 B12_1 -155.5(2) .
B3_1 B4_1 B9_1 B12_1 -0.8(3) .
B5_1 B4_1 B9_1 B12_1 99.9(3) .
B8_1 B4_1 B9_1 B12_1 -39.6(2) .
B1_1 B4_1 B9_1 Cl9_1 -144.7(2) .
Cl4_1 B4_1 B9_1 Cl9_1 -2.8(4) .
B3_1 B4_1 B9_1 Cl9_1 151.9(2) .
B5_1 B4_1 B9_1 Cl9_1 -107.4(3) .
B8_1 B4_1 B9_1 Cl9_1 113.1(3) .
B1_1 B4_1 B9_1 B10_1 -0.6(3) .
Cl4_1 B4_1 B9_1 B10_1 141.3(2) .
B3_1 B4_1 B9_1 B10_1 -64.0(3) .
B5_1 B4_1 B9_1 B10_1 36.7(2) .
B8_1 B4_1 B9_1 B10_1 -102.8(3) .
B1_1 B4_1 B9_1 B5_1 -37.3(2) .
Cl4_1 B4_1 B9_1 B5_1 104.6(3) .
B3_1 B4_1 B9_1 B5_1 -100.7(3) .
B8_1 B4_1 B9_1 B5_1 -139.5(2) .
B1_1 B4_1 B9_1 B8_1 102.2(3) .
Cl4_1 B4_1 B9_1 B8_1 -115.9(3) .
B3_1 B4_1 B9_1 B8_1 38.8(2) .
B5_1 B4_1 B9_1 B8_1 139.5(2) .
B10_1 B5_1 B9_1 B12_1 36.8(2) .
B1_1 B5_1 B9_1 B12_1 -64.2(3) .
Cl5_1 B5_1 B9_1 B12_1 148.9(2) .
B6_1 B5_1 B9_1 B12_1 -1.0(3) .
B4_1 B5_1 B9_1 B12_1 -101.4(3) .
B10_1 B5_1 B9_1 Cl9_1 -108.7(3) .
B1_1 B5_1 B9_1 Cl9_1 150.3(2) .
Cl5_1 B5_1 B9_1 Cl9_1 3.4(4) .
B6_1 B5_1 B9_1 Cl9_1 -146.5(2) .
B4_1 B5_1 B9_1 Cl9_1 113.1(3) .
B10_1 B5_1 B9_1 B4_1 138.2(3) .
B1_1 B5_1 B9_1 B4_1 37.2(2) .
Cl5_1 B5_1 B9_1 B4_1 -109.7(3) .
B6_1 B5_1 B9_1 B4_1 100.4(3) .
B1_1 B5_1 B9_1 B10_1 -101.0(3) .
Cl5_1 B5_1 B9_1 B10_1 112.1(3) .
B6_1 B5_1 B9_1 B10_1 -37.8(2) .
B4_1 B5_1 B9_1 B10_1 -138.2(3) .
B10_1 B5_1 B9_1 B8_1 101.6(3) .
B1_1 B5_1 B9_1 B8_1 0.6(3) .
Cl5_1 B5_1 B9_1 B8_1 -146.3(2) .
B6_1 B5_1 B9_1 B8_1 63.8(3) .
B4_1 B5_1 B9_1 B8_1 -36.6(2) .
N2_1 B8_1 B9_1 B12_1 -110.9(3) .
B4_1 B8_1 B9_1 B12_1 136.2(2) .
B7_1 B8_1 B9_1 B12_1 36.8(2) .
B3_1 B8_1 B9_1 B12_1 98.5(2) .
N2_1 B8_1 B9_1 Cl9_1 1.4(4) .
B4_1 B8_1 B9_1 Cl9_1 -111.4(3) .
B7_1 B8_1 B9_1 Cl9_1 149.1(2) .
B3_1 B8_1 B9_1 Cl9_1 -149.2(2) .
B12_1 B8_1 B9_1 Cl9_1 112.3(3) .
N2_1 B8_1 B9_1 B4_1 112.9(3) .
B7_1 B8_1 B9_1 B4_1 -99.5(2) .
B3_1 B8_1 B9_1 B4_1 -37.8(2) .
B12_1 B8_1 B9_1 B4_1 -136.2(2) .
N2_1 B8_1 B9_1 B10_1 -147.7(3) .
B4_1 B8_1 B9_1 B10_1 99.4(3) .
B7_1 B8_1 B9_1 B10_1 -0.1(3) .
B3_1 B8_1 B9_1 B10_1 61.7(3) .
B12_1 B8_1 B9_1 B10_1 -36.8(2) .
N2_1 B8_1 B9_1 B5_1 149.5(3) .
B4_1 B8_1 B9_1 B5_1 36.6(2) .
B7_1 B8_1 B9_1 B5_1 -62.9(3) .
B3_1 B8_1 B9_1 B5_1 -1.1(3) .
B12_1 B8_1 B9_1 B5_1 -99.6(3) .
B1_1 B5_1 B10_1 Cl10_1 -150.9(2) .
Cl5_1 B5_1 B10_1 Cl10_1 -0.9(4) .
B6_1 B5_1 B10_1 Cl10_1 -113.1(3) .
B9_1 B5_1 B10_1 Cl10_1 109.0(3) .
B4_1 B5_1 B10_1 Cl10_1 146.1(2) .
B1_1 B5_1 B10_1 B12_1 62.9(3) .
Cl5_1 B5_1 B10_1 B12_1 -147.1(2) .
B6_1 B5_1 B10_1 B12_1 100.7(3) .
B9_1 B5_1 B10_1 B12_1 -37.2(2) .
B4_1 B5_1 B10_1 B12_1 -0.1(3) .
B1_1 B5_1 B10_1 B6_1 -37.8(2) .
Cl5_1 B5_1 B10_1 B6_1 112.1(3) .
B9_1 B5_1 B10_1 B6_1 -137.9(3) .
B4_1 B5_1 B10_1 B6_1 -100.8(3) .
B1_1 B5_1 B10_1 B11_1 -0.2(3) .
Cl5_1 B5_1 B10_1 B11_1 149.7(2) .
B6_1 B5_1 B10_1 B11_1 37.6(2) .
B9_1 B5_1 B10_1 B11_1 -100.3(3) .
B4_1 B5_1 B10_1 B11_1 -63.3(3) .
B1_1 B5_1 B10_1 B9_1 100.1(3) .
Cl5_1 B5_1 B10_1 B9_1 -110.0(3) .
B6_1 B5_1 B10_1 B9_1 137.9(3) .
B4_1 B5_1 B10_1 B9_1 37.1(2) .
B1_1 B6_1 B10_1 B5_1 37.7(2) .
B11_1 B6_1 B10_1 B5_1 137.9(3) .
B2_1 B6_1 B10_1 B5_1 100.6(3) .
Cl6_1 B6_1 B10_1 B5_1 -112.3(3) .
B1_1 B6_1 B10_1 Cl10_1 147.8(2) .
B11_1 B6_1 B10_1 Cl10_1 -112.0(3) .
B2_1 B6_1 B10_1 Cl10_1 -149.2(2) .
B5_1 B6_1 B10_1 Cl10_1 110.2(3) .
Cl6_1 B6_1 B10_1 Cl10_1 -2.1(4) .
B1_1 B6_1 B10_1 B12_1 -64.0(3) .
B11_1 B6_1 B10_1 B12_1 36.2(2) .
B2_1 B6_1 B10_1 B12_1 -1.0(3) .
B5_1 B6_1 B10_1 B12_1 -101.7(3) .
Cl6_1 B6_1 B10_1 B12_1 146.0(2) .
B1_1 B6_1 B10_1 B11_1 -100.2(3) .
B2_1 B6_1 B10_1 B11_1 -37.2(2) .
B5_1 B6_1 B10_1 B11_1 -137.9(3) .
Cl6_1 B6_1 B10_1 B11_1 109.8(3) .
B1_1 B6_1 B10_1 B9_1 -0.6(3) .
B11_1 B6_1 B10_1 B9_1 99.6(3) .
B2_1 B6_1 B10_1 B9_1 62.4(3) .
B5_1 B6_1 B10_1 B9_1 -38.2(2) .
Cl6_1 B6_1 B10_1 B9_1 -150.5(2) .
B12_1 B9_1 B10_1 B5_1 -138.6(3) .
Cl9_1 B9_1 B10_1 B5_1 108.2(3) .
B4_1 B9_1 B10_1 B5_1 -37.3(2) .
B8_1 B9_1 B10_1 B5_1 -101.2(3) .
B12_1 B9_1 B10_1 Cl10_1 109.8(3) .
Cl9_1 B9_1 B10_1 Cl10_1 -3.5(4) .
B4_1 B9_1 B10_1 Cl10_1 -149.0(2) .
B5_1 B9_1 B10_1 Cl10_1 -111.6(3) .
B8_1 B9_1 B10_1 Cl10_1 147.2(2) .
Cl9_1 B9_1 B10_1 B12_1 -113.3(3) .
B4_1 B9_1 B10_1 B12_1 101.2(3) .
B5_1 B9_1 B10_1 B12_1 138.6(3) .
B8_1 B9_1 B10_1 B12_1 37.4(2) .
B12_1 B9_1 B10_1 B6_1 -100.5(3) .
Cl9_1 B9_1 B10_1 B6_1 146.2(2) .
B4_1 B9_1 B10_1 B6_1 0.7(3) .
B5_1 B9_1 B10_1 B6_1 38.0(2) .
B8_1 B9_1 B10_1 B6_1 -63.1(3) .
B12_1 B9_1 B10_1 B11_1 -37.3(2) .
Cl9_1 B9_1 B10_1 B11_1 -150.5(2) .
B4_1 B9_1 B10_1 B11_1 64.0(3) .
B5_1 B9_1 B10_1 B11_1 101.3(3) .
B8_1 B9_1 B10_1 B11_1 0.1(3) .
B1_1 B2_1 B11_1 B12_1 -63.4(3) .
B3_1 B2_1 B11_1 B12_1 0.5(3) .
B6_1 B2_1 B11_1 B12_1 -101.2(3) .
B7_1 B2_1 B11_1 B12_1 37.9(2) .
Cl2_1 B2_1 B11_1 B12_1 149.4(2) .
B1_1 B2_1 B11_1 B6_1 37.8(2) .
B3_1 B2_1 B11_1 B6_1 101.8(3) .
B7_1 B2_1 B11_1 B6_1 139.1(2) .
Cl2_1 B2_1 B11_1 B6_1 -109.4(3) .
B1_1 B2_1 B11_1 B10_1 0.2(3) .
B3_1 B2_1 B11_1 B10_1 64.1(3) .
B6_1 B2_1 B11_1 B10_1 -37.6(2) .
B7_1 B2_1 B11_1 B10_1 101.5(3) .
Cl2_1 B2_1 B11_1 B10_1 -147.0(2) .
B1_1 B2_1 B11_1 B7_1 -101.3(3) .
B3_1 B2_1 B11_1 B7_1 -37.4(2) .
B6_1 B2_1 B11_1 B7_1 -139.1(2) .
Cl2_1 B2_1 B11_1 B7_1 111.5(3) .
B1_1 B2_1 B11_1 Cl11_1 148.1(2) .
B3_1 B2_1 B11_1 Cl11_1 -147.9(2) .
B6_1 B2_1 B11_1 Cl11_1 110.3(3) .
B7_1 B2_1 B11_1 Cl11_1 -110.6(3) .
Cl2_1 B2_1 B11_1 Cl11_1 0.9(4) .
B1_1 B6_1 B11_1 B2_1 -37.5(2) .
B10_1 B6_1 B11_1 B2_1 -137.9(2) .
B5_1 B6_1 B11_1 B2_1 -100.6(3) .
Cl6_1 B6_1 B11_1 B2_1 108.6(3) .
B1_1 B6_1 B11_1 B12_1 63.9(3) .
B2_1 B6_1 B11_1 B12_1 101.4(3) .
B10_1 B6_1 B11_1 B12_1 -36.5(2) .
B5_1 B6_1 B11_1 B12_1 0.8(3) .
Cl6_1 B6_1 B11_1 B12_1 -150.0(2) .
B1_1 B6_1 B11_1 B10_1 100.4(3) .
B2_1 B6_1 B11_1 B10_1 137.9(2) .
B5_1 B6_1 B11_1 B10_1 37.3(2) .
Cl6_1 B6_1 B11_1 B10_1 -113.5(3) .
B1_1 B6_1 B11_1 B7_1 -0.4(3) .
B2_1 B6_1 B11_1 B7_1 37.1(2) .
B10_1 B6_1 B11_1 B7_1 -100.8(3) .
B5_1 B6_1 B11_1 B7_1 -63.5(3) .
Cl6_1 B6_1 B11_1 B7_1 145.7(2) .
B1_1 B6_1 B11_1 Cl11_1 -148.0(2) .
B2_1 B6_1 B11_1 Cl11_1 -110.5(3) .
B10_1 B6_1 B11_1 Cl11_1 111.7(3) .
B5_1 B6_1 B11_1 Cl11_1 148.9(2) .
Cl6_1 B6_1 B11_1 Cl11_1 -1.8(4) .
B5_1 B10_1 B11_1 B2_1 0.0(3) .
Cl10_1 B10_1 B11_1 B2_1 150.1(2) .
B12_1 B10_1 B11_1 B2_1 -101.6(3) .
B6_1 B10_1 B11_1 B2_1 37.8(2) .
B9_1 B10_1 B11_1 B2_1 -64.2(3) .
B5_1 B10_1 B11_1 B12_1 101.6(3) .
Cl10_1 B10_1 B11_1 B12_1 -108.4(3) .
B6_1 B10_1 B11_1 B12_1 139.4(2) .
B9_1 B10_1 B11_1 B12_1 37.4(2) .
B5_1 B10_1 B11_1 B6_1 -37.8(2) .
Cl10_1 B10_1 B11_1 B6_1 112.2(3) .
B12_1 B10_1 B11_1 B6_1 -139.4(2) .
B9_1 B10_1 B11_1 B6_1 -102.1(3) .
B5_1 B10_1 B11_1 B7_1 64.1(3) .
Cl10_1 B10_1 B11_1 B7_1 -145.9(2) .
B12_1 B10_1 B11_1 B7_1 -37.5(2) .
B6_1 B10_1 B11_1 B7_1 101.9(3) .
B9_1 B10_1 B11_1 B7_1 -0.1(3) .
B5_1 B10_1 B11_1 Cl11_1 -147.5(2) .
Cl10_1 B10_1 B11_1 Cl11_1 2.6(4) .
B12_1 B10_1 B11_1 Cl11_1 110.9(3) .
B6_1 B10_1 B11_1 Cl11_1 -109.7(3) .
B9_1 B10_1 B11_1 Cl11_1 148.3(2) .
B3_1 B7_1 B11_1 B2_1 36.8(2) .
B12_1 B7_1 B11_1 B2_1 138.0(3) .
Cl7_1 B7_1 B11_1 B2_1 -109.9(3) .
B8_1 B7_1 B11_1 B2_1 100.8(3) .
B3_1 B7_1 B11_1 B12_1 -101.2(3) .
B2_1 B7_1 B11_1 B12_1 -138.0(3) .
Cl7_1 B7_1 B11_1 B12_1 112.0(3) .
B8_1 B7_1 B11_1 B12_1 -37.2(2) .
B3_1 B7_1 B11_1 B6_1 -0.2(3) .
B2_1 B7_1 B11_1 B6_1 -37.0(2) .
B12_1 B7_1 B11_1 B6_1 101.0(3) .
Cl7_1 B7_1 B11_1 B6_1 -147.0(2) .
B8_1 B7_1 B11_1 B6_1 63.8(3) .
B3_1 B7_1 B11_1 B10_1 -63.9(3) .
B2_1 B7_1 B11_1 B10_1 -100.7(3) .
B12_1 B7_1 B11_1 B10_1 37.3(2) .
Cl7_1 B7_1 B11_1 B10_1 149.3(2) .
B8_1 B7_1 B11_1 B10_1 0.1(3) .
B3_1 B7_1 B11_1 Cl11_1 147.3(2) .
B2_1 B7_1 B11_1 Cl11_1 110.5(3) .
B12_1 B7_1 B11_1 Cl11_1 -111.5(3) .
Cl7_1 B7_1 B11_1 Cl11_1 0.5(4) .
B8_1 B7_1 B11_1 Cl11_1 -148.7(2) .
Ag1_2 Cl11_1 B11_1 B2_1 121.1(2) .
Ag1_2 Cl11_1 B11_1 B12_1 -23.2(3) .
Ag1_2 Cl11_1 B11_1 B6_1 -167.1(2) .
Ag1_2 Cl11_1 B11_1 B10_1 -95.5(2) .
Ag1_2 Cl11_1 B11_1 B7_1 49.1(3) .
B2_1 B11_1 B12_1 B9_1 62.7(3) .
B6_1 B11_1 B12_1 B9_1 -1.4(3) .
B10_1 B11_1 B12_1 B9_1 -37.9(2) .
B7_1 B11_1 B12_1 B9_1 100.6(3) .
Cl11_1 B11_1 B12_1 B9_1 -149.2(2) .
B2_1 B11_1 B12_1 B10_1 100.5(3) .
B6_1 B11_1 B12_1 B10_1 36.4(2) .
B7_1 B11_1 B12_1 B10_1 138.4(3) .
Cl11_1 B11_1 B12_1 B10_1 -111.3(3) .
B2_1 B11_1 B12_1 Cl12_1 -153.6(2) .
B6_1 B11_1 B12_1 Cl12_1 142.3(2) .
B10_1 B11_1 B12_1 Cl12_1 105.9(3) .
B7_1 B11_1 B12_1 Cl12_1 -115.7(3) .
Cl11_1 B11_1 B12_1 Cl12_1 -5.4(4) .
B2_1 B11_1 B12_1 B7_1 -37.9(2) .
B6_1 B11_1 B12_1 B7_1 -102.0(3) .
B10_1 B11_1 B12_1 B7_1 -138.4(3) .
Cl11_1 B11_1 B12_1 B7_1 110.3(3) .
B2_1 B11_1 B12_1 B8_1 -1.2(3) .
B6_1 B11_1 B12_1 B8_1 -65.3(3) .
B10_1 B11_1 B12_1 B8_1 -101.7(3) .
B7_1 B11_1 B12_1 B8_1 36.7(2) .
Cl11_1 B11_1 B12_1 B8_1 146.9(2) .
Cl9_1 B9_1 B12_1 B11_1 145.3(2) .
B4_1 B9_1 B12_1 B11_1 -62.1(3) .
B10_1 B9_1 B12_1 B11_1 37.9(2) .
B5_1 B9_1 B12_1 B11_1 1.5(3) .
B8_1 B9_1 B12_1 B11_1 -101.3(3) .
Cl9_1 B9_1 B12_1 B10_1 107.4(3) .
B4_1 B9_1 B12_1 B10_1 -100.0(3) .
B5_1 B9_1 B12_1 B10_1 -36.4(2) .
B8_1 B9_1 B12_1 B10_1 -139.2(2) .
Cl9_1 B9_1 B12_1 Cl12_1 4.6(4) .
B4_1 B9_1 B12_1 Cl12_1 157.1(2) .
B10_1 B9_1 B12_1 Cl12_1 -102.9(3) .
B5_1 B9_1 B12_1 Cl12_1 -139.3(2) .
B8_1 B9_1 B12_1 Cl12_1 118.0(3) .
Cl9_1 B9_1 B12_1 B7_1 -151.0(2) .
B4_1 B9_1 B12_1 B7_1 1.6(3) .
B10_1 B9_1 B12_1 B7_1 101.6(3) .
B5_1 B9_1 B12_1 B7_1 65.2(3) .
B8_1 B9_1 B12_1 B7_1 -37.5(2) .
Cl9_1 B9_1 B12_1 B8_1 -113.4(3) .
B4_1 B9_1 B12_1 B8_1 39.2(2) .
B10_1 B9_1 B12_1 B8_1 139.2(2) .
B5_1 B9_1 B12_1 B8_1 102.8(3) .
B5_1 B10_1 B12_1 B11_1 -100.3(3) .
Cl10_1 B10_1 B12_1 B11_1 113.0(3) .
B6_1 B10_1 B12_1 B11_1 -36.3(2) .
B9_1 B10_1 B12_1 B11_1 -137.9(2) .
B5_1 B10_1 B12_1 B9_1 37.6(2) .
Cl10_1 B10_1 B12_1 B9_1 -109.0(3) .
B6_1 B10_1 B12_1 B9_1 101.7(3) .
B11_1 B10_1 B12_1 B9_1 137.9(2) .
B5_1 B10_1 B12_1 Cl12_1 152.7(2) .
Cl10_1 B10_1 B12_1 Cl12_1 6.0(4) .
B6_1 B10_1 B12_1 Cl12_1 -143.3(2) .
B11_1 B10_1 B12_1 Cl12_1 -107.0(3) .
B9_1 B10_1 B12_1 Cl12_1 115.1(3) .
B5_1 B10_1 B12_1 B7_1 -62.9(3) .
Cl10_1 B10_1 B12_1 B7_1 150.4(2) .
B6_1 B10_1 B12_1 B7_1 1.1(3) .
B11_1 B10_1 B12_1 B7_1 37.4(2) .
B9_1 B10_1 B12_1 B7_1 -100.5(3) .
B5_1 B10_1 B12_1 B8_1 0.7(3) .
Cl10_1 B10_1 B12_1 B8_1 -145.9(2) .
B6_1 B10_1 B12_1 B8_1 64.8(3) .
B11_1 B10_1 B12_1 B8_1 101.1(3) .
B9_1 B10_1 B12_1 B8_1 -36.9(2) .
B3_1 B7_1 B12_1 B11_1 99.6(3) .
B2_1 B7_1 B12_1 B11_1 36.7(2) .
Cl7_1 B7_1 B12_1 B11_1 -107.0(3) .
B8_1 B7_1 B12_1 B11_1 139.1(3) .
B3_1 B7_1 B12_1 B9_1 -1.8(3) .
B2_1 B7_1 B12_1 B9_1 -64.7(3) .
B11_1 B7_1 B12_1 B9_1 -101.4(3) .
Cl7_1 B7_1 B12_1 B9_1 151.6(2) .
B8_1 B7_1 B12_1 B9_1 37.7(2) .
B3_1 B7_1 B12_1 B10_1 62.1(3) .
B2_1 B7_1 B12_1 B10_1 -0.8(3) .
B11_1 B7_1 B12_1 B10_1 -37.5(2) .
Cl7_1 B7_1 B12_1 B10_1 -144.5(2) .
B8_1 B7_1 B12_1 B10_1 101.6(3) .
B3_1 B7_1 B12_1 Cl12_1 -157.1(2) .
B2_1 B7_1 B12_1 Cl12_1 140.1(2) .
B11_1 B7_1 B12_1 Cl12_1 103.3(3) .
Cl7_1 B7_1 B12_1 Cl12_1 -3.7(4) .
B8_1 B7_1 B12_1 Cl12_1 -117.6(3) .
B3_1 B7_1 B12_1 B8_1 -39.5(2) .
B2_1 B7_1 B12_1 B8_1 -102.4(3) .
B11_1 B7_1 B12_1 B8_1 -139.1(3) .
Cl7_1 B7_1 B12_1 B8_1 113.9(3) .
N2_1 B8_1 B12_1 B11_1 -147.2(3) .
B4_1 B8_1 B12_1 B11_1 63.1(3) .
B7_1 B8_1 B12_1 B11_1 -36.8(2) .
B9_1 B8_1 B12_1 B11_1 101.1(3) .
B3_1 B8_1 B12_1 B11_1 1.4(3) .
N2_1 B8_1 B12_1 B9_1 111.7(3) .
B4_1 B8_1 B12_1 B9_1 -38.0(2) .
B7_1 B8_1 B12_1 B9_1 -137.9(2) .
B3_1 B8_1 B12_1 B9_1 -99.7(2) .
N2_1 B8_1 B12_1 B10_1 148.7(3) .
B4_1 B8_1 B12_1 B10_1 -1.1(3) .
B7_1 B8_1 B12_1 B10_1 -101.0(3) .
B9_1 B8_1 B12_1 B10_1 36.9(2) .
B3_1 B8_1 B12_1 B10_1 -62.8(3) .
N2_1 B8_1 B12_1 Cl12_1 1.1(5) .
B4_1 B8_1 B12_1 Cl12_1 -148.6(3) .
B7_1 B8_1 B12_1 Cl12_1 111.4(3) .
B9_1 B8_1 B12_1 Cl12_1 -110.7(3) .
B3_1 B8_1 B12_1 Cl12_1 149.6(3) .
N2_1 B8_1 B12_1 B7_1 -110.4(3) .
B4_1 B8_1 B12_1 B7_1 99.9(2) .
B9_1 B8_1 B12_1 B7_1 137.9(2) .
B3_1 B8_1 B12_1 B7_1 38.2(2) .
Ag1_2 Cl1_2 B1_2 B2_2 17.8(3) .
Ag1_2 Cl1_2 B1_2 B5_2 -128.1(2) .
Ag1_2 Cl1_2 B1_2 B3_2 89.1(2) .
Ag1_2 Cl1_2 B1_2 B6_2 -54.6(3) .
Ag1_2 Cl1_2 B1_2 B4_2 160.2(2) .
B5_2 B1_2 B2_2 B11_2 -0.2(3) .
B3_2 B1_2 B2_2 B11_2 101.3(3) .
B6_2 B1_2 B2_2 B11_2 -38.4(2) .
B4_2 B1_2 B2_2 B11_2 63.6(3) .
Cl1_2 B1_2 B2_2 B11_2 -150.2(2) .
B5_2 B1_2 B2_2 B3_2 -101.5(3) .
B6_2 B1_2 B2_2 B3_2 -139.7(3) .
B4_2 B1_2 B2_2 B3_2 -37.7(2) .
Cl1_2 B1_2 B2_2 B3_2 108.5(3) .
B5_2 B1_2 B2_2 B6_2 38.2(2) .
B3_2 B1_2 B2_2 B6_2 139.7(3) .
B4_2 B1_2 B2_2 B6_2 102.0(3) .
Cl1_2 B1_2 B2_2 B6_2 -111.8(3) .
B5_2 B1_2 B2_2 Cl2_2 148.4(2) .
B3_2 B1_2 B2_2 Cl2_2 -110.1(3) .
B6_2 B1_2 B2_2 Cl2_2 110.2(3) .
B4_2 B1_2 B2_2 Cl2_2 -147.8(2) .
Cl1_2 B1_2 B2_2 Cl2_2 -1.6(4) .
B5_2 B1_2 B2_2 B7_2 -64.3(3) .
B3_2 B1_2 B2_2 B7_2 37.2(2) .
B6_2 B1_2 B2_2 B7_2 -102.5(3) .
B4_2 B1_2 B2_2 B7_2 -0.5(3) .
Cl1_2 B1_2 B2_2 B7_2 145.7(2) .
Ag1_2 Cl2_2 B2_2 B11_2 129.7(2) .
Ag1_2 Cl2_2 B2_2 B1_2 -14.5(3) .
Ag1_2 Cl2_2 B2_2 B3_2 -86.2(2) .
Ag1_2 Cl2_2 B2_2 B6_2 57.2(3) .
Ag1_2 Cl2_2 B2_2 B7_2 -157.7(2) .
B5_2 B1_2 B3_2 B2_2 101.2(3) .
B6_2 B1_2 B3_2 B2_2 36.5(2) .
B4_2 B1_2 B3_2 B2_2 138.2(2) .
Cl1_2 B1_2 B3_2 B2_2 -111.5(3) .
B2_2 B1_2 B3_2 B7_2 -37.3(2) .
B5_2 B1_2 B3_2 B7_2 63.8(3) .
B6_2 B1_2 B3_2 B7_2 -0.8(3) .
B4_2 B1_2 B3_2 B7_2 100.9(3) .
Cl1_2 B1_2 B3_2 B7_2 -148.8(2) .
B2_2 B1_2 B3_2 Cl3_2 107.5(3) .
B5_2 B1_2 B3_2 Cl3_2 -151.3(2) .
B6_2 B1_2 B3_2 Cl3_2 144.0(2) .
B4_2 B1_2 B3_2 Cl3_2 -114.3(3) .
Cl1_2 B1_2 B3_2 Cl3_2 -4.0(4) .
B2_2 B1_2 B3_2 B4_2 -138.2(2) .
B5_2 B1_2 B3_2 B4_2 -37.0(2) .
B6_2 B1_2 B3_2 B4_2 -101.7(3) .
Cl1_2 B1_2 B3_2 B4_2 110.3(3) .
B2_2 B1_2 B3_2 B8_2 -101.2(3) .
B5_2 B1_2 B3_2 B8_2 0.0(3) .
B6_2 B1_2 B3_2 B8_2 -64.7(3) .
B4_2 B1_2 B3_2 B8_2 37.0(2) .
Cl1_2 B1_2 B3_2 B8_2 147.3(2) .
B11_2 B2_2 B3_2 B1_2 -100.7(3) .
B6_2 B2_2 B3_2 B1_2 -36.4(2) .
Cl2_2 B2_2 B3_2 B1_2 110.8(3) .
B7_2 B2_2 B3_2 B1_2 -138.6(3) .
B11_2 B2_2 B3_2 B7_2 37.8(2) .
B1_2 B2_2 B3_2 B7_2 138.6(3) .
B6_2 B2_2 B3_2 B7_2 102.2(3) .
Cl2_2 B2_2 B3_2 B7_2 -110.6(3) .
B11_2 B2_2 B3_2 Cl3_2 153.0(2) .
B1_2 B2_2 B3_2 Cl3_2 -106.2(3) .
B6_2 B2_2 B3_2 Cl3_2 -142.6(2) .
Cl2_2 B2_2 B3_2 Cl3_2 4.6(4) .
B7_2 B2_2 B3_2 Cl3_2 115.2(3) .
B11_2 B2_2 B3_2 B4_2 -63.3(3) .
B1_2 B2_2 B3_2 B4_2 37.4(2) .
B6_2 B2_2 B3_2 B4_2 1.0(3) .
Cl2_2 B2_2 B3_2 B4_2 148.3(2) .
B7_2 B2_2 B3_2 B4_2 -101.2(3) .
B11_2 B2_2 B3_2 B8_2 0.7(3) .
B1_2 B2_2 B3_2 B8_2 101.4(3) .
B6_2 B2_2 B3_2 B8_2 65.0(3) .
Cl2_2 B2_2 B3_2 B8_2 -147.8(2) .
B7_2 B2_2 B3_2 B8_2 -37.2(2) .
B2_2 B1_2 B4_2 Cl4_2 150.6(2) .
B5_2 B1_2 B4_2 Cl4_2 -108.2(3) .
B3_2 B1_2 B4_2 Cl4_2 113.0(3) .
B6_2 B1_2 B4_2 Cl4_2 -145.3(2) .
Cl1_2 B1_2 B4_2 Cl4_2 4.0(4) .
B2_2 B1_2 B4_2 B5_2 -101.2(3) .
B3_2 B1_2 B4_2 B5_2 -138.9(3) .
B6_2 B1_2 B4_2 B5_2 -37.1(2) .
Cl1_2 B1_2 B4_2 B5_2 112.1(3) .
B2_2 B1_2 B4_2 B9_2 -63.0(3) .
B5_2 B1_2 B4_2 B9_2 38.2(2) .
B3_2 B1_2 B4_2 B9_2 -100.6(3) .
B6_2 B1_2 B4_2 B9_2 1.1(3) .
Cl1_2 B1_2 B4_2 B9_2 150.4(2) .
B2_2 B1_2 B4_2 B3_2 37.6(2) .
B5_2 B1_2 B4_2 B3_2 138.9(3) .
B6_2 B1_2 B4_2 B3_2 101.7(3) .
Cl1_2 B1_2 B4_2 B3_2 -109.0(3) .
B2_2 B1_2 B4_2 B8_2 0.7(3) .
B5_2 B1_2 B4_2 B8_2 101.9(3) .
B3_2 B1_2 B4_2 B8_2 -36.9(2) .
B6_2 B1_2 B4_2 B8_2 64.8(3) .
Cl1_2 B1_2 B4_2 B8_2 -145.9(2) .
B1_2 B3_2 B4_2 Cl4_2 -105.6(3) .
B2_2 B3_2 B4_2 Cl4_2 -142.7(2) .
B7_2 B3_2 B4_2 Cl4_2 153.3(2) .
Cl3_2 B3_2 B4_2 Cl4_2 -1.5(4) .
B8_2 B3_2 B4_2 Cl4_2 115.4(3) .
B1_2 B3_2 B4_2 B5_2 36.4(2) .
B2_2 B3_2 B4_2 B5_2 -0.7(3) .
B7_2 B3_2 B4_2 B5_2 -64.7(3) .
Cl3_2 B3_2 B4_2 B5_2 140.5(2) .
B8_2 B3_2 B4_2 B5_2 -102.6(3) .
B2_2 B3_2 B4_2 B1_2 -37.1(2) .
B7_2 B3_2 B4_2 B1_2 -101.1(3) .
Cl3_2 B3_2 B4_2 B1_2 104.0(3) .
B8_2 B3_2 B4_2 B1_2 -139.1(3) .
B1_2 B3_2 B4_2 B9_2 100.2(3) .
B2_2 B3_2 B4_2 B9_2 63.1(3) .
B7_2 B3_2 B4_2 B9_2 -0.9(3) .
Cl3_2 B3_2 B4_2 B9_2 -155.7(2) .
B8_2 B3_2 B4_2 B9_2 -38.8(2) .
B1_2 B3_2 B4_2 B8_2 139.1(3) .
B2_2 B3_2 B4_2 B8_2 101.9(3) .
B7_2 B3_2 B4_2 B8_2 37.9(2) .
Cl3_2 B3_2 B4_2 B8_2 -116.9(3) .
B2_2 B1_2 B5_2 B10_2 -0.1(3) .
B3_2 B1_2 B5_2 B10_2 -64.1(3) .
B6_2 B1_2 B5_2 B10_2 37.9(2) .
B4_2 B1_2 B5_2 B10_2 -101.3(3) .
Cl1_2 B1_2 B5_2 B10_2 149.6(2) .
B2_2 B1_2 B5_2 Cl5_2 -150.1(2) .
B3_2 B1_2 B5_2 Cl5_2 145.9(2) .
B6_2 B1_2 B5_2 Cl5_2 -112.1(3) .
B4_2 B1_2 B5_2 Cl5_2 108.7(3) .
Cl1_2 B1_2 B5_2 Cl5_2 -0.4(4) .
B2_2 B1_2 B5_2 B4_2 101.2(3) .
B3_2 B1_2 B5_2 B4_2 37.2(2) .
B6_2 B1_2 B5_2 B4_2 139.2(3) .
Cl1_2 B1_2 B5_2 B4_2 -109.1(3) .
B2_2 B1_2 B5_2 B6_2 -38.0(2) .
B3_2 B1_2 B5_2 B6_2 -102.0(3) .
B4_2 B1_2 B5_2 B6_2 -139.2(3) .
Cl1_2 B1_2 B5_2 B6_2 111.7(3) .
B2_2 B1_2 B5_2 B9_2 63.1(3) .
B3_2 B1_2 B5_2 B9_2 -0.9(3) .
B6_2 B1_2 B5_2 B9_2 101.1(3) .
B4_2 B1_2 B5_2 B9_2 -38.1(2) .
Cl1_2 B1_2 B5_2 B9_2 -147.2(2) .
Cl4_2 B4_2 B5_2 B10_2 -152.9(2) .
B1_2 B4_2 B5_2 B10_2 99.7(3) .
B9_2 B4_2 B5_2 B10_2 -37.6(2) .
B3_2 B4_2 B5_2 B10_2 63.3(3) .
B8_2 B4_2 B5_2 B10_2 -0.7(3) .
Cl4_2 B4_2 B5_2 B1_2 107.4(3) .
B9_2 B4_2 B5_2 B1_2 -137.3(3) .
B3_2 B4_2 B5_2 B1_2 -36.4(2) .
B8_2 B4_2 B5_2 B1_2 -100.4(3) .
Cl4_2 B4_2 B5_2 Cl5_2 -5.7(4) .
B1_2 B4_2 B5_2 Cl5_2 -113.1(3) .
B9_2 B4_2 B5_2 Cl5_2 109.6(3) .
B3_2 B4_2 B5_2 Cl5_2 -149.4(2) .
B8_2 B4_2 B5_2 Cl5_2 146.5(2) .
Cl4_2 B4_2 B5_2 B6_2 143.9(2) .
B1_2 B4_2 B5_2 B6_2 36.5(2) .
B9_2 B4_2 B5_2 B6_2 -100.8(3) .
B3_2 B4_2 B5_2 B6_2 0.2(3) .
B8_2 B4_2 B5_2 B6_2 -63.9(3) .
Cl4_2 B4_2 B5_2 B9_2 -115.3(3) .
B1_2 B4_2 B5_2 B9_2 137.3(3) .
B3_2 B4_2 B5_2 B9_2 100.9(3) .
B8_2 B4_2 B5_2 B9_2 36.9(2) .
B2_2 B1_2 B6_2 B10_2 100.0(3) .
B5_2 B1_2 B6_2 B10_2 -37.8(2) .
B3_2 B1_2 B6_2 B10_2 63.5(3) .
B4_2 B1_2 B6_2 B10_2 -0.9(3) .
Cl1_2 B1_2 B6_2 B10_2 -149.5(2) .
B5_2 B1_2 B6_2 B2_2 -137.8(3) .
B3_2 B1_2 B6_2 B2_2 -36.5(2) .
B4_2 B1_2 B6_2 B2_2 -101.0(3) .
Cl1_2 B1_2 B6_2 B2_2 110.4(3) .
B2_2 B1_2 B6_2 Cl6_2 -109.8(3) .
B5_2 B1_2 B6_2 Cl6_2 112.4(3) .
B3_2 B1_2 B6_2 Cl6_2 -146.3(2) .
B4_2 B1_2 B6_2 Cl6_2 149.2(2) .
Cl1_2 B1_2 B6_2 Cl6_2 0.6(4) .
B2_2 B1_2 B6_2 B11_2 37.4(2) .
B5_2 B1_2 B6_2 B11_2 -100.4(3) .
B3_2 B1_2 B6_2 B11_2 0.9(3) .
B4_2 B1_2 B6_2 B11_2 -63.6(3) .
Cl1_2 B1_2 B6_2 B11_2 147.8(2) .
B2_2 B1_2 B6_2 B5_2 137.8(3) .
B3_2 B1_2 B6_2 B5_2 101.3(3) .
B4_2 B1_2 B6_2 B5_2 36.9(2) .
Cl1_2 B1_2 B6_2 B5_2 -111.7(3) .
B11_2 B2_2 B6_2 B10_2 37.5(2) .
B1_2 B2_2 B6_2 B10_2 -99.8(3) .
B3_2 B2_2 B6_2 B10_2 -63.4(3) .
Cl2_2 B2_2 B6_2 B10_2 149.4(2) .
B7_2 B2_2 B6_2 B10_2 0.7(3) .
B11_2 B2_2 B6_2 B1_2 137.3(2) .
B3_2 B2_2 B6_2 B1_2 36.4(2) .
Cl2_2 B2_2 B6_2 B1_2 -110.8(3) .
B7_2 B2_2 B6_2 B1_2 100.4(3) .
B11_2 B2_2 B6_2 Cl6_2 -110.6(3) .
B1_2 B2_2 B6_2 Cl6_2 112.1(3) .
B3_2 B2_2 B6_2 Cl6_2 148.5(2) .
Cl2_2 B2_2 B6_2 Cl6_2 1.2(4) .
B7_2 B2_2 B6_2 Cl6_2 -147.5(2) .
B1_2 B2_2 B6_2 B11_2 -137.3(2) .
B3_2 B2_2 B6_2 B11_2 -100.9(3) .
Cl2_2 B2_2 B6_2 B11_2 111.9(3) .
B7_2 B2_2 B6_2 B11_2 -36.9(2) .
B11_2 B2_2 B6_2 B5_2 100.0(3) .
B1_2 B2_2 B6_2 B5_2 -37.3(2) .
B3_2 B2_2 B6_2 B5_2 -0.9(3) .
Cl2_2 B2_2 B6_2 B5_2 -148.1(2) .
B7_2 B2_2 B6_2 B5_2 63.2(3) .
B1_2 B5_2 B6_2 B10_2 137.1(3) .
Cl5_2 B5_2 B6_2 B10_2 -111.3(3) .
B4_2 B5_2 B6_2 B10_2 100.2(3) .
B9_2 B5_2 B6_2 B10_2 36.6(2) .
B10_2 B5_2 B6_2 B1_2 -137.1(3) .
Cl5_2 B5_2 B6_2 B1_2 111.6(3) .
B4_2 B5_2 B6_2 B1_2 -36.9(2) .
B9_2 B5_2 B6_2 B1_2 -100.5(3) .
B10_2 B5_2 B6_2 B2_2 -99.8(3) .
B1_2 B5_2 B6_2 B2_2 37.3(2) .
Cl5_2 B5_2 B6_2 B2_2 148.9(3) .
B4_2 B5_2 B6_2 B2_2 0.4(3) .
B9_2 B5_2 B6_2 B2_2 -63.2(3) .
B10_2 B5_2 B6_2 Cl6_2 111.7(3) .
B1_2 B5_2 B6_2 Cl6_2 -111.2(3) .
Cl5_2 B5_2 B6_2 Cl6_2 0.4(4) .
B4_2 B5_2 B6_2 Cl6_2 -148.1(3) .
B9_2 B5_2 B6_2 Cl6_2 148.3(3) .
B10_2 B5_2 B6_2 B11_2 -37.6(2) .
B1_2 B5_2 B6_2 B11_2 99.5(3) .
Cl5_2 B5_2 B6_2 B11_2 -148.9(2) .
B4_2 B5_2 B6_2 B11_2 62.6(3) .
B9_2 B5_2 B6_2 B11_2 -1.0(3) .
B1_2 B3_2 B7_2 Cl7_2 145.1(2) .
B2_2 B3_2 B7_2 Cl7_2 108.2(3) .
Cl3_2 B3_2 B7_2 Cl7_2 3.4(4) .
B4_2 B3_2 B7_2 Cl7_2 -151.1(2) .
B8_2 B3_2 B7_2 Cl7_2 -113.1(3) .
B1_2 B3_2 B7_2 B11_2 0.4(3) .
B2_2 B3_2 B7_2 B11_2 -36.5(2) .
Cl3_2 B3_2 B7_2 B11_2 -141.3(2) .
B4_2 B3_2 B7_2 B11_2 64.2(3) .
B8_2 B3_2 B7_2 B11_2 102.2(3) .
B1_2 B3_2 B7_2 B12_2 -62.1(3) .
B2_2 B3_2 B7_2 B12_2 -99.1(3) .
Cl3_2 B3_2 B7_2 B12_2 156.2(2) .
B4_2 B3_2 B7_2 B12_2 1.6(3) .
B8_2 B3_2 B7_2 B12_2 39.7(2) .
B1_2 B3_2 B7_2 B2_2 37.0(2) .
Cl3_2 B3_2 B7_2 B2_2 -104.8(3) .
B4_2 B3_2 B7_2 B2_2 100.7(3) .
B8_2 B3_2 B7_2 B2_2 138.8(3) .
B1_2 B3_2 B7_2 B8_2 -101.8(3) .
B2_2 B3_2 B7_2 B8_2 -138.8(3) .
Cl3_2 B3_2 B7_2 B8_2 116.5(3) .
B4_2 B3_2 B7_2 B8_2 -38.0(2) .
B11_2 B2_2 B7_2 Cl7_2 109.8(3) .
B1_2 B2_2 B7_2 Cl7_2 -149.3(2) .
B3_2 B2_2 B7_2 Cl7_2 -112.1(3) .
B6_2 B2_2 B7_2 Cl7_2 146.7(2) .
Cl2_2 B2_2 B7_2 Cl7_2 -2.0(4) .
B11_2 B2_2 B7_2 B3_2 -138.0(3) .
B1_2 B2_2 B7_2 B3_2 -37.2(2) .
B6_2 B2_2 B7_2 B3_2 -101.2(3) .
Cl2_2 B2_2 B7_2 B3_2 110.2(3) .
B1_2 B2_2 B7_2 B11_2 100.9(3) .
B3_2 B2_2 B7_2 B11_2 138.0(3) .
B6_2 B2_2 B7_2 B11_2 36.9(2) .
Cl2_2 B2_2 B7_2 B11_2 -111.8(3) .
B11_2 B2_2 B7_2 B12_2 -36.9(2) .
B1_2 B2_2 B7_2 B12_2 64.0(3) .
B3_2 B2_2 B7_2 B12_2 101.2(3) .
B6_2 B2_2 B7_2 B12_2 0.0(3) .
Cl2_2 B2_2 B7_2 B12_2 -148.7(2) .
B11_2 B2_2 B7_2 B8_2 -100.7(3) .
B1_2 B2_2 B7_2 B8_2 0.2(3) .
B3_2 B2_2 B7_2 B8_2 37.4(2) .
B6_2 B2_2 B7_2 B8_2 -63.8(3) .
Cl2_2 B2_2 B7_2 B8_2 147.5(2) .
C5_2 N2_2 B8_2 B7_2 -60.9(4) .
C3_2 N2_2 B8_2 B7_2 59.0(4) .
C4_2 N2_2 B8_2 B7_2 179.6(3) .
C5_2 N2_2 B8_2 B9_2 82.9(4) .
C3_2 N2_2 B8_2 B9_2 -157.3(3) .
C4_2 N2_2 B8_2 B9_2 -36.7(4) .
C5_2 N2_2 B8_2 B12_2 10.8(4) .
C3_2 N2_2 B8_2 B12_2 130.7(3) .
C4_2 N2_2 B8_2 B12_2 -108.7(4) .
C5_2 N2_2 B8_2 B4_2 155.5(3) .
C3_2 N2_2 B8_2 B4_2 -84.7(4) .
C4_2 N2_2 B8_2 B4_2 36.0(4) .
C5_2 N2_2 B8_2 B3_2 -132.2(3) .
C3_2 N2_2 B8_2 B3_2 -12.4(4) .
C4_2 N2_2 B8_2 B3_2 108.2(4) .
Cl7_2 B7_2 B8_2 N2_2 -0.5(4) .
B3_2 B7_2 B8_2 N2_2 -112.0(3) .
B11_2 B7_2 B8_2 N2_2 149.1(3) .
B12_2 B7_2 B8_2 N2_2 112.3(3) .
B2_2 B7_2 B8_2 N2_2 -148.8(3) .
Cl7_2 B7_2 B8_2 B9_2 -149.7(2) .
B3_2 B7_2 B8_2 B9_2 98.9(3) .
B11_2 B7_2 B8_2 B9_2 0.0(3) .
B12_2 B7_2 B8_2 B9_2 -36.8(2) .
B2_2 B7_2 B8_2 B9_2 62.1(3) .
Cl7_2 B7_2 B8_2 B12_2 -112.8(3) .
B3_2 B7_2 B8_2 B12_2 135.7(3) .
B11_2 B7_2 B8_2 B12_2 36.8(2) .
B2_2 B7_2 B8_2 B12_2 98.9(3) .
Cl7_2 B7_2 B8_2 B4_2 148.5(2) .
B3_2 B7_2 B8_2 B4_2 37.0(2) .
B11_2 B7_2 B8_2 B4_2 -61.9(3) .
B12_2 B7_2 B8_2 B4_2 -98.7(3) .
B2_2 B7_2 B8_2 B4_2 0.2(3) .
Cl7_2 B7_2 B8_2 B3_2 111.5(3) .
B11_2 B7_2 B8_2 B3_2 -98.9(3) .
B12_2 B7_2 B8_2 B3_2 -135.7(3) .
B2_2 B7_2 B8_2 B3_2 -36.8(2) .
Cl4_2 B4_2 B8_2 N2_2 0.7(4) .
B5_2 B4_2 B8_2 N2_2 -149.1(3) .
B1_2 B4_2 B8_2 N2_2 147.8(3) .
B9_2 B4_2 B8_2 N2_2 -112.1(3) .
B3_2 B4_2 B8_2 N2_2 111.4(3) .
Cl4_2 B4_2 B8_2 B7_2 -147.6(2) .
B5_2 B4_2 B8_2 B7_2 62.6(3) .
B1_2 B4_2 B8_2 B7_2 -0.6(3) .
B9_2 B4_2 B8_2 B7_2 99.6(3) .
B3_2 B4_2 B8_2 B7_2 -37.0(2) .
Cl4_2 B4_2 B8_2 B9_2 112.8(3) .
B5_2 B4_2 B8_2 B9_2 -37.0(2) .
B1_2 B4_2 B8_2 B9_2 -100.1(3) .
B3_2 B4_2 B8_2 B9_2 -136.5(2) .
Cl4_2 B4_2 B8_2 B12_2 150.5(2) .
B5_2 B4_2 B8_2 B12_2 0.7(3) .
B1_2 B4_2 B8_2 B12_2 -62.4(3) .
B9_2 B4_2 B8_2 B12_2 37.7(2) .
B3_2 B4_2 B8_2 B12_2 -98.8(3) .
Cl4_2 B4_2 B8_2 B3_2 -110.7(3) .
B5_2 B4_2 B8_2 B3_2 99.5(3) .
B1_2 B4_2 B8_2 B3_2 36.4(2) .
B9_2 B4_2 B8_2 B3_2 136.5(2) .
B1_2 B3_2 B8_2 N2_2 -149.3(3) .
B2_2 B3_2 B8_2 N2_2 147.3(3) .
B7_2 B3_2 B8_2 N2_2 110.0(3) .
Cl3_2 B3_2 B8_2 N2_2 -1.7(5) .
B4_2 B3_2 B8_2 N2_2 -112.3(3) .
B1_2 B3_2 B8_2 B7_2 100.7(3) .
B2_2 B3_2 B8_2 B7_2 37.3(2) .
Cl3_2 B3_2 B8_2 B7_2 -111.7(3) .
B4_2 B3_2 B8_2 B7_2 137.7(3) .
B1_2 B3_2 B8_2 B9_2 0.9(3) .
B2_2 B3_2 B8_2 B9_2 -62.5(3) .
B7_2 B3_2 B8_2 B9_2 -99.8(3) .
Cl3_2 B3_2 B8_2 B9_2 148.4(2) .
B4_2 B3_2 B8_2 B9_2 37.8(2) .
B1_2 B3_2 B8_2 B12_2 62.2(3) .
B2_2 B3_2 B8_2 B12_2 -1.2(3) .
B7_2 B3_2 B8_2 B12_2 -38.5(2) .
Cl3_2 B3_2 B8_2 B12_2 -150.2(2) .
B4_2 B3_2 B8_2 B12_2 99.2(3) .
B1_2 B3_2 B8_2 B4_2 -37.0(2) .
B2_2 B3_2 B8_2 B4_2 -100.3(3) .
B7_2 B3_2 B8_2 B4_2 -137.7(3) .
Cl3_2 B3_2 B8_2 B4_2 110.6(3) .
Cl4_2 B4_2 B9_2 B12_2 -153.8(2) .
B5_2 B4_2 B9_2 B12_2 100.1(3) .
B1_2 B4_2 B9_2 B12_2 62.3(3) .
B3_2 B4_2 B9_2 B12_2 -0.2(3) .
B8_2 B4_2 B9_2 B12_2 -39.1(2) .
Cl4_2 B4_2 B9_2 Cl9_2 0.2(4) .
B5_2 B4_2 B9_2 Cl9_2 -105.8(3) .
B1_2 B4_2 B9_2 Cl9_2 -143.6(3) .
B3_2 B4_2 B9_2 Cl9_2 153.9(2) .
B8_2 B4_2 B9_2 Cl9_2 114.9(3) .
Cl4_2 B4_2 B9_2 B10_2 143.0(3) .
B5_2 B4_2 B9_2 B10_2 36.9(2) .
B1_2 B4_2 B9_2 B10_2 -0.8(3) .
B3_2 B4_2 B9_2 B10_2 -63.4(3) .
B8_2 B4_2 B9_2 B10_2 -102.3(3) .
Cl4_2 B4_2 B9_2 B5_2 106.0(3) .
B1_2 B4_2 B9_2 B5_2 -37.8(2) .
B3_2 B4_2 B9_2 B5_2 -100.3(3) .
B8_2 B4_2 B9_2 B5_2 -139.2(3) .
Cl4_2 B4_2 B9_2 B8_2 -114.7(3) .
B5_2 B4_2 B9_2 B8_2 139.2(3) .
B1_2 B4_2 B9_2 B8_2 101.5(3) .
B3_2 B4_2 B9_2 B8_2 38.9(2) .
B10_2 B5_2 B9_2 B12_2 36.9(2) .
B1_2 B5_2 B9_2 B12_2 -62.7(3) .
Cl5_2 B5_2 B9_2 B12_2 149.5(2) .
B4_2 B5_2 B9_2 B12_2 -101.0(3) .
B6_2 B5_2 B9_2 B12_2 0.4(3) .
B10_2 B5_2 B9_2 Cl9_2 -107.1(3) .
B1_2 B5_2 B9_2 Cl9_2 153.3(2) .
Cl5_2 B5_2 B9_2 Cl9_2 5.5(4) .
B4_2 B5_2 B9_2 Cl9_2 115.0(3) .
B6_2 B5_2 B9_2 Cl9_2 -143.5(2) .
B1_2 B5_2 B9_2 B10_2 -99.6(3) .
Cl5_2 B5_2 B9_2 B10_2 112.6(3) .
B4_2 B5_2 B9_2 B10_2 -137.9(3) .
B6_2 B5_2 B9_2 B10_2 -36.4(2) .
B10_2 B5_2 B9_2 B4_2 137.9(3) .
B1_2 B5_2 B9_2 B4_2 38.3(2) .
Cl5_2 B5_2 B9_2 B4_2 -109.5(3) .
B6_2 B5_2 B9_2 B4_2 101.4(3) .
B10_2 B5_2 B9_2 B8_2 101.0(3) .
B1_2 B5_2 B9_2 B8_2 1.4(3) .
Cl5_2 B5_2 B9_2 B8_2 -146.4(2) .
B4_2 B5_2 B9_2 B8_2 -36.9(2) .
B6_2 B5_2 B9_2 B8_2 64.6(3) .
N2_2 B8_2 B9_2 B12_2 -111.4(3) .
B7_2 B8_2 B9_2 B12_2 37.0(2) .
B4_2 B8_2 B9_2 B12_2 136.5(2) .
B3_2 B8_2 B9_2 B12_2 98.6(3) .
N2_2 B8_2 B9_2 Cl9_2 -1.0(4) .
B7_2 B8_2 B9_2 Cl9_2 147.4(2) .
B12_2 B8_2 B9_2 Cl9_2 110.4(3) .
B4_2 B8_2 B9_2 Cl9_2 -113.1(3) .
B3_2 B8_2 B9_2 Cl9_2 -150.9(2) .
N2_2 B8_2 B9_2 B10_2 -148.7(3) .
B7_2 B8_2 B9_2 B10_2 -0.3(3) .
B12_2 B8_2 B9_2 B10_2 -37.3(2) .
B4_2 B8_2 B9_2 B10_2 99.2(3) .
B3_2 B8_2 B9_2 B10_2 61.3(3) .
N2_2 B8_2 B9_2 B4_2 112.1(3) .
B7_2 B8_2 B9_2 B4_2 -99.5(2) .
B12_2 B8_2 B9_2 B4_2 -136.5(2) .
B3_2 B8_2 B9_2 B4_2 -37.8(2) .
N2_2 B8_2 B9_2 B5_2 148.5(3) .
B7_2 B8_2 B9_2 B5_2 -63.1(3) .
B12_2 B8_2 B9_2 B5_2 -100.1(3) .
B4_2 B8_2 B9_2 B5_2 36.4(2) .
B3_2 B8_2 B9_2 B5_2 -1.4(3) .
B1_2 B5_2 B10_2 B11_2 0.3(3) .
Cl5_2 B5_2 B10_2 B11_2 150.4(2) .
B4_2 B5_2 B10_2 B11_2 -63.4(3) .
B6_2 B5_2 B10_2 B11_2 38.2(2) .
B9_2 B5_2 B10_2 B11_2 -100.9(3) .
B1_2 B5_2 B10_2 B6_2 -37.9(2) .
Cl5_2 B5_2 B10_2 B6_2 112.2(3) .
B4_2 B5_2 B10_2 B6_2 -101.6(3) .
B9_2 B5_2 B10_2 B6_2 -139.2(3) .
B1_2 B5_2 B10_2 B12_2 64.1(3) .
Cl5_2 B5_2 B10_2 B12_2 -145.8(2) .
B4_2 B5_2 B10_2 B12_2 0.4(3) .
B6_2 B5_2 B10_2 B12_2 102.0(3) .
B9_2 B5_2 B10_2 B12_2 -37.2(2) .
B1_2 B5_2 B10_2 B9_2 101.3(3) .
Cl5_2 B5_2 B10_2 B9_2 -108.6(3) .
B4_2 B5_2 B10_2 B9_2 37.6(2) .
B6_2 B5_2 B10_2 B9_2 139.2(3) .
B1_2 B5_2 B10_2 Cl10_2 -148.8(2) .
Cl5_2 B5_2 B10_2 Cl10_2 1.3(4) .
B4_2 B5_2 B10_2 Cl10_2 147.5(2) .
B6_2 B5_2 B10_2 Cl10_2 -110.9(3) .
B9_2 B5_2 B10_2 Cl10_2 109.9(3) .
B1_2 B6_2 B10_2 B5_2 37.8(2) .
B2_2 B6_2 B10_2 B5_2 100.3(3) .
Cl6_2 B6_2 B10_2 B5_2 -112.2(3) .
B11_2 B6_2 B10_2 B5_2 137.6(3) .
B1_2 B6_2 B10_2 B11_2 -99.7(3) .
B2_2 B6_2 B10_2 B11_2 -37.2(2) .
Cl6_2 B6_2 B10_2 B11_2 110.2(3) .
B5_2 B6_2 B10_2 B11_2 -137.6(3) .
B1_2 B6_2 B10_2 B12_2 -63.6(3) .
B2_2 B6_2 B10_2 B12_2 -1.0(3) .
Cl6_2 B6_2 B10_2 B12_2 146.4(3) .
B11_2 B6_2 B10_2 B12_2 36.2(2) .
B5_2 B6_2 B10_2 B12_2 -101.4(3) .
B1_2 B6_2 B10_2 B9_2 0.4(4) .
B2_2 B6_2 B10_2 B9_2 62.9(3) .
Cl6_2 B6_2 B10_2 B9_2 -149.6(3) .
B11_2 B6_2 B10_2 B9_2 100.2(3) .
B5_2 B6_2 B10_2 B9_2 -37.4(3) .
B1_2 B6_2 B10_2 Cl10_2 149.1(2) .
B2_2 B6_2 B10_2 Cl10_2 -148.4(2) .
Cl6_2 B6_2 B10_2 Cl10_2 -0.9(4) .
B11_2 B6_2 B10_2 Cl10_2 -111.1(3) .
B5_2 B6_2 B10_2 Cl10_2 111.3(3) .
B12_2 B9_2 B10_2 B5_2 -138.6(3) .
Cl9_2 B9_2 B10_2 B5_2 108.5(3) .
B4_2 B9_2 B10_2 B5_2 -37.1(2) .
B8_2 B9_2 B10_2 B5_2 -101.0(3) .
B12_2 B9_2 B10_2 B11_2 -37.0(2) .
Cl9_2 B9_2 B10_2 B11_2 -149.9(2) .
B4_2 B9_2 B10_2 B11_2 64.5(3) .
B5_2 B9_2 B10_2 B11_2 101.6(3) .
B8_2 B9_2 B10_2 B11_2 0.6(3) .
B12_2 B9_2 B10_2 B6_2 -101.2(3) .
Cl9_2 B9_2 B10_2 B6_2 145.8(2) .
B4_2 B9_2 B10_2 B6_2 0.3(3) .
B5_2 B9_2 B10_2 B6_2 37.4(3) .
B8_2 B9_2 B10_2 B6_2 -63.7(3) .
Cl9_2 B9_2 B10_2 B12_2 -112.9(3) .
B4_2 B9_2 B10_2 B12_2 101.5(3) .
B5_2 B9_2 B10_2 B12_2 138.6(3) .
B8_2 B9_2 B10_2 B12_2 37.6(2) .
B12_2 B9_2 B10_2 Cl10_2 109.8(3) .
Cl9_2 B9_2 B10_2 Cl10_2 -3.2(4) .
B4_2 B9_2 B10_2 Cl10_2 -148.7(2) .
B5_2 B9_2 B10_2 Cl10_2 -111.6(3) .
B8_2 B9_2 B10_2 Cl10_2 147.4(2) .
Ag1_3 Cl10_2 B10_2 B5_2 136.3(2) .
Ag1_3 Cl10_2 B10_2 B11_2 -8.8(3) .
Ag1_3 Cl10_2 B10_2 B6_2 63.4(3) .
Ag1_3 Cl10_2 B10_2 B12_2 -80.3(3) .
Ag1_3 Cl10_2 B10_2 B9_2 -151.1(2) .
B1_2 B2_2 B11_2 B10_2 0.4(3) .
B3_2 B2_2 B11_2 B10_2 64.1(3) .
B6_2 B2_2 B11_2 B10_2 -37.8(2) .
Cl2_2 B2_2 B11_2 B10_2 -147.9(2) .
B7_2 B2_2 B11_2 B10_2 101.7(3) .
B1_2 B2_2 B11_2 B12_2 -63.5(3) .
B3_2 B2_2 B11_2 B12_2 0.1(3) .
B6_2 B2_2 B11_2 B12_2 -101.8(3) .
Cl2_2 B2_2 B11_2 B12_2 148.1(2) .
B7_2 B2_2 B11_2 B12_2 37.8(2) .
B1_2 B2_2 B11_2 B6_2 38.2(2) .
B3_2 B2_2 B11_2 B6_2 101.9(3) .
Cl2_2 B2_2 B11_2 B6_2 -110.1(3) .
B7_2 B2_2 B11_2 B6_2 139.5(3) .
B1_2 B2_2 B11_2 B7_2 -101.3(3) .
B3_2 B2_2 B11_2 B7_2 -37.6(2) .
B6_2 B2_2 B11_2 B7_2 -139.5(3) .
Cl2_2 B2_2 B11_2 B7_2 110.3(3) .
B1_2 B2_2 B11_2 Cl11_2 149.4(2) .
B3_2 B2_2 B11_2 Cl11_2 -146.9(2) .
B6_2 B2_2 B11_2 Cl11_2 111.2(3) .
Cl2_2 B2_2 B11_2 Cl11_2 1.1(4) .
B7_2 B2_2 B11_2 Cl11_2 -109.3(3) .
B5_2 B10_2 B11_2 B2_2 -0.5(3) .
B6_2 B10_2 B11_2 B2_2 38.0(2) .
B12_2 B10_2 B11_2 B2_2 -101.9(3) .
B9_2 B10_2 B11_2 B2_2 -65.0(3) .
Cl10_2 B10_2 B11_2 B2_2 148.7(2) .
B5_2 B10_2 B11_2 B12_2 101.5(3) .
B6_2 B10_2 B11_2 B12_2 139.9(3) .
B9_2 B10_2 B11_2 B12_2 37.0(2) .
Cl10_2 B10_2 B11_2 B12_2 -109.4(3) .
B5_2 B10_2 B11_2 B6_2 -38.4(2) .
B12_2 B10_2 B11_2 B6_2 -139.9(3) .
B9_2 B10_2 B11_2 B6_2 -103.0(3) .
Cl10_2 B10_2 B11_2 B6_2 110.7(3) .
B5_2 B10_2 B11_2 B7_2 63.9(3) .
B6_2 B10_2 B11_2 B7_2 102.4(3) .
B12_2 B10_2 B11_2 B7_2 -37.6(2) .
B9_2 B10_2 B11_2 B7_2 -0.6(3) .
Cl10_2 B10_2 B11_2 B7_2 -147.0(2) .
B5_2 B10_2 B11_2 Cl11_2 -149.5(2) .
B6_2 B10_2 B11_2 Cl11_2 -111.1(3) .
B12_2 B10_2 B11_2 Cl11_2 109.0(3) .
B9_2 B10_2 B11_2 Cl11_2 145.9(2) .
Cl10_2 B10_2 B11_2 Cl11_2 -0.4(4) .
B10_2 B6_2 B11_2 B2_2 -137.6(3) .
B1_2 B6_2 B11_2 B2_2 -37.6(2) .
Cl6_2 B6_2 B11_2 B2_2 110.0(3) .
B5_2 B6_2 B11_2 B2_2 -100.1(3) .
B1_2 B6_2 B11_2 B10_2 100.0(3) .
B2_2 B6_2 B11_2 B10_2 137.6(3) .
Cl6_2 B6_2 B11_2 B10_2 -112.4(3) .
B5_2 B6_2 B11_2 B10_2 37.5(2) .
B10_2 B6_2 B11_2 B12_2 -36.3(2) .
B1_2 B6_2 B11_2 B12_2 63.7(3) .
B2_2 B6_2 B11_2 B12_2 101.3(3) .
Cl6_2 B6_2 B11_2 B12_2 -148.7(2) .
B5_2 B6_2 B11_2 B12_2 1.2(3) .
B10_2 B6_2 B11_2 B7_2 -100.6(3) .
B1_2 B6_2 B11_2 B7_2 -0.6(3) .
B2_2 B6_2 B11_2 B7_2 37.0(2) .
Cl6_2 B6_2 B11_2 B7_2 147.0(2) .
B5_2 B6_2 B11_2 B7_2 -63.1(3) .
B10_2 B6_2 B11_2 Cl11_2 111.0(3) .
B1_2 B6_2 B11_2 Cl11_2 -149.0(2) .
B2_2 B6_2 B11_2 Cl11_2 -111.4(3) .
Cl6_2 B6_2 B11_2 Cl11_2 -1.4(4) .
B5_2 B6_2 B11_2 Cl11_2 148.5(2) .
Cl7_2 B7_2 B11_2 B2_2 -108.5(3) .
B3_2 B7_2 B11_2 B2_2 36.9(2) .
B12_2 B7_2 B11_2 B2_2 138.1(3) .
B8_2 B7_2 B11_2 B2_2 100.9(3) .
Cl7_2 B7_2 B11_2 B10_2 151.0(2) .
B3_2 B7_2 B11_2 B10_2 -63.6(3) .
B12_2 B7_2 B11_2 B10_2 37.6(2) .
B2_2 B7_2 B11_2 B10_2 -100.5(3) .
B8_2 B7_2 B11_2 B10_2 0.4(3) .
Cl7_2 B7_2 B11_2 B12_2 113.4(3) .
B3_2 B7_2 B11_2 B12_2 -101.3(3) .
B2_2 B7_2 B11_2 B12_2 -138.1(3) .
B8_2 B7_2 B11_2 B12_2 -37.2(2) .
Cl7_2 B7_2 B11_2 B6_2 -145.3(2) .
B3_2 B7_2 B11_2 B6_2 0.1(3) .
B12_2 B7_2 B11_2 B6_2 101.4(3) .
B2_2 B7_2 B11_2 B6_2 -36.8(2) .
B8_2 B7_2 B11_2 B6_2 64.1(3) .
Cl7_2 B7_2 B11_2 Cl11_2 3.8(4) .
B3_2 B7_2 B11_2 Cl11_2 149.2(2) .
B12_2 B7_2 B11_2 Cl11_2 -109.6(3) .
B2_2 B7_2 B11_2 Cl11_2 112.3(3) .
B8_2 B7_2 B11_2 Cl11_2 -146.8(2) .
Ag1_3 Cl11_2 B11_2 B2_2 -135.4(2) .
Ag1_3 Cl11_2 B11_2 B10_2 9.4(3) .
Ag1_3 Cl11_2 B11_2 B12_2 81.2(3) .
Ag1_3 Cl11_2 B11_2 B6_2 -62.7(3) .
Ag1_3 Cl11_2 B11_2 B7_2 152.1(2) .
B2_2 B11_2 B12_2 B9_2 63.2(3) .
B10_2 B11_2 B12_2 B9_2 -37.0(2) .
B6_2 B11_2 B12_2 B9_2 -0.9(3) .
B7_2 B11_2 B12_2 B9_2 101.2(3) .
Cl11_2 B11_2 B12_2 B9_2 -149.0(2) .
B2_2 B11_2 B12_2 B10_2 100.3(3) .
B6_2 B11_2 B12_2 B10_2 36.1(2) .
B7_2 B11_2 B12_2 B10_2 138.3(3) .
Cl11_2 B11_2 B12_2 B10_2 -111.9(3) .
B2_2 B11_2 B12_2 Cl12_2 -153.9(2) .
B10_2 B11_2 B12_2 Cl12_2 105.8(3) .
B6_2 B11_2 B12_2 Cl12_2 141.9(2) .
B7_2 B11_2 B12_2 Cl12_2 -115.9(3) .
Cl11_2 B11_2 B12_2 Cl12_2 -6.1(4) .
B2_2 B11_2 B12_2 B7_2 -38.0(2) .
B10_2 B11_2 B12_2 B7_2 -138.3(3) .
B6_2 B11_2 B12_2 B7_2 -102.2(3) .
Cl11_2 B11_2 B12_2 B7_2 109.8(3) .
B2_2 B11_2 B12_2 B8_2 -0.9(3) .
B10_2 B11_2 B12_2 B8_2 -101.1(3) .
B6_2 B11_2 B12_2 B8_2 -65.0(3) .
B7_2 B11_2 B12_2 B8_2 37.1(2) .
Cl11_2 B11_2 B12_2 B8_2 146.9(2) .
Cl9_2 B9_2 B12_2 B11_2 142.8(2) .
B10_2 B9_2 B12_2 B11_2 36.8(2) .
B4_2 B9_2 B12_2 B11_2 -62.5(3) .
B5_2 B9_2 B12_2 B11_2 0.3(3) .
B8_2 B9_2 B12_2 B11_2 -101.6(3) .
Cl9_2 B9_2 B12_2 B10_2 106.0(3) .
B4_2 B9_2 B12_2 B10_2 -99.3(3) .
B5_2 B9_2 B12_2 B10_2 -36.5(2) .
B8_2 B9_2 B12_2 B10_2 -138.4(3) .
Cl9_2 B9_2 B12_2 Cl12_2 2.8(4) .
B10_2 B9_2 B12_2 Cl12_2 -103.2(3) .
B4_2 B9_2 B12_2 Cl12_2 157.5(2) .
B5_2 B9_2 B12_2 Cl12_2 -139.7(3) .
B8_2 B9_2 B12_2 Cl12_2 118.4(3) .
Cl9_2 B9_2 B12_2 B7_2 -153.5(2) .
B10_2 B9_2 B12_2 B7_2 100.5(3) .
B4_2 B9_2 B12_2 B7_2 1.2(3) .
B5_2 B9_2 B12_2 B7_2 64.0(3) .
B8_2 B9_2 B12_2 B7_2 -37.9(2) .
Cl9_2 B9_2 B12_2 B8_2 -115.6(3) .
B10_2 B9_2 B12_2 B8_2 138.4(3) .
B4_2 B9_2 B12_2 B8_2 39.1(2) .
B5_2 B9_2 B12_2 B8_2 101.9(3) .
B5_2 B10_2 B12_2 B11_2 -101.1(3) .
B6_2 B10_2 B12_2 B11_2 -36.3(2) .
B9_2 B10_2 B12_2 B11_2 -138.7(3) .
Cl10_2 B10_2 B12_2 B11_2 111.4(3) .
B5_2 B10_2 B12_2 B9_2 37.6(2) .
B11_2 B10_2 B12_2 B9_2 138.7(3) .
B6_2 B10_2 B12_2 B9_2 102.4(3) .
Cl10_2 B10_2 B12_2 B9_2 -110.0(3) .
B5_2 B10_2 B12_2 Cl12_2 152.1(2) .
B11_2 B10_2 B12_2 Cl12_2 -106.9(3) .
B6_2 B10_2 B12_2 Cl12_2 -143.2(2) .
B9_2 B10_2 B12_2 Cl12_2 114.5(3) .
Cl10_2 B10_2 B12_2 Cl12_2 4.5(4) .
B5_2 B10_2 B12_2 B7_2 -63.7(3) .
B11_2 B10_2 B12_2 B7_2 37.4(2) .
B6_2 B10_2 B12_2 B7_2 1.1(3) .
B9_2 B10_2 B12_2 B7_2 -101.3(3) .
Cl10_2 B10_2 B12_2 B7_2 148.7(2) .
B5_2 B10_2 B12_2 B8_2 0.1(3) .
B11_2 B10_2 B12_2 B8_2 101.1(3) .
B6_2 B10_2 B12_2 B8_2 64.8(3) .
B9_2 B10_2 B12_2 B8_2 -37.5(2) .
Cl10_2 B10_2 B12_2 B8_2 -147.5(2) .
Cl7_2 B7_2 B12_2 B11_2 -108.7(3) .
B3_2 B7_2 B12_2 B11_2 99.0(3) .
B2_2 B7_2 B12_2 B11_2 36.5(2) .
B8_2 B7_2 B12_2 B11_2 138.8(3) .
Cl7_2 B7_2 B12_2 B9_2 150.6(2) .
B3_2 B7_2 B12_2 B9_2 -1.7(3) .
B11_2 B7_2 B12_2 B9_2 -100.7(3) .
B2_2 B7_2 B12_2 B9_2 -64.2(3) .
B8_2 B7_2 B12_2 B9_2 38.1(2) .
Cl7_2 B7_2 B12_2 B10_2 -145.8(2) .
B3_2 B7_2 B12_2 B10_2 61.9(3) .
B11_2 B7_2 B12_2 B10_2 -37.1(2) .
B2_2 B7_2 B12_2 B10_2 -0.6(3) .
B8_2 B7_2 B12_2 B10_2 101.6(3) .
Cl7_2 B7_2 B12_2 Cl12_2 -5.3(4) .
B3_2 B7_2 B12_2 Cl12_2 -157.6(2) .
B11_2 B7_2 B12_2 Cl12_2 103.4(3) .
B2_2 B7_2 B12_2 Cl12_2 139.9(2) .
B8_2 B7_2 B12_2 Cl12_2 -117.8(3) .
Cl7_2 B7_2 B12_2 B8_2 112.5(3) .
B3_2 B7_2 B12_2 B8_2 -39.8(2) .
B11_2 B7_2 B12_2 B8_2 -138.8(3) .
B2_2 B7_2 B12_2 B8_2 -102.3(3) .
N2_2 B8_2 B12_2 B11_2 -147.2(3) .
B7_2 B8_2 B12_2 B11_2 -37.1(2) .
B9_2 B8_2 B12_2 B11_2 100.6(3) .
B4_2 B8_2 B12_2 B11_2 62.8(3) .
B3_2 B8_2 B12_2 B11_2 1.2(3) .
N2_2 B8_2 B12_2 B9_2 112.1(3) .
B7_2 B8_2 B12_2 B9_2 -137.8(3) .
B4_2 B8_2 B12_2 B9_2 -37.9(2) .
B3_2 B8_2 B12_2 B9_2 -99.4(3) .
N2_2 B8_2 B12_2 B10_2 149.5(3) .
B7_2 B8_2 B12_2 B10_2 -100.4(3) .
B9_2 B8_2 B12_2 B10_2 37.4(2) .
B4_2 B8_2 B12_2 B10_2 -0.5(3) .
B3_2 B8_2 B12_2 B10_2 -62.0(3) .
N2_2 B8_2 B12_2 Cl12_2 1.9(5) .
B7_2 B8_2 B12_2 Cl12_2 112.0(3) .
B9_2 B8_2 B12_2 Cl12_2 -110.3(3) .
B4_2 B8_2 B12_2 Cl12_2 -148.1(3) .
B3_2 B8_2 B12_2 Cl12_2 150.3(2) .
N2_2 B8_2 B12_2 B7_2 -110.1(3) .
B9_2 B8_2 B12_2 B7_2 137.8(3) .
B4_2 B8_2 B12_2 B7_2 99.9(3) .
B3_2 B8_2 B12_2 B7_2 38.4(2) .
Ag1_3 Cl1_3 B1_3 B2_3 -131.6(2) .
Ag1_3 Cl1_3 B1_3 B6_3 156.7(2) .
Ag1_3 Cl1_3 B1_3 B4_3 11.9(3) .
Ag1_3 Cl1_3 B1_3 B5_3 84.7(3) .
Ag1_3 Cl1_3 B1_3 B3_3 -60.1(3) .
B6_3 B1_3 B2_3 B11_3 -37.8(2) .
B4_3 B1_3 B2_3 B11_3 64.1(3) .
B5_3 B1_3 B2_3 B11_3 0.3(3) .
B3_3 B1_3 B2_3 B11_3 101.4(3) .
Cl1_3 B1_3 B2_3 B11_3 -147.8(2) .
B6_3 B1_3 B2_3 B7_3 -101.4(3) .
B4_3 B1_3 B2_3 B7_3 0.5(3) .
B5_3 B1_3 B2_3 B7_3 -63.3(3) .
B3_3 B1_3 B2_3 B7_3 37.8(2) .
Cl1_3 B1_3 B2_3 B7_3 148.6(2) .
B4_3 B1_3 B2_3 B6_3 101.9(3) .
B5_3 B1_3 B2_3 B6_3 38.1(2) .
B3_3 B1_3 B2_3 B6_3 139.2(2) .
Cl1_3 B1_3 B2_3 B6_3 -110.0(3) .
B6_3 B1_3 B2_3 B3_3 -139.2(2) .
B4_3 B1_3 B2_3 B3_3 -37.3(2) .
B5_3 B1_3 B2_3 B3_3 -101.1(3) .
Cl1_3 B1_3 B2_3 B3_3 110.8(3) .
B6_3 B1_3 B2_3 Cl2_3 109.8(3) .
B4_3 B1_3 B2_3 Cl2_3 -148.2(2) .
B5_3 B1_3 B2_3 Cl2_3 147.9(2) .
B3_3 B1_3 B2_3 Cl2_3 -111.0(3) .
Cl1_3 B1_3 B2_3 Cl2_3 -0.2(4) .
Ag1_4 Cl2_3 B2_3 B1_3 -130.0(2) .
Ag1_4 Cl2_3 B2_3 B11_3 13.0(3) .
Ag1_4 Cl2_3 B2_3 B7_3 85.1(2) .
Ag1_4 Cl2_3 B2_3 B6_3 -58.6(3) .
Ag1_4 Cl2_3 B2_3 B3_3 157.2(2) .
B1_3 B2_3 B3_3 B4_3 36.7(2) .
B11_3 B2_3 B3_3 B4_3 -63.5(3) .
B7_3 B2_3 B3_3 B4_3 -101.4(3) .
B6_3 B2_3 B3_3 B4_3 0.0(3) .
Cl2_3 B2_3 B3_3 B4_3 147.9(2) .
B1_3 B2_3 B3_3 Cl3_3 -107.7(3) .
B11_3 B2_3 B3_3 Cl3_3 152.1(2) .
B7_3 B2_3 B3_3 Cl3_3 114.3(3) .
B6_3 B2_3 B3_3 Cl3_3 -144.3(2) .
Cl2_3 B2_3 B3_3 Cl3_3 3.6(4) .
B1_3 B2_3 B3_3 B7_3 138.1(3) .
B11_3 B2_3 B3_3 B7_3 37.9(2) .
B6_3 B2_3 B3_3 B7_3 101.4(3) .
Cl2_3 B2_3 B3_3 B7_3 -110.7(3) .
B11_3 B2_3 B3_3 B1_3 -100.2(3) .
B7_3 B2_3 B3_3 B1_3 -138.1(3) .
B6_3 B2_3 B3_3 B1_3 -36.7(2) .
Cl2_3 B2_3 B3_3 B1_3 111.2(3) .
B1_3 B2_3 B3_3 B8_3 101.0(3) .
B11_3 B2_3 B3_3 B8_3 0.8(3) .
B7_3 B2_3 B3_3 B8_3 -37.1(2) .
B6_3 B2_3 B3_3 B8_3 64.3(3) .
Cl2_3 B2_3 B3_3 B8_3 -147.8(2) .
B2_3 B1_3 B3_3 B4_3 -138.4(3) .
B6_3 B1_3 B3_3 B4_3 -101.2(3) .
B5_3 B1_3 B3_3 B4_3 -36.8(2) .
Cl1_3 B1_3 B3_3 B4_3 112.1(3) .
B6_3 B1_3 B3_3 B2_3 37.2(2) .
B4_3 B1_3 B3_3 B2_3 138.4(3) .
B5_3 B1_3 B3_3 B2_3 101.5(3) .
Cl1_3 B1_3 B3_3 B2_3 -109.5(3) .
B2_3 B1_3 B3_3 Cl3_3 110.3(3) .
B6_3 B1_3 B3_3 Cl3_3 147.5(2) .
B4_3 B1_3 B3_3 Cl3_3 -111.4(3) .
B5_3 B1_3 B3_3 Cl3_3 -148.2(2) .
Cl1_3 B1_3 B3_3 Cl3_3 0.7(4) .
B2_3 B1_3 B3_3 B7_3 -37.0(2) .
B6_3 B1_3 B3_3 B7_3 0.2(3) .
B4_3 B1_3 B3_3 B7_3 101.3(3) .
B5_3 B1_3 B3_3 B7_3 64.5(3) .
Cl1_3 B1_3 B3_3 B7_3 -146.6(2) .
B2_3 B1_3 B3_3 B8_3 -100.8(3) .
B6_3 B1_3 B3_3 B8_3 -63.6(3) .
B4_3 B1_3 B3_3 B8_3 37.6(2) .
B5_3 B1_3 B3_3 B8_3 0.7(3) .
Cl1_3 B1_3 B3_3 B8_3 149.6(2) .
B2_3 B1_3 B4_3 B9_3 -63.5(3) .
B6_3 B1_3 B4_3 B9_3 1.1(3) .
B5_3 B1_3 B4_3 B9_3 38.2(2) .
B3_3 B1_3 B4_3 B9_3 -100.9(3) .
Cl1_3 B1_3 B4_3 B9_3 149.3(2) .
B2_3 B1_3 B4_3 B5_3 -101.6(3) .
B6_3 B1_3 B4_3 B5_3 -37.1(2) .
B3_3 B1_3 B4_3 B5_3 -139.1(3) .
Cl1_3 B1_3 B4_3 B5_3 111.2(3) .
B2_3 B1_3 B4_3 B3_3 37.4(2) .
B6_3 B1_3 B4_3 B3_3 102.0(3) .
B5_3 B1_3 B4_3 B3_3 139.1(3) .
Cl1_3 B1_3 B4_3 B3_3 -109.8(3) .
B2_3 B1_3 B4_3 Cl4_3 153.2(2) .
B6_3 B1_3 B4_3 Cl4_3 -142.3(2) .
B5_3 B1_3 B4_3 Cl4_3 -105.2(3) .
B3_3 B1_3 B4_3 Cl4_3 115.8(3) .
Cl1_3 B1_3 B4_3 Cl4_3 6.0(4) .
B2_3 B1_3 B4_3 B8_3 0.2(3) .
B6_3 B1_3 B4_3 B8_3 64.7(3) .
B5_3 B1_3 B4_3 B8_3 101.8(3) .
B3_3 B1_3 B4_3 B8_3 -37.2(2) .
Cl1_3 B1_3 B4_3 B8_3 -147.0(2) .
B2_3 B3_3 B4_3 B1_3 -36.5(2) .
Cl3_3 B3_3 B4_3 B1_3 107.6(3) .
B7_3 B3_3 B4_3 B1_3 -99.3(3) .
B8_3 B3_3 B4_3 B1_3 -138.6(3) .
B2_3 B3_3 B4_3 B9_3 64.4(3) .
Cl3_3 B3_3 B4_3 B9_3 -151.5(2) .
B7_3 B3_3 B4_3 B9_3 1.6(3) .
B1_3 B3_3 B4_3 B9_3 100.9(3) .
B8_3 B3_3 B4_3 B9_3 -37.7(2) .
B2_3 B3_3 B4_3 B5_3 0.4(3) .
Cl3_3 B3_3 B4_3 B5_3 144.4(2) .
B7_3 B3_3 B4_3 B5_3 -62.4(3) .
B1_3 B3_3 B4_3 B5_3 36.9(2) .
B8_3 B3_3 B4_3 B5_3 -101.8(3) .
B2_3 B3_3 B4_3 Cl4_3 -140.4(2) .
Cl3_3 B3_3 B4_3 Cl4_3 3.6(4) .
B7_3 B3_3 B4_3 Cl4_3 156.8(2) .
B1_3 B3_3 B4_3 Cl4_3 -104.0(3) .
B8_3 B3_3 B4_3 Cl4_3 117.4(3) .
B2_3 B3_3 B4_3 B8_3 102.2(3) .
Cl3_3 B3_3 B4_3 B8_3 -113.8(3) .
B7_3 B3_3 B4_3 B8_3 39.4(2) .
B1_3 B3_3 B4_3 B8_3 138.6(3) .
B2_3 B1_3 B5_3 Cl5_3 -150.6(2) .
B6_3 B1_3 B5_3 Cl5_3 -112.4(3) .
B4_3 B1_3 B5_3 Cl5_3 108.6(3) .
B3_3 B1_3 B5_3 Cl5_3 145.3(2) .
Cl1_3 B1_3 B5_3 Cl5_3 -3.2(4) .
B2_3 B1_3 B5_3 B10_3 -0.3(3) .
B6_3 B1_3 B5_3 B10_3 37.9(2) .
B4_3 B1_3 B5_3 B10_3 -101.1(3) .
B3_3 B1_3 B5_3 B10_3 -64.4(3) .
Cl1_3 B1_3 B5_3 B10_3 147.1(2) .
B2_3 B1_3 B5_3 B4_3 100.8(3) .
B6_3 B1_3 B5_3 B4_3 139.0(3) .
B3_3 B1_3 B5_3 B4_3 36.7(2) .
Cl1_3 B1_3 B5_3 B4_3 -111.8(3) .
B2_3 B1_3 B5_3 B6_3 -38.2(2) .
B4_3 B1_3 B5_3 B6_3 -139.0(3) .
B3_3 B1_3 B5_3 B6_3 -102.3(3) .
Cl1_3 B1_3 B5_3 B6_3 109.2(3) .
B2_3 B1_3 B5_3 B9_3 63.1(3) .
B6_3 B1_3 B5_3 B9_3 101.3(3) .
B4_3 B1_3 B5_3 B9_3 -37.8(2) .
B3_3 B1_3 B5_3 B9_3 -1.0(3) .
Cl1_3 B1_3 B5_3 B9_3 -149.6(2) .
B1_3 B4_3 B5_3 Cl5_3 -112.9(3) .
B9_3 B4_3 B5_3 Cl5_3 109.7(3) .
B3_3 B4_3 B5_3 Cl5_3 -150.0(2) .
Cl4_3 B4_3 B5_3 Cl5_3 -5.4(4) .
B8_3 B4_3 B5_3 Cl5_3 146.0(2) .
B9_3 B4_3 B5_3 B1_3 -137.4(3) .
B3_3 B4_3 B5_3 B1_3 -37.1(2) .
Cl4_3 B4_3 B5_3 B1_3 107.5(3) .
B8_3 B4_3 B5_3 B1_3 -101.1(3) .
B1_3 B4_3 B5_3 B10_3 100.2(3) .
B9_3 B4_3 B5_3 B10_3 -37.3(2) .
B3_3 B4_3 B5_3 B10_3 63.0(3) .
Cl4_3 B4_3 B5_3 B10_3 -152.3(2) .
B8_3 B4_3 B5_3 B10_3 -0.9(3) .
B1_3 B4_3 B5_3 B6_3 36.4(2) .
B9_3 B4_3 B5_3 B6_3 -101.0(3) .
B3_3 B4_3 B5_3 B6_3 -0.7(3) .
Cl4_3 B4_3 B5_3 B6_3 143.9(2) .
B8_3 B4_3 B5_3 B6_3 -64.7(3) .
B1_3 B4_3 B5_3 B9_3 137.4(3) .
B3_3 B4_3 B5_3 B9_3 100.3(3) .
Cl4_3 B4_3 B5_3 B9_3 -115.1(3) .
B8_3 B4_3 B5_3 B9_3 36.3(2) .
B2_3 B1_3 B6_3 B11_3 37.6(2) .
B4_3 B1_3 B6_3 B11_3 -63.3(3) .
B5_3 B1_3 B6_3 B11_3 -100.3(3) .
B3_3 B1_3 B6_3 B11_3 0.6(3) .
Cl1_3 B1_3 B6_3 B11_3 147.6(2) .
B2_3 B1_3 B6_3 Cl6_3 -108.3(3) .
B4_3 B1_3 B6_3 Cl6_3 150.8(2) .
B5_3 B1_3 B6_3 Cl6_3 113.8(3) .
B3_3 B1_3 B6_3 Cl6_3 -145.4(2) .
Cl1_3 B1_3 B6_3 Cl6_3 1.7(4) .
B2_3 B1_3 B6_3 B5_3 137.9(2) .
B4_3 B1_3 B6_3 B5_3 37.0(2) .
B3_3 B1_3 B6_3 B5_3 100.8(3) .
Cl1_3 B1_3 B6_3 B5_3 -112.1(3) .
B4_3 B1_3 B6_3 B2_3 -100.9(3) .
B5_3 B1_3 B6_3 B2_3 -137.9(2) .
B3_3 B1_3 B6_3 B2_3 -37.0(2) .
Cl1_3 B1_3 B6_3 B2_3 110.0(3) .
B2_3 B1_3 B6_3 B10_3 100.2(3) .
B4_3 B1_3 B6_3 B10_3 -0.6(3) .
B5_3 B1_3 B6_3 B10_3 -37.6(2) .
B3_3 B1_3 B6_3 B10_3 63.2(3) .
Cl1_3 B1_3 B6_3 B10_3 -149.7(2) .
Cl5_3 B5_3 B6_3 B1_3 111.6(3) .
B10_3 B5_3 B6_3 B1_3 -137.6(3) .
B4_3 B5_3 B6_3 B1_3 -36.6(2) .
B9_3 B5_3 B6_3 B1_3 -99.8(3) .
Cl5_3 B5_3 B6_3 B11_3 -148.4(3) .
B1_3 B5_3 B6_3 B11_3 100.1(3) .
B10_3 B5_3 B6_3 B11_3 -37.5(2) .
B4_3 B5_3 B6_3 B11_3 63.5(3) .
B9_3 B5_3 B6_3 B11_3 0.3(3) .
Cl5_3 B5_3 B6_3 Cl6_3 1.0(4) .
B1_3 B5_3 B6_3 Cl6_3 -110.6(3) .
B10_3 B5_3 B6_3 Cl6_3 111.8(3) .
B4_3 B5_3 B6_3 Cl6_3 -147.1(3) .
B9_3 B5_3 B6_3 Cl6_3 149.6(3) .
Cl5_3 B5_3 B6_3 B2_3 148.8(3) .
B1_3 B5_3 B6_3 B2_3 37.3(2) .
B10_3 B5_3 B6_3 B2_3 -100.3(3) .
B4_3 B5_3 B6_3 B2_3 0.7(3) .
B9_3 B5_3 B6_3 B2_3 -62.5(3) .
Cl5_3 B5_3 B6_3 B10_3 -110.9(3) .
B1_3 B5_3 B6_3 B10_3 137.6(3) .
B4_3 B5_3 B6_3 B10_3 101.0(3) .
B9_3 B5_3 B6_3 B10_3 37.8(2) .
B11_3 B2_3 B6_3 B1_3 137.5(2) .
B7_3 B2_3 B6_3 B1_3 101.2(3) .
B3_3 B2_3 B6_3 B1_3 37.1(2) .
Cl2_3 B2_3 B6_3 B1_3 -111.1(3) .
B1_3 B2_3 B6_3 B11_3 -137.5(2) .
B7_3 B2_3 B6_3 B11_3 -36.3(2) .
B3_3 B2_3 B6_3 B11_3 -100.4(3) .
Cl2_3 B2_3 B6_3 B11_3 111.5(3) .
B1_3 B2_3 B6_3 Cl6_3 111.9(3) .
B11_3 B2_3 B6_3 Cl6_3 -110.6(3) .
B7_3 B2_3 B6_3 Cl6_3 -146.9(2) .
B3_3 B2_3 B6_3 Cl6_3 149.0(2) .
Cl2_3 B2_3 B6_3 Cl6_3 0.8(4) .
B1_3 B2_3 B6_3 B5_3 -37.5(2) .
B11_3 B2_3 B6_3 B5_3 99.9(3) .
B7_3 B2_3 B6_3 B5_3 63.7(3) .
B3_3 B2_3 B6_3 B5_3 -0.4(3) .
Cl2_3 B2_3 B6_3 B5_3 -148.6(2) .
B1_3 B2_3 B6_3 B10_3 -100.4(3) .
B11_3 B2_3 B6_3 B10_3 37.1(2) .
B7_3 B2_3 B6_3 B10_3 0.8(3) .
B3_3 B2_3 B6_3 B10_3 -63.3(3) .
Cl2_3 B2_3 B6_3 B10_3 148.6(2) .
B1_3 B2_3 B7_3 B12_3 62.7(3) .
B11_3 B2_3 B7_3 B12_3 -37.1(2) .
B6_3 B2_3 B7_3 B12_3 -0.9(3) .
B3_3 B2_3 B7_3 B12_3 100.7(3) .
Cl2_3 B2_3 B7_3 B12_3 -148.4(2) .
B1_3 B2_3 B7_3 B11_3 99.7(3) .
B6_3 B2_3 B7_3 B11_3 36.2(2) .
B3_3 B2_3 B7_3 B11_3 137.7(2) .
Cl2_3 B2_3 B7_3 B11_3 -111.4(3) .
B1_3 B2_3 B7_3 Cl7_3 -154.5(2) .
B11_3 B2_3 B7_3 Cl7_3 105.8(3) .
B6_3 B2_3 B7_3 Cl7_3 142.0(2) .
B3_3 B2_3 B7_3 Cl7_3 -116.5(3) .
Cl2_3 B2_3 B7_3 Cl7_3 -5.6(4) .
B1_3 B2_3 B7_3 B3_3 -38.0(2) .
B11_3 B2_3 B7_3 B3_3 -137.7(2) .
B6_3 B2_3 B7_3 B3_3 -101.5(3) .
Cl2_3 B2_3 B7_3 B3_3 110.9(3) .
B1_3 B2_3 B7_3 B8_3 -1.1(3) .
B11_3 B2_3 B7_3 B8_3 -100.8(3) .
B6_3 B2_3 B7_3 B8_3 -64.6(3) .
B3_3 B2_3 B7_3 B8_3 36.9(2) .
Cl2_3 B2_3 B7_3 B8_3 147.8(2) .
B4_3 B3_3 B7_3 B2_3 99.3(3) .
Cl3_3 B3_3 B7_3 B2_3 -108.4(3) .
B1_3 B3_3 B7_3 B2_3 36.7(2) .
B8_3 B3_3 B7_3 B2_3 138.9(3) .
B4_3 B3_3 B7_3 B12_3 -1.5(3) .
B2_3 B3_3 B7_3 B12_3 -100.8(3) .
Cl3_3 B3_3 B7_3 B12_3 150.7(2) .
B1_3 B3_3 B7_3 B12_3 -64.1(3) .
B8_3 B3_3 B7_3 B12_3 38.1(2) .
B4_3 B3_3 B7_3 B11_3 61.7(3) .
B2_3 B3_3 B7_3 B11_3 -37.6(2) .
Cl3_3 B3_3 B7_3 B11_3 -146.0(2) .
B1_3 B3_3 B7_3 B11_3 -0.9(3) .
B8_3 B3_3 B7_3 B11_3 101.3(3) .
B4_3 B3_3 B7_3 Cl7_3 -156.4(2) .
B2_3 B3_3 B7_3 Cl7_3 104.3(3) .
Cl3_3 B3_3 B7_3 Cl7_3 -4.2(4) .
B1_3 B3_3 B7_3 Cl7_3 141.0(2) .
B8_3 B3_3 B7_3 Cl7_3 -116.8(3) .
B4_3 B3_3 B7_3 B8_3 -39.6(2) .
B2_3 B3_3 B7_3 B8_3 -138.9(3) .
Cl3_3 B3_3 B7_3 B8_3 112.6(3) .
B1_3 B3_3 B7_3 B8_3 -102.2(3) .
C5_3 N2_3 B8_3 B12_3 86.9(4) .
C4_3 N2_3 B8_3 B12_3 -32.6(4) .
C3_3 N2_3 B8_3 B12_3 -153.1(3) .
C5_3 N2_3 B8_3 B9_3 159.6(3) .
C4_3 N2_3 B8_3 B9_3 40.1(4) .
C3_3 N2_3 B8_3 B9_3 -80.3(4) .
C5_3 N2_3 B8_3 B3_3 -57.5(4) .
C4_3 N2_3 B8_3 B3_3 -177.0(3) .
C3_3 N2_3 B8_3 B3_3 62.6(4) .
C5_3 N2_3 B8_3 B7_3 14.5(4) .
C4_3 N2_3 B8_3 B7_3 -105.0(3) .
C3_3 N2_3 B8_3 B7_3 134.6(3) .
C5_3 N2_3 B8_3 B4_3 -128.6(3) .
C4_3 N2_3 B8_3 B4_3 111.9(3) .
C3_3 N2_3 B8_3 B4_3 -8.5(4) .
B4_3 B3_3 B8_3 N2_3 -111.6(3) .
B2_3 B3_3 B8_3 N2_3 149.0(3) .
Cl3_3 B3_3 B8_3 N2_3 -1.3(4) .
B7_3 B3_3 B8_3 N2_3 112.3(3) .
B1_3 B3_3 B8_3 N2_3 -148.5(3) .
B4_3 B3_3 B8_3 B12_3 98.9(3) .
B2_3 B3_3 B8_3 B12_3 -0.5(3) .
Cl3_3 B3_3 B8_3 B12_3 -150.9(2) .
B7_3 B3_3 B8_3 B12_3 -37.3(2) .
B1_3 B3_3 B8_3 B12_3 61.9(3) .
B4_3 B3_3 B8_3 B9_3 36.8(2) .
B2_3 B3_3 B8_3 B9_3 -62.6(3) .
Cl3_3 B3_3 B8_3 B9_3 147.1(2) .
B7_3 B3_3 B8_3 B9_3 -99.3(3) .
B1_3 B3_3 B8_3 B9_3 -0.1(3) .
B4_3 B3_3 B8_3 B7_3 136.1(3) .
B2_3 B3_3 B8_3 B7_3 36.7(2) .
Cl3_3 B3_3 B8_3 B7_3 -113.6(3) .
B1_3 B3_3 B8_3 B7_3 99.2(3) .
B2_3 B3_3 B8_3 B4_3 -99.4(3) .
Cl3_3 B3_3 B8_3 B4_3 110.3(3) .
B7_3 B3_3 B8_3 B4_3 -136.1(3) .
B1_3 B3_3 B8_3 B4_3 -36.9(2) .
B2_3 B7_3 B8_3 N2_3 -147.1(3) .
B12_3 B7_3 B8_3 N2_3 112.4(3) .
B11_3 B7_3 B8_3 N2_3 149.5(3) .
Cl7_3 B7_3 B8_3 N2_3 2.9(4) .
B3_3 B7_3 B8_3 N2_3 -110.2(3) .
B2_3 B7_3 B8_3 B12_3 100.5(3) .
B11_3 B7_3 B8_3 B12_3 37.2(2) .
Cl7_3 B7_3 B8_3 B12_3 -109.5(3) .
B3_3 B7_3 B8_3 B12_3 137.4(3) .
B2_3 B7_3 B8_3 B9_3 62.6(3) .
B12_3 B7_3 B8_3 B9_3 -37.8(2) .
B11_3 B7_3 B8_3 B9_3 -0.7(3) .
Cl7_3 B7_3 B8_3 B9_3 -147.4(2) .
B3_3 B7_3 B8_3 B9_3 99.5(3) .
B2_3 B7_3 B8_3 B3_3 -36.9(2) .
B12_3 B7_3 B8_3 B3_3 -137.4(3) .
B11_3 B7_3 B8_3 B3_3 -100.2(3) .
Cl7_3 B7_3 B8_3 B3_3 113.1(3) .
B2_3 B7_3 B8_3 B4_3 1.2(3) .
B12_3 B7_3 B8_3 B4_3 -99.3(3) .
B11_3 B7_3 B8_3 B4_3 -62.2(3) .
Cl7_3 B7_3 B8_3 B4_3 151.2(3) .
B3_3 B7_3 B8_3 B4_3 38.1(2) .
B1_3 B4_3 B8_3 N2_3 147.6(3) .
B9_3 B4_3 B8_3 N2_3 -112.1(3) .
B5_3 B4_3 B8_3 N2_3 -148.5(3) .
B3_3 B4_3 B8_3 N2_3 110.2(3) .
Cl4_3 B4_3 B8_3 N2_3 -1.6(5) .
B1_3 B4_3 B8_3 B12_3 -62.5(3) .
B9_3 B4_3 B8_3 B12_3 37.8(2) .
B5_3 B4_3 B8_3 B12_3 1.4(3) .
B3_3 B4_3 B8_3 B12_3 -99.9(3) .
Cl4_3 B4_3 B8_3 B12_3 148.3(3) .
B1_3 B4_3 B8_3 B9_3 -100.3(3) .
B5_3 B4_3 B8_3 B9_3 -36.4(2) .
B3_3 B4_3 B8_3 B9_3 -137.8(2) .
Cl4_3 B4_3 B8_3 B9_3 110.4(3) .
B1_3 B4_3 B8_3 B3_3 37.5(2) .
B9_3 B4_3 B8_3 B3_3 137.8(2) .
B5_3 B4_3 B8_3 B3_3 101.3(3) .
Cl4_3 B4_3 B8_3 B3_3 -111.8(3) .
B1_3 B4_3 B8_3 B7_3 -0.9(3) .
B9_3 B4_3 B8_3 B7_3 99.5(3) .
B5_3 B4_3 B8_3 B7_3 63.0(3) .
B3_3 B4_3 B8_3 B7_3 -38.3(2) .
Cl4_3 B4_3 B8_3 B7_3 -150.1(3) .
B1_3 B4_3 B9_3 Cl9_3 -145.0(2) .
B5_3 B4_3 B9_3 Cl9_3 -107.0(3) .
B3_3 B4_3 B9_3 Cl9_3 151.0(2) .
Cl4_3 B4_3 B9_3 Cl9_3 -4.5(4) .
B8_3 B4_3 B9_3 Cl9_3 113.2(3) .
B1_3 B4_3 B9_3 B12_3 62.9(3) .
B5_3 B4_3 B9_3 B12_3 100.9(3) .
B3_3 B4_3 B9_3 B12_3 -1.1(3) .
Cl4_3 B4_3 B9_3 B12_3 -156.6(2) .
B8_3 B4_3 B9_3 B12_3 -38.9(2) .
B1_3 B4_3 B9_3 B10_3 -1.1(3) .
B5_3 B4_3 B9_3 B10_3 36.9(2) .
B3_3 B4_3 B9_3 B10_3 -65.1(3) .
Cl4_3 B4_3 B9_3 B10_3 139.4(3) .
B8_3 B4_3 B9_3 B10_3 -102.9(3) .
B1_3 B4_3 B9_3 B5_3 -38.0(2) .
B3_3 B4_3 B9_3 B5_3 -102.1(3) .
Cl4_3 B4_3 B9_3 B5_3 102.5(3) .
B8_3 B4_3 B9_3 B5_3 -139.8(2) .
B1_3 B4_3 B9_3 B8_3 101.8(3) .
B5_3 B4_3 B9_3 B8_3 139.8(2) .
B3_3 B4_3 B9_3 B8_3 37.7(2) .
Cl4_3 B4_3 B9_3 B8_3 -117.7(3) .
Cl5_3 B5_3 B9_3 Cl9_3 3.5(4) .
B1_3 B5_3 B9_3 Cl9_3 150.9(2) .
B10_3 B5_3 B9_3 Cl9_3 -108.4(3) .
B4_3 B5_3 B9_3 Cl9_3 113.2(3) .
B6_3 B5_3 B9_3 Cl9_3 -146.3(2) .
Cl5_3 B5_3 B9_3 B4_3 -109.7(3) .
B1_3 B5_3 B9_3 B4_3 37.7(2) .
B10_3 B5_3 B9_3 B4_3 138.4(3) .
B6_3 B5_3 B9_3 B4_3 100.6(3) .
Cl5_3 B5_3 B9_3 B12_3 149.4(2) .
B1_3 B5_3 B9_3 B12_3 -63.2(3) .
B10_3 B5_3 B9_3 B12_3 37.5(2) .
B4_3 B5_3 B9_3 B12_3 -100.9(3) .
B6_3 B5_3 B9_3 B12_3 -0.3(3) .
Cl5_3 B5_3 B9_3 B10_3 111.9(3) .
B1_3 B5_3 B9_3 B10_3 -100.7(3) .
B4_3 B5_3 B9_3 B10_3 -138.4(3) .
B6_3 B5_3 B9_3 B10_3 -37.9(2) .
Cl5_3 B5_3 B9_3 B8_3 -146.4(2) .
B1_3 B5_3 B9_3 B8_3 1.0(3) .
B10_3 B5_3 B9_3 B8_3 101.6(3) .
B4_3 B5_3 B9_3 B8_3 -36.8(2) .
B6_3 B5_3 B9_3 B8_3 63.8(3) .
N2_3 B8_3 B9_3 Cl9_3 -1.1(4) .
B12_3 B8_3 B9_3 Cl9_3 111.4(3) .
B3_3 B8_3 B9_3 Cl9_3 -148.8(2) .
B7_3 B8_3 B9_3 Cl9_3 149.1(2) .
B4_3 B8_3 B9_3 Cl9_3 -112.0(3) .
N2_3 B8_3 B9_3 B4_3 110.9(3) .
B12_3 B8_3 B9_3 B4_3 -136.7(2) .
B3_3 B8_3 B9_3 B4_3 -36.8(2) .
B7_3 B8_3 B9_3 B4_3 -98.9(2) .
N2_3 B8_3 B9_3 B12_3 -112.4(3) .
B3_3 B8_3 B9_3 B12_3 99.8(2) .
B7_3 B8_3 B9_3 B12_3 37.7(2) .
B4_3 B8_3 B9_3 B12_3 136.7(2) .
N2_3 B8_3 B9_3 B10_3 -149.2(3) .
B12_3 B8_3 B9_3 B10_3 -36.7(2) .
B3_3 B8_3 B9_3 B10_3 63.1(3) .
B7_3 B8_3 B9_3 B10_3 1.0(3) .
B4_3 B8_3 B9_3 B10_3 99.9(3) .
N2_3 B8_3 B9_3 B5_3 147.2(3) .
B12_3 B8_3 B9_3 B5_3 -100.4(3) .
B3_3 B8_3 B9_3 B5_3 -0.5(3) .
B7_3 B8_3 B9_3 B5_3 -62.6(3) .
B4_3 B8_3 B9_3 B5_3 36.3(2) .
Cl5_3 B5_3 B10_3 B11_3 150.8(2) .
B1_3 B5_3 B10_3 B11_3 0.2(3) .
B4_3 B5_3 B10_3 B11_3 -62.9(3) .
B6_3 B5_3 B10_3 B11_3 37.8(2) .
B9_3 B5_3 B10_3 B11_3 -100.0(3) .
Cl5_3 B5_3 B10_3 Cl10_3 1.2(4) .
B1_3 B5_3 B10_3 Cl10_3 -149.4(2) .
B4_3 B5_3 B10_3 Cl10_3 147.5(2) .
B6_3 B5_3 B10_3 Cl10_3 -111.8(3) .
B9_3 B5_3 B10_3 Cl10_3 110.3(3) .
Cl5_3 B5_3 B10_3 B9_3 -109.2(3) .
B1_3 B5_3 B10_3 B9_3 100.2(3) .
B4_3 B5_3 B10_3 B9_3 37.1(2) .
B6_3 B5_3 B10_3 B9_3 137.8(3) .
Cl5_3 B5_3 B10_3 B6_3 113.0(3) .
B1_3 B5_3 B10_3 B6_3 -37.6(2) .
B4_3 B5_3 B10_3 B6_3 -100.7(3) .
B9_3 B5_3 B10_3 B6_3 -137.8(3) .
Cl5_3 B5_3 B10_3 B12_3 -146.2(2) .
B1_3 B5_3 B10_3 B12_3 63.2(3) .
B4_3 B5_3 B10_3 B12_3 0.1(3) .
B6_3 B5_3 B10_3 B12_3 100.8(3) .
B9_3 B5_3 B10_3 B12_3 -37.0(2) .
Cl9_3 B9_3 B10_3 B11_3 -150.7(2) .
B4_3 B9_3 B10_3 B11_3 63.8(3) .
B12_3 B9_3 B10_3 B11_3 -37.5(2) .
B5_3 B9_3 B10_3 B11_3 100.8(3) .
B8_3 B9_3 B10_3 B11_3 -0.9(3) .
Cl9_3 B9_3 B10_3 Cl10_3 -3.1(4) .
B4_3 B9_3 B10_3 Cl10_3 -148.6(2) .
B12_3 B9_3 B10_3 Cl10_3 110.0(3) .
B5_3 B9_3 B10_3 Cl10_3 -111.6(3) .
B8_3 B9_3 B10_3 Cl10_3 146.7(2) .
Cl9_3 B9_3 B10_3 B5_3 108.5(3) .
B4_3 B9_3 B10_3 B5_3 -37.0(2) .
B12_3 B9_3 B10_3 B5_3 -138.4(3) .
B8_3 B9_3 B10_3 B5_3 -101.7(3) .
Cl9_3 B9_3 B10_3 B6_3 146.2(2) .
B4_3 B9_3 B10_3 B6_3 0.7(3) .
B12_3 B9_3 B10_3 B6_3 -100.7(3) .
B5_3 B9_3 B10_3 B6_3 37.7(2) .
B8_3 B9_3 B10_3 B6_3 -64.0(3) .
Cl9_3 B9_3 B10_3 B12_3 -113.1(3) .
B4_3 B9_3 B10_3 B12_3 101.4(3) .
B5_3 B9_3 B10_3 B12_3 138.4(3) .
B8_3 B9_3 B10_3 B12_3 36.6(2) .
B1_3 B6_3 B10_3 B11_3 -99.7(3) .
Cl6_3 B6_3 B10_3 B11_3 109.2(3) .
B5_3 B6_3 B10_3 B11_3 -137.5(3) .
B2_3 B6_3 B10_3 B11_3 -37.2(2) .
B1_3 B6_3 B10_3 Cl10_3 148.8(3) .
B11_3 B6_3 B10_3 Cl10_3 -111.5(3) .
Cl6_3 B6_3 B10_3 Cl10_3 -2.2(4) .
B5_3 B6_3 B10_3 Cl10_3 111.0(3) .
B2_3 B6_3 B10_3 Cl10_3 -148.6(3) .
B1_3 B6_3 B10_3 B5_3 37.8(2) .
B11_3 B6_3 B10_3 B5_3 137.5(3) .
Cl6_3 B6_3 B10_3 B5_3 -113.3(3) .
B2_3 B6_3 B10_3 B5_3 100.4(3) .
B1_3 B6_3 B10_3 B9_3 0.0(3) .
B11_3 B6_3 B10_3 B9_3 99.7(3) .
Cl6_3 B6_3 B10_3 B9_3 -151.1(2) .
B5_3 B6_3 B10_3 B9_3 -37.8(2) .
B2_3 B6_3 B10_3 B9_3 62.5(3) .
B1_3 B6_3 B10_3 B12_3 -63.0(3) .
B11_3 B6_3 B10_3 B12_3 36.7(2) .
Cl6_3 B6_3 B10_3 B12_3 146.0(3) .
B5_3 B6_3 B10_3 B12_3 -100.8(3) .
B2_3 B6_3 B10_3 B12_3 -0.4(3) .
Cl10_3 B10_3 B11_3 B2_3 149.4(2) .
B5_3 B10_3 B11_3 B2_3 -0.1(3) .
B9_3 B10_3 B11_3 B2_3 -63.5(3) .
B6_3 B10_3 B11_3 B2_3 37.8(2) .
B12_3 B10_3 B11_3 B2_3 -101.0(3) .
Cl10_3 B10_3 B11_3 B6_3 111.6(3) .
B5_3 B10_3 B11_3 B6_3 -37.9(2) .
B9_3 B10_3 B11_3 B6_3 -101.3(3) .
B12_3 B10_3 B11_3 B6_3 -138.8(3) .
Cl10_3 B10_3 B11_3 B12_3 -109.6(3) .
B5_3 B10_3 B11_3 B12_3 100.9(3) .
B9_3 B10_3 B11_3 B12_3 37.5(2) .
B6_3 B10_3 B11_3 B12_3 138.8(3) .
Cl10_3 B10_3 B11_3 B7_3 -146.6(2) .
B5_3 B10_3 B11_3 B7_3 63.9(3) .
B9_3 B10_3 B11_3 B7_3 0.5(3) .
B6_3 B10_3 B11_3 B7_3 101.8(3) .
B12_3 B10_3 B11_3 B7_3 -37.0(2) .
Cl10_3 B10_3 B11_3 Cl11_3 0.2(4) .
B5_3 B10_3 B11_3 Cl11_3 -149.3(2) .
B9_3 B10_3 B11_3 Cl11_3 147.2(2) .
B6_3 B10_3 B11_3 Cl11_3 -111.5(3) .
B12_3 B10_3 B11_3 Cl11_3 109.8(3) .
B1_3 B2_3 B11_3 B10_3 -0.1(3) .
B7_3 B2_3 B11_3 B10_3 101.9(3) .
B6_3 B2_3 B11_3 B10_3 -37.9(2) .
B3_3 B2_3 B11_3 B10_3 64.0(3) .
Cl2_3 B2_3 B11_3 B10_3 -147.6(2) .
B1_3 B2_3 B11_3 B6_3 37.8(2) .
B7_3 B2_3 B11_3 B6_3 139.8(2) .
B3_3 B2_3 B11_3 B6_3 101.9(3) .
Cl2_3 B2_3 B11_3 B6_3 -109.8(3) .
B1_3 B2_3 B11_3 B12_3 -64.8(3) .
B7_3 B2_3 B11_3 B12_3 37.2(2) .
B6_3 B2_3 B11_3 B12_3 -102.6(3) .
B3_3 B2_3 B11_3 B12_3 -0.7(3) .
Cl2_3 B2_3 B11_3 B12_3 147.7(2) .
B1_3 B2_3 B11_3 B7_3 -102.0(3) .
B6_3 B2_3 B11_3 B7_3 -139.8(2) .
B3_3 B2_3 B11_3 B7_3 -37.9(2) .
Cl2_3 B2_3 B11_3 B7_3 110.4(3) .
B1_3 B2_3 B11_3 Cl11_3 148.5(2) .
B7_3 B2_3 B11_3 Cl11_3 -109.5(3) .
B6_3 B2_3 B11_3 Cl11_3 110.7(3) .
B3_3 B2_3 B11_3 Cl11_3 -147.4(2) .
Cl2_3 B2_3 B11_3 Cl11_3 0.9(4) .
B1_3 B6_3 B11_3 B10_3 100.6(3) .
Cl6_3 B6_3 B11_3 B10_3 -113.0(3) .
B5_3 B6_3 B11_3 B10_3 37.6(2) .
B2_3 B6_3 B11_3 B10_3 138.1(3) .
B1_3 B6_3 B11_3 B2_3 -37.5(2) .
Cl6_3 B6_3 B11_3 B2_3 108.9(3) .
B5_3 B6_3 B11_3 B2_3 -100.5(3) .
B10_3 B6_3 B11_3 B2_3 -138.1(3) .
B1_3 B6_3 B11_3 B12_3 62.9(3) .
Cl6_3 B6_3 B11_3 B12_3 -150.7(2) .
B5_3 B6_3 B11_3 B12_3 -0.1(3) .
B2_3 B6_3 B11_3 B12_3 100.4(3) .
B10_3 B6_3 B11_3 B12_3 -37.7(2) .
B1_3 B6_3 B11_3 B7_3 -1.1(3) .
Cl6_3 B6_3 B11_3 B7_3 145.3(2) .
B5_3 B6_3 B11_3 B7_3 -64.2(3) .
B2_3 B6_3 B11_3 B7_3 36.4(2) .
B10_3 B6_3 B11_3 B7_3 -101.8(3) .
B1_3 B6_3 B11_3 Cl11_3 -149.5(2) .
Cl6_3 B6_3 B11_3 Cl11_3 -3.1(4) .
B5_3 B6_3 B11_3 Cl11_3 147.4(2) .
B2_3 B6_3 B11_3 Cl11_3 -112.0(3) .
B10_3 B6_3 B11_3 Cl11_3 109.9(3) .
B2_3 B7_3 B11_3 B10_3 -101.1(3) .
B12_3 B7_3 B11_3 B10_3 37.4(2) .
Cl7_3 B7_3 B11_3 B10_3 151.0(2) .
B3_3 B7_3 B11_3 B10_3 -63.3(3) .
B8_3 B7_3 B11_3 B10_3 0.2(3) .
B12_3 B7_3 B11_3 B2_3 138.5(3) .
Cl7_3 B7_3 B11_3 B2_3 -107.9(3) .
B3_3 B7_3 B11_3 B2_3 37.7(2) .
B8_3 B7_3 B11_3 B2_3 101.2(3) .
B2_3 B7_3 B11_3 B6_3 -36.5(2) .
B12_3 B7_3 B11_3 B6_3 102.0(3) .
Cl7_3 B7_3 B11_3 B6_3 -144.4(2) .
B3_3 B7_3 B11_3 B6_3 1.2(3) .
B8_3 B7_3 B11_3 B6_3 64.7(3) .
B2_3 B7_3 B11_3 B12_3 -138.5(3) .
Cl7_3 B7_3 B11_3 B12_3 113.6(3) .
B3_3 B7_3 B11_3 B12_3 -100.8(3) .
B8_3 B7_3 B11_3 B12_3 -37.3(2) .
B2_3 B7_3 B11_3 Cl11_3 112.2(3) .
B12_3 B7_3 B11_3 Cl11_3 -109.3(3) .
Cl7_3 B7_3 B11_3 Cl11_3 4.3(4) .
B3_3 B7_3 B11_3 Cl11_3 149.9(2) .
B8_3 B7_3 B11_3 Cl11_3 -146.6(2) .
Ag1_4 Cl11_3 B11_3 B10_3 130.3(2) .
Ag1_4 Cl11_3 B11_3 B2_3 -14.7(3) .
Ag1_4 Cl11_3 B11_3 B6_3 58.1(3) .
Ag1_4 Cl11_3 B11_3 B12_3 -157.6(2) .
Ag1_4 Cl11_3 B11_3 B7_3 -86.7(2) .
B10_3 B11_3 B12_3 Cl12_3 106.7(3) .
B2_3 B11_3 B12_3 Cl12_3 -151.5(2) .
B6_3 B11_3 B12_3 Cl12_3 144.2(2) .
B7_3 B11_3 B12_3 Cl12_3 -114.3(3) .
Cl11_3 B11_3 B12_3 Cl12_3 -3.9(4) .
B10_3 B11_3 B12_3 B7_3 -139.0(3) .
B2_3 B11_3 B12_3 B7_3 -37.2(2) .
B6_3 B11_3 B12_3 B7_3 -101.5(3) .
Cl11_3 B11_3 B12_3 B7_3 110.4(3) .
B10_3 B11_3 B12_3 B9_3 -37.6(2) .
B2_3 B11_3 B12_3 B9_3 64.1(3) .
B6_3 B11_3 B12_3 B9_3 -0.1(3) .
B7_3 B11_3 B12_3 B9_3 101.4(3) .
Cl11_3 B11_3 B12_3 B9_3 -148.2(2) .
B10_3 B11_3 B12_3 B8_3 -101.4(3) .
B2_3 B11_3 B12_3 B8_3 0.4(3) .
B6_3 B11_3 B12_3 B8_3 -63.8(3) .
B7_3 B11_3 B12_3 B8_3 37.6(2) .
Cl11_3 B11_3 B12_3 B8_3 148.0(2) .
B2_3 B11_3 B12_3 B10_3 101.7(3) .
B6_3 B11_3 B12_3 B10_3 37.5(2) .
B7_3 B11_3 B12_3 B10_3 139.0(3) .
Cl11_3 B11_3 B12_3 B10_3 -110.6(3) .
B2_3 B7_3 B12_3 B11_3 37.0(2) .
Cl7_3 B7_3 B12_3 B11_3 -103.8(3) .
B3_3 B7_3 B12_3 B11_3 100.4(3) .
B8_3 B7_3 B12_3 B11_3 138.5(3) .
B2_3 B7_3 B12_3 Cl12_3 142.1(2) .
B11_3 B7_3 B12_3 Cl12_3 105.1(3) .
Cl7_3 B7_3 B12_3 Cl12_3 1.3(4) .
B3_3 B7_3 B12_3 Cl12_3 -154.5(2) .
B8_3 B7_3 B12_3 Cl12_3 -116.4(3) .
B2_3 B7_3 B12_3 B9_3 -62.7(3) .
B11_3 B7_3 B12_3 B9_3 -99.7(3) .
Cl7_3 B7_3 B12_3 B9_3 156.6(2) .
B3_3 B7_3 B12_3 B9_3 0.8(3) .
B8_3 B7_3 B12_3 B9_3 38.8(2) .
B2_3 B7_3 B12_3 B8_3 -101.5(3) .
B11_3 B7_3 B12_3 B8_3 -138.5(3) .
Cl7_3 B7_3 B12_3 B8_3 117.7(3) .
B3_3 B7_3 B12_3 B8_3 -38.0(2) .
B2_3 B7_3 B12_3 B10_3 0.6(3) .
B11_3 B7_3 B12_3 B10_3 -36.4(2) .
Cl7_3 B7_3 B12_3 B10_3 -140.1(2) .
B3_3 B7_3 B12_3 B10_3 64.1(3) .
B8_3 B7_3 B12_3 B10_3 102.1(3) .
Cl9_3 B9_3 B12_3 B11_3 144.8(2) .
B4_3 B9_3 B12_3 B11_3 -63.1(3) .
B10_3 B9_3 B12_3 B11_3 37.4(2) .
B5_3 B9_3 B12_3 B11_3 0.3(3) .
B8_3 B9_3 B12_3 B11_3 -102.3(3) .
Cl9_3 B9_3 B12_3 Cl12_3 3.1(4) .
B4_3 B9_3 B12_3 Cl12_3 155.3(2) .
B10_3 B9_3 B12_3 Cl12_3 -104.3(3) .
B5_3 B9_3 B12_3 Cl12_3 -141.3(3) .
B8_3 B9_3 B12_3 Cl12_3 116.1(3) .
Cl9_3 B9_3 B12_3 B7_3 -152.0(2) .
B4_3 B9_3 B12_3 B7_3 0.2(3) .
B10_3 B9_3 B12_3 B7_3 100.6(3) .
B5_3 B9_3 B12_3 B7_3 63.5(3) .
B8_3 B9_3 B12_3 B7_3 -39.0(2) .
Cl9_3 B9_3 B12_3 B8_3 -113.0(3) .
B4_3 B9_3 B12_3 B8_3 39.2(2) .
B10_3 B9_3 B12_3 B8_3 139.6(2) .
B5_3 B9_3 B12_3 B8_3 102.5(3) .
Cl9_3 B9_3 B12_3 B10_3 107.4(3) .
B4_3 B9_3 B12_3 B10_3 -100.4(3) .
B5_3 B9_3 B12_3 B10_3 -37.1(2) .
B8_3 B9_3 B12_3 B10_3 -139.6(2) .
N2_3 B8_3 B12_3 B11_3 -148.8(3) .
B9_3 B8_3 B12_3 B11_3 99.4(3) .
B3_3 B8_3 B12_3 B11_3 0.1(3) .
B7_3 B8_3 B12_3 B11_3 -37.3(2) .
B4_3 B8_3 B12_3 B11_3 61.7(3) .
N2_3 B8_3 B12_3 Cl12_3 0.0(5) .
B9_3 B8_3 B12_3 Cl12_3 -111.9(3) .
B3_3 B8_3 B12_3 Cl12_3 148.9(2) .
B7_3 B8_3 B12_3 Cl12_3 111.4(3) .
B4_3 B8_3 B12_3 Cl12_3 -149.5(2) .
N2_3 B8_3 B12_3 B7_3 -111.4(3) .
B9_3 B8_3 B12_3 B7_3 136.7(2) .
B3_3 B8_3 B12_3 B7_3 37.4(2) .
B4_3 B8_3 B12_3 B7_3 99.0(2) .
N2_3 B8_3 B12_3 B9_3 111.9(3) .
B3_3 B8_3 B12_3 B9_3 -99.3(3) .
B7_3 B8_3 B12_3 B9_3 -136.7(2) .
B4_3 B8_3 B12_3 B9_3 -37.7(2) .
N2_3 B8_3 B12_3 B10_3 148.2(3) .
B9_3 B8_3 B12_3 B10_3 36.3(2) .
B3_3 B8_3 B12_3 B10_3 -62.9(3) .
B7_3 B8_3 B12_3 B10_3 -100.4(3) .
B4_3 B8_3 B12_3 B10_3 -1.3(3) .
Cl10_3 B10_3 B12_3 B11_3 112.0(3) .
B5_3 B10_3 B12_3 B11_3 -100.3(3) .
B9_3 B10_3 B12_3 B11_3 -137.6(3) .
B6_3 B10_3 B12_3 B11_3 -36.8(2) .
B11_3 B10_3 B12_3 Cl12_3 -107.4(3) .
Cl10_3 B10_3 B12_3 Cl12_3 4.5(4) .
B5_3 B10_3 B12_3 Cl12_3 152.3(2) .
B9_3 B10_3 B12_3 Cl12_3 115.0(3) .
B6_3 B10_3 B12_3 Cl12_3 -144.2(2) .
B11_3 B10_3 B12_3 B7_3 36.7(2) .
Cl10_3 B10_3 B12_3 B7_3 148.7(2) .
B5_3 B10_3 B12_3 B7_3 -63.6(3) .
B9_3 B10_3 B12_3 B7_3 -100.9(3) .
B6_3 B10_3 B12_3 B7_3 -0.1(3) .
B11_3 B10_3 B12_3 B9_3 137.6(3) .
Cl10_3 B10_3 B12_3 B9_3 -110.4(3) .
B5_3 B10_3 B12_3 B9_3 37.3(2) .
B6_3 B10_3 B12_3 B9_3 100.8(3) .
B11_3 B10_3 B12_3 B8_3 101.0(3) .
Cl10_3 B10_3 B12_3 B8_3 -147.0(2) .
B5_3 B10_3 B12_3 B8_3 0.8(3) .
B9_3 B10_3 B12_3 B8_3 -36.5(2) .
B6_3 B10_3 B12_3 B8_3 64.2(3) .
Ag1_4 Cl1_4 B1_4 B5_4 -12.5(3) .
Ag1_4 Cl1_4 B1_4 B4_4 -80.7(2) .
Ag1_4 Cl1_4 B1_4 B3_4 -150.3(2) .
Ag1_4 Cl1_4 B1_4 B6_4 59.0(3) .
Ag1_4 Cl1_4 B1_4 B2_4 134.8(2) .
C3_4 N2_4 B2_4 B6_4 58.4(4) .
C5_4 N2_4 B2_4 B6_4 -61.1(4) .
C4_4 N2_4 B2_4 B6_4 178.4(4) .
C3_4 N2_4 B2_4 B1_4 -13.9(4) .
C5_4 N2_4 B2_4 B1_4 -133.4(4) .
C4_4 N2_4 B2_4 B1_4 106.1(4) .
C3_4 N2_4 B2_4 B7_4 -157.0(3) .
C5_4 N2_4 B2_4 B7_4 83.4(4) .
C4_4 N2_4 B2_4 B7_4 -37.1(5) .
C3_4 N2_4 B2_4 B11_4 130.7(3) .
C5_4 N2_4 B2_4 B11_4 11.2(5) .
C4_4 N2_4 B2_4 B11_4 -109.3(4) .
C3_4 N2_4 B2_4 B3_4 -85.5(4) .
C5_4 N2_4 B2_4 B3_4 154.9(3) .
C4_4 N2_4 B2_4 B3_4 34.4(5) .
B5_4 B1_4 B2_4 N2_4 147.5(3) .
B4_4 B1_4 B2_4 N2_4 -148.7(3) .
B3_4 B1_4 B2_4 N2_4 -111.6(3) .
Cl1_4 B1_4 B2_4 N2_4 -2.3(5) .
B6_4 B1_4 B2_4 N2_4 110.7(3) .
B5_4 B1_4 B2_4 B6_4 36.8(2) .
B4_4 B1_4 B2_4 B6_4 100.6(3) .
B3_4 B1_4 B2_4 B6_4 137.8(3) .
Cl1_4 B1_4 B2_4 B6_4 -113.0(3) .
B5_4 B1_4 B2_4 B7_4 -63.9(3) .
B4_4 B1_4 B2_4 B7_4 -0.1(3) .
B3_4 B1_4 B2_4 B7_4 37.1(2) .
Cl1_4 B1_4 B2_4 B7_4 146.3(3) .
B6_4 B1_4 B2_4 B7_4 -100.7(3) .
B5_4 B1_4 B2_4 B11_4 -2.3(3) .
B4_4 B1_4 B2_4 B11_4 61.5(3) .
B3_4 B1_4 B2_4 B11_4 98.7(3) .
Cl1_4 B1_4 B2_4 B11_4 -152.1(2) .
B6_4 B1_4 B2_4 B11_4 -39.0(2) .
B5_4 B1_4 B2_4 B3_4 -101.0(3) .
B4_4 B1_4 B2_4 B3_4 -37.2(2) .
Cl1_4 B1_4 B2_4 B3_4 109.2(3) .
B6_4 B1_4 B2_4 B3_4 -137.8(3) .
B5_4 B1_4 B3_4 Cl3_4 -144.8(2) .
B4_4 B1_4 B3_4 Cl3_4 -107.3(3) .
Cl1_4 B1_4 B3_4 Cl3_4 -3.5(4) .
B6_4 B1_4 B3_4 Cl3_4 151.5(2) .
B2_4 B1_4 B3_4 Cl3_4 113.7(3) .
B5_4 B1_4 B3_4 B7_4 62.8(3) .
B4_4 B1_4 B3_4 B7_4 100.2(3) .
Cl1_4 B1_4 B3_4 B7_4 -155.9(2) .
B6_4 B1_4 B3_4 B7_4 -0.9(3) .
B2_4 B1_4 B3_4 B7_4 -38.7(2) .
B5_4 B1_4 B3_4 B4_4 -37.5(2) .
Cl1_4 B1_4 B3_4 B4_4 103.9(3) .
B6_4 B1_4 B3_4 B4_4 -101.2(3) .
B2_4 B1_4 B3_4 B4_4 -139.0(3) .
B5_4 B1_4 B3_4 B8_4 -1.1(3) .
B4_4 B1_4 B3_4 B8_4 36.4(2) .
Cl1_4 B1_4 B3_4 B8_4 140.3(2) .
B6_4 B1_4 B3_4 B8_4 -64.7(3) .
B2_4 B1_4 B3_4 B8_4 -102.6(3) .
B5_4 B1_4 B3_4 B2_4 101.5(3) .
B4_4 B1_4 B3_4 B2_4 139.0(3) .
Cl1_4 B1_4 B3_4 B2_4 -117.1(3) .
B6_4 B1_4 B3_4 B2_4 37.8(2) .
N2_4 B2_4 B3_4 Cl3_4 -1.0(4) .
B6_4 B2_4 B3_4 Cl3_4 -149.7(2) .
B1_4 B2_4 B3_4 Cl3_4 -112.5(3) .
B7_4 B2_4 B3_4 Cl3_4 110.4(3) .
B11_4 B2_4 B3_4 Cl3_4 148.1(2) .
N2_4 B2_4 B3_4 B7_4 -111.4(3) .
B6_4 B2_4 B3_4 B7_4 99.9(3) .
B1_4 B2_4 B3_4 B7_4 137.1(2) .
B11_4 B2_4 B3_4 B7_4 37.6(2) .
N2_4 B2_4 B3_4 B1_4 111.5(3) .
B6_4 B2_4 B3_4 B1_4 -37.2(2) .
B7_4 B2_4 B3_4 B1_4 -137.1(2) .
B11_4 B2_4 B3_4 B1_4 -99.4(3) .
N2_4 B2_4 B3_4 B4_4 148.2(3) .
B6_4 B2_4 B3_4 B4_4 -0.5(3) .
B1_4 B2_4 B3_4 B4_4 36.7(2) .
B7_4 B2_4 B3_4 B4_4 -100.3(3) .
B11_4 B2_4 B3_4 B4_4 -62.7(3) .
N2_4 B2_4 B3_4 B8_4 -148.7(3) .
B6_4 B2_4 B3_4 B8_4 62.6(3) .
B1_4 B2_4 B3_4 B8_4 99.8(3) .
B7_4 B2_4 B3_4 B8_4 -37.3(2) .
B11_4 B2_4 B3_4 B8_4 0.3(3) .
B5_4 B1_4 B4_4 B8_4 101.0(3) .
B3_4 B1_4 B4_4 B8_4 -37.2(2) .
Cl1_4 B1_4 B4_4 B8_4 -150.2(2) .
B6_4 B1_4 B4_4 B8_4 63.9(3) .
B2_4 B1_4 B4_4 B8_4 0.2(3) .
B3_4 B1_4 B4_4 B5_4 -138.2(2) .
Cl1_4 B1_4 B4_4 B5_4 108.8(3) .
B6_4 B1_4 B4_4 B5_4 -37.1(2) .
B2_4 B1_4 B4_4 B5_4 -100.8(3) .
B5_4 B1_4 B4_4 B9_4 36.7(2) .
B3_4 B1_4 B4_4 B9_4 -101.4(3) .
Cl1_4 B1_4 B4_4 B9_4 145.6(2) .
B6_4 B1_4 B4_4 B9_4 -0.4(3) .
B2_4 B1_4 B4_4 B9_4 -64.1(3) .
B5_4 B1_4 B4_4 B3_4 138.2(2) .
Cl1_4 B1_4 B4_4 B3_4 -113.0(3) .
B6_4 B1_4 B4_4 B3_4 101.1(3) .
B2_4 B1_4 B4_4 B3_4 37.4(2) .
B5_4 B1_4 B4_4 Cl4_4 -113.3(3) .
B3_4 B1_4 B4_4 Cl4_4 108.5(3) .
Cl1_4 B1_4 B4_4 Cl4_4 -4.5(4) .
B6_4 B1_4 B4_4 Cl4_4 -150.4(2) .
B2_4 B1_4 B4_4 Cl4_4 145.9(2) .
Cl3_4 B3_4 B4_4 B8_4 -107.3(3) .
B7_4 B3_4 B4_4 B8_4 37.5(2) .
B1_4 B3_4 B4_4 B8_4 138.8(3) .
B2_4 B3_4 B4_4 B8_4 101.7(3) .
Cl3_4 B3_4 B4_4 B5_4 151.2(2) .
B7_4 B3_4 B4_4 B5_4 -63.9(3) .
B1_4 B3_4 B4_4 B5_4 37.4(2) .
B8_4 B3_4 B4_4 B5_4 -101.4(3) .
B2_4 B3_4 B4_4 B5_4 0.3(3) .
Cl3_4 B3_4 B4_4 B1_4 113.8(3) .
B7_4 B3_4 B4_4 B1_4 -101.3(3) .
B8_4 B3_4 B4_4 B1_4 -138.8(3) .
B2_4 B3_4 B4_4 B1_4 -37.1(2) .
Cl3_4 B3_4 B4_4 B9_4 -145.0(2) .
B7_4 B3_4 B4_4 B9_4 -0.1(3) .
B1_4 B3_4 B4_4 B9_4 101.2(3) .
B8_4 B3_4 B4_4 B9_4 -37.6(3) .
B2_4 B3_4 B4_4 B9_4 64.1(3) .
Cl3_4 B3_4 B4_4 Cl4_4 4.6(4) .
B7_4 B3_4 B4_4 Cl4_4 149.4(2) .
B1_4 B3_4 B4_4 Cl4_4 -109.3(3) .
B8_4 B3_4 B4_4 Cl4_4 111.9(3) .
B2_4 B3_4 B4_4 Cl4_4 -146.4(2) .
B8_4 B4_4 B5_4 B10_4 0.2(3) .
B1_4 B4_4 B5_4 B10_4 101.6(3) .
B9_4 B4_4 B5_4 B10_4 -37.7(2) .
B3_4 B4_4 B5_4 B10_4 64.2(3) .
Cl4_4 B4_4 B5_4 B10_4 -150.8(2) .
B8_4 B4_4 B5_4 B1_4 -101.4(3) .
B9_4 B4_4 B5_4 B1_4 -139.3(3) .
B3_4 B4_4 B5_4 B1_4 -37.4(2) .
Cl4_4 B4_4 B5_4 B1_4 107.7(3) .
B8_4 B4_4 B5_4 B9_4 37.9(2) .
B1_4 B4_4 B5_4 B9_4 139.3(3) .
B3_4 B4_4 B5_4 B9_4 101.9(3) .
Cl4_4 B4_4 B5_4 B9_4 -113.1(3) .
B8_4 B4_4 B5_4 B6_4 -64.0(3) .
B1_4 B4_4 B5_4 B6_4 37.4(2) .
B9_4 B4_4 B5_4 B6_4 -101.9(3) .
B3_4 B4_4 B5_4 B6_4 0.0(3) .
Cl4_4 B4_4 B5_4 B6_4 145.0(2) .
B8_4 B4_4 B5_4 Cl5_4 146.8(2) .
B1_4 B4_4 B5_4 Cl5_4 -111.9(3) .
B9_4 B4_4 B5_4 Cl5_4 108.9(3) .
B3_4 B4_4 B5_4 Cl5_4 -149.3(2) .
Cl4_4 B4_4 B5_4 Cl5_4 -4.2(4) .
B4_4 B1_4 B5_4 B10_4 -100.3(3) .
B3_4 B1_4 B5_4 B10_4 -62.7(3) .
Cl1_4 B1_4 B5_4 B10_4 154.4(2) .
B6_4 B1_4 B5_4 B10_4 38.4(2) .
B2_4 B1_4 B5_4 B10_4 1.7(3) .
B3_4 B1_4 B5_4 B4_4 37.6(2) .
Cl1_4 B1_4 B5_4 B4_4 -105.3(3) .
B6_4 B1_4 B5_4 B4_4 138.7(3) .
B2_4 B1_4 B5_4 B4_4 102.0(3) .
B4_4 B1_4 B5_4 B9_4 -36.6(2) .
B3_4 B1_4 B5_4 B9_4 1.0(3) .
Cl1_4 B1_4 B5_4 B9_4 -141.8(2) .
B6_4 B1_4 B5_4 B9_4 102.1(3) .
B2_4 B1_4 B5_4 B9_4 65.4(3) .
B4_4 B1_4 B5_4 B6_4 -138.7(3) .
B3_4 B1_4 B5_4 B6_4 -101.1(3) .
Cl1_4 B1_4 B5_4 B6_4 116.0(3) .
B2_4 B1_4 B5_4 B6_4 -36.7(2) .
B4_4 B1_4 B5_4 Cl5_4 111.4(3) .
B3_4 B1_4 B5_4 Cl5_4 149.0(2) .
Cl1_4 B1_4 B5_4 Cl5_4 6.2(4) .
B6_4 B1_4 B5_4 Cl5_4 -109.8(3) .
B2_4 B1_4 B5_4 Cl5_4 -146.6(2) .
Ag1_4 Cl5_4 B5_4 B10_4 -140.3(2) .
Ag1_4 Cl5_4 B5_4 B4_4 77.2(3) .
Ag1_4 Cl5_4 B5_4 B1_4 4.4(3) .
Ag1_4 Cl5_4 B5_4 B9_4 148.8(2) .
Ag1_4 Cl5_4 B5_4 B6_4 -68.4(3) .
B10_4 B5_4 B6_4 Cl6_4 108.6(3) .
B4_4 B5_4 B6_4 Cl6_4 -151.0(2) .
B1_4 B5_4 B6_4 Cl6_4 -113.9(3) .
B9_4 B5_4 B6_4 Cl6_4 145.2(2) .
Cl5_4 B5_4 B6_4 Cl6_4 -1.2(4) .
B4_4 B5_4 B6_4 B10_4 100.4(3) .
B1_4 B5_4 B6_4 B10_4 137.5(3) .
B9_4 B5_4 B6_4 B10_4 36.5(2) .
Cl5_4 B5_4 B6_4 B10_4 -109.9(3) .
B10_4 B5_4 B6_4 B1_4 -137.5(3) .
B4_4 B5_4 B6_4 B1_4 -37.1(2) .
B9_4 B5_4 B6_4 B1_4 -100.9(3) .
Cl5_4 B5_4 B6_4 B1_4 112.7(3) .
B10_4 B5_4 B6_4 B11_4 -36.9(2) .
B4_4 B5_4 B6_4 B11_4 63.5(3) .
B1_4 B5_4 B6_4 B11_4 100.6(3) .
B9_4 B5_4 B6_4 B11_4 -0.4(3) .
Cl5_4 B5_4 B6_4 B11_4 -146.8(2) .
B10_4 B5_4 B6_4 B2_4 -100.6(3) .
B4_4 B5_4 B6_4 B2_4 -0.3(3) .
B1_4 B5_4 B6_4 B2_4 36.9(2) .
B9_4 B5_4 B6_4 B2_4 -64.1(3) .
Cl5_4 B5_4 B6_4 B2_4 149.5(2) .
B5_4 B1_4 B6_4 Cl6_4 107.6(3) .
B4_4 B1_4 B6_4 Cl6_4 144.6(3) .
B3_4 B1_4 B6_4 Cl6_4 -151.4(2) .
Cl1_4 B1_4 B6_4 Cl6_4 2.5(4) .
B2_4 B1_4 B6_4 Cl6_4 -113.3(3) .
B4_4 B1_4 B6_4 B5_4 37.0(2) .
B3_4 B1_4 B6_4 B5_4 100.9(3) .
Cl1_4 B1_4 B6_4 B5_4 -105.1(3) .
B2_4 B1_4 B6_4 B5_4 139.1(3) .
B5_4 B1_4 B6_4 B10_4 -37.1(2) .
B4_4 B1_4 B6_4 B10_4 -0.1(3) .
B3_4 B1_4 B6_4 B10_4 63.8(3) .
Cl1_4 B1_4 B6_4 B10_4 -142.3(2) .
B2_4 B1_4 B6_4 B10_4 102.0(3) .
B5_4 B1_4 B6_4 B11_4 -99.3(3) .
B4_4 B1_4 B6_4 B11_4 -62.3(3) .
B3_4 B1_4 B6_4 B11_4 1.7(3) .
Cl1_4 B1_4 B6_4 B11_4 155.6(2) .
B2_4 B1_4 B6_4 B11_4 39.8(2) .
B5_4 B1_4 B6_4 B2_4 -139.1(3) .
B4_4 B1_4 B6_4 B2_4 -102.1(3) .
B3_4 B1_4 B6_4 B2_4 -38.2(2) .
Cl1_4 B1_4 B6_4 B2_4 115.8(3) .
N2_4 B2_4 B6_4 Cl6_4 0.6(4) .
B1_4 B2_4 B6_4 Cl6_4 113.0(3) .
B7_4 B2_4 B6_4 Cl6_4 -148.9(2) .
B11_4 B2_4 B6_4 Cl6_4 -111.7(3) .
B3_4 B2_4 B6_4 Cl6_4 149.7(2) .
N2_4 B2_4 B6_4 B5_4 -148.7(3) .
B1_4 B2_4 B6_4 B5_4 -36.4(2) .
B7_4 B2_4 B6_4 B5_4 61.8(3) .
B11_4 B2_4 B6_4 B5_4 99.0(3) .
B3_4 B2_4 B6_4 B5_4 0.4(3) .
N2_4 B2_4 B6_4 B10_4 148.9(3) .
B1_4 B2_4 B6_4 B10_4 -98.8(3) .
B7_4 B2_4 B6_4 B10_4 -0.6(3) .
B11_4 B2_4 B6_4 B10_4 36.5(2) .
B3_4 B2_4 B6_4 B10_4 -62.0(3) .
N2_4 B2_4 B6_4 B1_4 -112.3(3) .
B7_4 B2_4 B6_4 B1_4 98.2(3) .
B11_4 B2_4 B6_4 B1_4 135.4(3) .
B3_4 B2_4 B6_4 B1_4 36.8(2) .
N2_4 B2_4 B6_4 B11_4 112.3(3) .
B1_4 B2_4 B6_4 B11_4 -135.4(3) .
B7_4 B2_4 B6_4 B11_4 -37.2(2) .
B3_4 B2_4 B6_4 B11_4 -98.6(3) .
Cl3_4 B3_4 B7_4 Cl7_4 -0.3(4) .
B1_4 B3_4 B7_4 Cl7_4 152.7(2) .
B4_4 B3_4 B7_4 Cl7_4 -144.2(2) .
B8_4 B3_4 B7_4 Cl7_4 -107.1(3) .
B2_4 B3_4 B7_4 Cl7_4 114.0(3) .
Cl3_4 B3_4 B7_4 B12_4 143.7(3) .
B1_4 B3_4 B7_4 B12_4 -63.3(3) .
B4_4 B3_4 B7_4 B12_4 -0.2(3) .
B8_4 B3_4 B7_4 B12_4 36.8(2) .
B2_4 B3_4 B7_4 B12_4 -102.0(3) .
Cl3_4 B3_4 B7_4 B8_4 106.9(3) .
B1_4 B3_4 B7_4 B8_4 -100.2(3) .
B4_4 B3_4 B7_4 B8_4 -37.0(2) .
B2_4 B3_4 B7_4 B8_4 -138.8(3) .
Cl3_4 B3_4 B7_4 B11_4 -153.2(2) .
B1_4 B3_4 B7_4 B11_4 -0.2(3) .
B4_4 B3_4 B7_4 B11_4 62.9(3) .
B8_4 B3_4 B7_4 B11_4 100.0(3) .
B2_4 B3_4 B7_4 B11_4 -38.9(2) .
Cl3_4 B3_4 B7_4 B2_4 -114.3(3) .
B1_4 B3_4 B7_4 B2_4 38.7(2) .
B4_4 B3_4 B7_4 B2_4 101.8(3) .
B8_4 B3_4 B7_4 B2_4 138.8(3) .
N2_4 B2_4 B7_4 B3_4 111.5(3) .
B6_4 B2_4 B7_4 B3_4 -99.4(3) .
B1_4 B2_4 B7_4 B3_4 -37.1(2) .
B11_4 B2_4 B7_4 B3_4 -136.7(2) .
N2_4 B2_4 B7_4 Cl7_4 0.5(4) .
B6_4 B2_4 B7_4 Cl7_4 149.6(2) .
B1_4 B2_4 B7_4 Cl7_4 -148.1(2) .
B11_4 B2_4 B7_4 Cl7_4 112.3(3) .
B3_4 B2_4 B7_4 Cl7_4 -111.0(3) .
N2_4 B2_4 B7_4 B12_4 -148.4(3) .
B6_4 B2_4 B7_4 B12_4 0.8(3) .
B1_4 B2_4 B7_4 B12_4 63.0(3) .
B11_4 B2_4 B7_4 B12_4 -36.6(2) .
B3_4 B2_4 B7_4 B12_4 100.1(3) .
N2_4 B2_4 B7_4 B8_4 148.6(3) .
B6_4 B2_4 B7_4 B8_4 -62.2(3) .
B1_4 B2_4 B7_4 B8_4 0.0(3) .
B11_4 B2_4 B7_4 B8_4 -99.6(3) .
B3_4 B2_4 B7_4 B8_4 37.1(2) .
N2_4 B2_4 B7_4 B11_4 -111.8(3) .
B6_4 B2_4 B7_4 B11_4 37.4(2) .
B1_4 B2_4 B7_4 B11_4 99.6(3) .
B3_4 B2_4 B7_4 B11_4 136.7(2) .
B5_4 B4_4 B8_4 B12_4 -0.3(3) .
B1_4 B4_4 B8_4 B12_4 -63.9(3) .
B9_4 B4_4 B8_4 B12_4 37.5(3) .
B3_4 B4_4 B8_4 B12_4 -100.9(3) .
Cl4_4 B4_4 B8_4 B12_4 151.2(2) .
B5_4 B4_4 B8_4 B9_4 -37.8(2) .
B1_4 B4_4 B8_4 B9_4 -101.4(3) .
B3_4 B4_4 B8_4 B9_4 -138.4(3) .
Cl4_4 B4_4 B8_4 B9_4 113.7(3) .
B5_4 B4_4 B8_4 B3_4 100.7(3) .
B1_4 B4_4 B8_4 B3_4 37.0(2) .
B9_4 B4_4 B8_4 B3_4 138.4(3) .
Cl4_4 B4_4 B8_4 B3_4 -107.9(3) .
B5_4 B4_4 B8_4 Cl8_4 -149.5(2) .
B1_4 B4_4 B8_4 Cl8_4 146.8(2) .
B9_4 B4_4 B8_4 Cl8_4 -111.8(3) .
B3_4 B4_4 B8_4 Cl8_4 109.8(3) .
Cl4_4 B4_4 B8_4 Cl8_4 2.0(4) .
B5_4 B4_4 B8_4 B7_4 63.5(3) .
B1_4 B4_4 B8_4 B7_4 -0.2(3) .
B9_4 B4_4 B8_4 B7_4 101.3(3) .
B3_4 B4_4 B8_4 B7_4 -37.2(2) .
Cl4_4 B4_4 B8_4 B7_4 -145.0(2) .
Cl3_4 B3_4 B8_4 B4_4 109.3(3) .
B7_4 B3_4 B8_4 B4_4 -138.1(3) .
B1_4 B3_4 B8_4 B4_4 -36.6(2) .
B2_4 B3_4 B8_4 B4_4 -100.7(3) .
Cl3_4 B3_4 B8_4 B12_4 -149.9(2) .
B7_4 B3_4 B8_4 B12_4 -37.4(2) .
B1_4 B3_4 B8_4 B12_4 64.2(3) .
B4_4 B3_4 B8_4 B12_4 100.8(3) .
B2_4 B3_4 B8_4 B12_4 0.0(3) .
Cl3_4 B3_4 B8_4 B9_4 146.6(2) .
B7_4 B3_4 B8_4 B9_4 -100.9(3) .
B1_4 B3_4 B8_4 B9_4 0.7(3) .
B4_4 B3_4 B8_4 B9_4 37.3(2) .
B2_4 B3_4 B8_4 B9_4 -63.4(3) .
Cl3_4 B3_4 B8_4 Cl8_4 -2.8(4) .
B7_4 B3_4 B8_4 Cl8_4 109.8(3) .
B1_4 B3_4 B8_4 Cl8_4 -148.7(2) .
B4_4 B3_4 B8_4 Cl8_4 -112.1(3) .
B2_4 B3_4 B8_4 Cl8_4 147.2(2) .
Cl3_4 B3_4 B8_4 B7_4 -112.5(3) .
B1_4 B3_4 B8_4 B7_4 101.6(3) .
B4_4 B3_4 B8_4 B7_4 138.1(3) .
B2_4 B3_4 B8_4 B7_4 37.4(2) .
B3_4 B7_4 B8_4 B4_4 37.5(2) .
Cl7_4 B7_4 B8_4 B4_4 150.2(2) .
B12_4 B7_4 B8_4 B4_4 -100.8(3) .
B11_4 B7_4 B8_4 B4_4 -63.8(3) .
B2_4 B7_4 B8_4 B4_4 0.1(3) .
B3_4 B7_4 B8_4 B12_4 138.3(3) .
Cl7_4 B7_4 B8_4 B12_4 -109.0(3) .
B11_4 B7_4 B8_4 B12_4 37.0(2) .
B2_4 B7_4 B8_4 B12_4 100.9(3) .
B3_4 B7_4 B8_4 B9_4 101.0(3) .
Cl7_4 B7_4 B8_4 B9_4 -146.3(2) .
B12_4 B7_4 B8_4 B9_4 -37.4(2) .
B11_4 B7_4 B8_4 B9_4 -0.4(3) .
B2_4 B7_4 B8_4 B9_4 63.6(3) .
Cl7_4 B7_4 B8_4 B3_4 112.7(3) .
B12_4 B7_4 B8_4 B3_4 -138.3(3) .
B11_4 B7_4 B8_4 B3_4 -101.3(3) .
B2_4 B7_4 B8_4 B3_4 -37.4(2) .
B3_4 B7_4 B8_4 Cl8_4 -110.1(3) .
Cl7_4 B7_4 B8_4 Cl8_4 2.6(4) .
B12_4 B7_4 B8_4 Cl8_4 111.5(3) .
B11_4 B7_4 B8_4 Cl8_4 148.5(2) .
B2_4 B7_4 B8_4 Cl8_4 -147.5(2) .
B8_4 B4_4 B9_4 B10_4 -100.6(3) .
B5_4 B4_4 B9_4 B10_4 37.3(2) .
B1_4 B4_4 B9_4 B10_4 0.7(3) .
B3_4 B4_4 B9_4 B10_4 -63.0(3) .
Cl4_4 B4_4 B9_4 B10_4 149.2(3) .
B8_4 B4_4 B9_4 B12_4 -37.2(3) .
B5_4 B4_4 B9_4 B12_4 100.7(3) .
B1_4 B4_4 B9_4 B12_4 64.1(3) .
B3_4 B4_4 B9_4 B12_4 0.4(4) .
Cl4_4 B4_4 B9_4 B12_4 -147.4(3) .
B8_4 B4_4 B9_4 B5_4 -138.0(3) .
B1_4 B4_4 B9_4 B5_4 -36.6(2) .
B3_4 B4_4 B9_4 B5_4 -100.4(3) .
Cl4_4 B4_4 B9_4 B5_4 111.9(3) .
B5_4 B4_4 B9_4 B8_4 138.0(3) .
B1_4 B4_4 B9_4 B8_4 101.3(3) .
B3_4 B4_4 B9_4 B8_4 37.6(2) .
Cl4_4 B4_4 B9_4 B8_4 -110.2(3) .
B8_4 B4_4 B9_4 Cl9_4 112.1(3) .
B5_4 B4_4 B9_4 Cl9_4 -110.0(3) .
B1_4 B4_4 B9_4 Cl9_4 -146.6(3) .
B3_4 B4_4 B9_4 Cl9_4 149.7(3) .
Cl4_4 B4_4 B9_4 Cl9_4 1.9(4) .
B4_4 B5_4 B9_4 B10_4 -137.8(2) .
B1_4 B5_4 B9_4 B10_4 -101.2(3) .
B6_4 B5_4 B9_4 B10_4 -36.8(2) .
Cl5_4 B5_4 B9_4 B10_4 109.9(3) .
B10_4 B5_4 B9_4 B4_4 137.8(2) .
B1_4 B5_4 B9_4 B4_4 36.6(2) .
B6_4 B5_4 B9_4 B4_4 101.0(3) .
Cl5_4 B5_4 B9_4 B4_4 -112.3(3) .
B10_4 B5_4 B9_4 B12_4 37.7(2) .
B4_4 B5_4 B9_4 B12_4 -100.1(3) .
B1_4 B5_4 B9_4 B12_4 -63.5(3) .
B6_4 B5_4 B9_4 B12_4 1.0(3) .
Cl5_4 B5_4 B9_4 B12_4 147.6(2) .
B10_4 B5_4 B9_4 B8_4 100.6(3) .
B4_4 B5_4 B9_4 B8_4 -37.2(2) .
B1_4 B5_4 B9_4 B8_4 -0.6(3) .
B6_4 B5_4 B9_4 B8_4 63.8(3) .
Cl5_4 B5_4 B9_4 B8_4 -149.5(2) .
B10_4 B5_4 B9_4 Cl9_4 -109.4(3) .
B4_4 B5_4 B9_4 Cl9_4 112.8(3) .
B1_4 B5_4 B9_4 Cl9_4 149.4(2) .
B6_4 B5_4 B9_4 Cl9_4 -146.2(2) .
Cl5_4 B5_4 B9_4 Cl9_4 0.5(4) .
B4_4 B8_4 B9_4 B10_4 100.1(3) .
B12_4 B8_4 B9_4 B10_4 -37.9(2) .
B3_4 B8_4 B9_4 B10_4 62.7(3) .
Cl8_4 B8_4 B9_4 B10_4 -148.5(3) .
B7_4 B8_4 B9_4 B10_4 -0.4(3) .
B12_4 B8_4 B9_4 B4_4 -138.0(3) .
B3_4 B8_4 B9_4 B4_4 -37.4(2) .
Cl8_4 B8_4 B9_4 B4_4 111.4(3) .
B7_4 B8_4 B9_4 B4_4 -100.5(3) .
B4_4 B8_4 B9_4 B12_4 138.0(3) .
B3_4 B8_4 B9_4 B12_4 100.6(3) .
Cl8_4 B8_4 B9_4 B12_4 -110.7(3) .
B7_4 B8_4 B9_4 B12_4 37.5(2) .
B4_4 B8_4 B9_4 B5_4 37.3(2) .
B12_4 B8_4 B9_4 B5_4 -100.7(3) .
B3_4 B8_4 B9_4 B5_4 -0.1(3) .
Cl8_4 B8_4 B9_4 B5_4 148.7(3) .
B7_4 B8_4 B9_4 B5_4 -63.1(3) .
B4_4 B8_4 B9_4 Cl9_4 -112.0(3) .
B12_4 B8_4 B9_4 Cl9_4 110.0(3) .
B3_4 B8_4 B9_4 Cl9_4 -149.4(3) .
Cl8_4 B8_4 B9_4 Cl9_4 -0.6(4) .
B7_4 B8_4 B9_4 Cl9_4 147.6(3) .
B4_4 B5_4 B10_4 B9_4 37.7(2) .
B1_4 B5_4 B10_4 B9_4 101.2(3) .
B6_4 B5_4 B10_4 B9_4 139.6(3) .
Cl5_4 B5_4 B10_4 B9_4 -109.7(3) .
B4_4 B5_4 B10_4 B11_4 -64.0(3) .
B1_4 B5_4 B10_4 B11_4 -0.5(3) .
B9_4 B5_4 B10_4 B11_4 -101.6(3) .
B6_4 B5_4 B10_4 B11_4 37.9(2) .
Cl5_4 B5_4 B10_4 B11_4 148.7(2) .
B4_4 B5_4 B10_4 B12_4 -0.1(3) .
B1_4 B5_4 B10_4 B12_4 63.4(3) .
B9_4 B5_4 B10_4 B12_4 -37.8(2) .
B6_4 B5_4 B10_4 B12_4 101.8(3) .
Cl5_4 B5_4 B10_4 B12_4 -147.5(2) .
B4_4 B5_4 B10_4 Cl10_4 148.0(2) .
B1_4 B5_4 B10_4 Cl10_4 -148.5(2) .
B9_4 B5_4 B10_4 Cl10_4 110.3(3) .
B6_4 B5_4 B10_4 Cl10_4 -110.1(3) .
Cl5_4 B5_4 B10_4 Cl10_4 0.6(4) .
B4_4 B5_4 B10_4 B6_4 -101.9(3) .
B1_4 B5_4 B10_4 B6_4 -38.4(2) .
B9_4 B5_4 B10_4 B6_4 -139.6(3) .
Cl5_4 B5_4 B10_4 B6_4 110.7(3) .
B4_4 B9_4 B10_4 B5_4 -37.5(2) .
B12_4 B9_4 B10_4 B5_4 -137.8(2) .
B8_4 B9_4 B10_4 B5_4 -100.1(3) .
Cl9_4 B9_4 B10_4 B5_4 110.9(3) .
B4_4 B9_4 B10_4 B11_4 63.6(3) .
B12_4 B9_4 B10_4 B11_4 -36.7(2) .
B5_4 B9_4 B10_4 B11_4 101.1(3) .
B8_4 B9_4 B10_4 B11_4 1.0(3) .
Cl9_4 B9_4 B10_4 B11_4 -148.0(2) .
B4_4 B9_4 B10_4 B12_4 100.3(3) .
B5_4 B9_4 B10_4 B12_4 137.8(2) .
B8_4 B9_4 B10_4 B12_4 37.6(2) .
Cl9_4 B9_4 B10_4 B12_4 -111.3(3) .
B4_4 B9_4 B10_4 Cl10_4 -148.0(2) .
B12_4 B9_4 B10_4 Cl10_4 111.7(3) .
B5_4 B9_4 B10_4 Cl10_4 -110.6(3) .
B8_4 B9_4 B10_4 Cl10_4 149.3(2) .
Cl9_4 B9_4 B10_4 Cl10_4 0.3(4) .
B4_4 B9_4 B10_4 B6_4 -0.8(3) .
B12_4 B9_4 B10_4 B6_4 -101.1(3) .
B5_4 B9_4 B10_4 B6_4 36.7(2) .
B8_4 B9_4 B10_4 B6_4 -63.4(3) .
Cl9_4 B9_4 B10_4 B6_4 147.6(2) .
Ag1_1 Cl10_4 B10_4 B5_4 127.0(2) 1_565
Ag1_1 Cl10_4 B10_4 B9_4 -161.1(2) 1_565
Ag1_1 Cl10_4 B10_4 B11_4 -16.8(3) 1_565
Ag1_1 Cl10_4 B10_4 B12_4 -89.3(3) 1_565
Ag1_1 Cl10_4 B10_4 B6_4 55.3(3) 1_565
Cl6_4 B6_4 B10_4 B5_4 -109.3(3) .
B1_4 B6_4 B10_4 B5_4 37.3(2) .
B11_4 B6_4 B10_4 B5_4 137.9(3) .
B2_4 B6_4 B10_4 B5_4 100.8(3) .
Cl6_4 B6_4 B10_4 B9_4 -146.0(2) .
B5_4 B6_4 B10_4 B9_4 -36.7(2) .
B1_4 B6_4 B10_4 B9_4 0.6(3) .
B11_4 B6_4 B10_4 B9_4 101.2(3) .
B2_4 B6_4 B10_4 B9_4 64.1(3) .
Cl6_4 B6_4 B10_4 B11_4 112.8(3) .
B5_4 B6_4 B10_4 B11_4 -137.9(3) .
B1_4 B6_4 B10_4 B11_4 -100.7(3) .
B2_4 B6_4 B10_4 B11_4 -37.1(2) .
Cl6_4 B6_4 B10_4 B12_4 150.1(2) .
B5_4 B6_4 B10_4 B12_4 -100.6(3) .
B1_4 B6_4 B10_4 B12_4 -63.3(3) .
B11_4 B6_4 B10_4 B12_4 37.4(2) .
B2_4 B6_4 B10_4 B12_4 0.3(3) .
Cl6_4 B6_4 B10_4 Cl10_4 1.3(4) .
B5_4 B6_4 B10_4 Cl10_4 110.6(3) .
B1_4 B6_4 B10_4 Cl10_4 147.9(2) .
B11_4 B6_4 B10_4 Cl10_4 -111.5(3) .
B2_4 B6_4 B10_4 Cl10_4 -148.6(2) .
B5_4 B10_4 B11_4 B12_4 100.7(3) .
B9_4 B10_4 B11_4 B12_4 36.6(2) .
Cl10_4 B10_4 B11_4 B12_4 -111.5(3) .
B6_4 B10_4 B11_4 B12_4 138.6(3) .
B5_4 B10_4 B11_4 Cl11_4 -153.9(2) .
B9_4 B10_4 B11_4 Cl11_4 141.9(2) .
B12_4 B10_4 B11_4 Cl11_4 105.4(3) .
Cl10_4 B10_4 B11_4 Cl11_4 -6.1(4) .
B6_4 B10_4 B11_4 Cl11_4 -116.1(3) .
B5_4 B10_4 B11_4 B7_4 63.0(3) .
B9_4 B10_4 B11_4 B7_4 -1.2(3) .
B12_4 B10_4 B11_4 B7_4 -37.7(2) .
Cl10_4 B10_4 B11_4 B7_4 -149.2(2) .
B6_4 B10_4 B11_4 B7_4 100.8(3) .
B5_4 B10_4 B11_4 B6_4 -37.9(2) .
B9_4 B10_4 B11_4 B6_4 -102.0(3) .
B12_4 B10_4 B11_4 B6_4 -138.6(3) .
Cl10_4 B10_4 B11_4 B6_4 109.9(3) .
B5_4 B10_4 B11_4 B2_4 -1.0(3) .
B9_4 B10_4 B11_4 B2_4 -65.1(3) .
B12_4 B10_4 B11_4 B2_4 -101.7(3) .
Cl10_4 B10_4 B11_4 B2_4 146.8(2) .
B6_4 B10_4 B11_4 B2_4 36.9(2) .
Ag1_1 Cl11_4 B11_4 B10_4 24.2(3) 1_565
Ag1_1 Cl11_4 B11_4 B12_4 92.3(2) 1_565
Ag1_1 Cl11_4 B11_4 B7_4 161.8(2) 1_565
Ag1_1 Cl11_4 B11_4 B6_4 -47.1(3) 1_565
Ag1_1 Cl11_4 B11_4 B2_4 -123.1(3) 1_565
B3_4 B7_4 B11_4 B10_4 -62.5(3) .
Cl7_4 B7_4 B11_4 B10_4 145.0(2) .
B12_4 B7_4 B11_4 B10_4 37.7(2) .
B8_4 B7_4 B11_4 B10_4 0.9(3) .
B2_4 B7_4 B11_4 B10_4 -101.5(3) .
B3_4 B7_4 B11_4 B12_4 -100.2(3) .
Cl7_4 B7_4 B11_4 B12_4 107.3(3) .
B8_4 B7_4 B11_4 B12_4 -36.8(2) .
B2_4 B7_4 B11_4 B12_4 -139.2(3) .
B3_4 B7_4 B11_4 Cl11_4 156.5(2) .
Cl7_4 B7_4 B11_4 Cl11_4 4.0(4) .
B12_4 B7_4 B11_4 Cl11_4 -103.3(3) .
B8_4 B7_4 B11_4 Cl11_4 -140.1(3) .
B2_4 B7_4 B11_4 Cl11_4 117.5(3) .
B3_4 B7_4 B11_4 B6_4 1.2(3) .
Cl7_4 B7_4 B11_4 B6_4 -151.3(2) .
B12_4 B7_4 B11_4 B6_4 101.4(3) .
B8_4 B7_4 B11_4 B6_4 64.6(3) .
B2_4 B7_4 B11_4 B6_4 -37.8(2) .
B3_4 B7_4 B11_4 B2_4 39.0(2) .
Cl7_4 B7_4 B11_4 B2_4 -113.5(3) .
B12_4 B7_4 B11_4 B2_4 139.2(3) .
B8_4 B7_4 B11_4 B2_4 102.4(3) .
Cl6_4 B6_4 B11_4 B10_4 -107.5(3) .
B5_4 B6_4 B11_4 B10_4 36.8(2) .
B1_4 B6_4 B11_4 B10_4 99.0(3) .
B2_4 B6_4 B11_4 B10_4 138.8(3) .
Cl6_4 B6_4 B11_4 B12_4 -144.7(3) .
B5_4 B6_4 B11_4 B12_4 -0.4(3) .
B10_4 B6_4 B11_4 B12_4 -37.2(2) .
B1_4 B6_4 B11_4 B12_4 61.9(3) .
B2_4 B6_4 B11_4 B12_4 101.6(3) .
Cl6_4 B6_4 B11_4 Cl11_4 -2.9(4) .
B5_4 B6_4 B11_4 Cl11_4 141.5(3) .
B10_4 B6_4 B11_4 Cl11_4 104.7(3) .
B1_4 B6_4 B11_4 Cl11_4 -156.3(2) .
B2_4 B6_4 B11_4 Cl11_4 -116.5(3) .
Cl6_4 B6_4 B11_4 B7_4 151.7(2) .
B5_4 B6_4 B11_4 B7_4 -64.0(3) .
B10_4 B6_4 B11_4 B7_4 -100.8(3) .
B1_4 B6_4 B11_4 B7_4 -1.8(3) .
B2_4 B6_4 B11_4 B7_4 38.0(2) .
Cl6_4 B6_4 B11_4 B2_4 113.7(3) .
B5_4 B6_4 B11_4 B2_4 -102.0(3) .
B10_4 B6_4 B11_4 B2_4 -138.8(3) .
B1_4 B6_4 B11_4 B2_4 -39.8(2) .
N2_4 B2_4 B11_4 B10_4 -147.7(3) .
B6_4 B2_4 B11_4 B10_4 -37.1(2) .
B1_4 B2_4 B11_4 B10_4 2.0(3) .
B7_4 B2_4 B11_4 B10_4 100.6(3) .
B3_4 B2_4 B11_4 B10_4 63.2(3) .
N2_4 B2_4 B11_4 B12_4 148.5(3) .
B6_4 B2_4 B11_4 B12_4 -100.8(3) .
B1_4 B2_4 B11_4 B12_4 -61.8(3) .
B7_4 B2_4 B11_4 B12_4 36.8(2) .
B3_4 B2_4 B11_4 B12_4 -0.6(3) .
N2_4 B2_4 B11_4 Cl11_4 1.9(5) .
B6_4 B2_4 B11_4 Cl11_4 112.6(3) .
B1_4 B2_4 B11_4 Cl11_4 151.6(2) .
B7_4 B2_4 B11_4 Cl11_4 -109.8(3) .
B3_4 B2_4 B11_4 Cl11_4 -147.2(3) .
N2_4 B2_4 B11_4 B7_4 111.7(3) .
B6_4 B2_4 B11_4 B7_4 -137.6(3) .
B1_4 B2_4 B11_4 B7_4 -98.6(3) .
B3_4 B2_4 B11_4 B7_4 -37.4(2) .
N2_4 B2_4 B11_4 B6_4 -110.7(3) .
B1_4 B2_4 B11_4 B6_4 39.1(2) .
B7_4 B2_4 B11_4 B6_4 137.6(3) .
B3_4 B2_4 B11_4 B6_4 100.3(3) .
B4_4 B8_4 B12_4 Cl12_4 -150.8(2) .
B9_4 B8_4 B12_4 Cl12_4 -113.2(3) .
B3_4 B8_4 B12_4 Cl12_4 145.5(3) .
Cl8_4 B8_4 B12_4 Cl12_4 -1.3(4) .
B7_4 B8_4 B12_4 Cl12_4 108.5(3) .
B4_4 B8_4 B12_4 B9_4 -37.5(3) .
B3_4 B8_4 B12_4 B9_4 -101.3(3) .
Cl8_4 B8_4 B12_4 B9_4 111.9(3) .
B7_4 B8_4 B12_4 B9_4 -138.3(3) .
B4_4 B8_4 B12_4 B10_4 0.2(3) .
B9_4 B8_4 B12_4 B10_4 37.7(2) .
B3_4 B8_4 B12_4 B10_4 -63.5(3) .
Cl8_4 B8_4 B12_4 B10_4 149.7(2) .
B7_4 B8_4 B12_4 B10_4 -100.6(3) .
B4_4 B8_4 B12_4 B11_4 63.3(3) .
B9_4 B8_4 B12_4 B11_4 100.9(3) .
B3_4 B8_4 B12_4 B11_4 -0.4(3) .
Cl8_4 B8_4 B12_4 B11_4 -147.2(2) .
B7_4 B8_4 B12_4 B11_4 -37.4(2) .
B4_4 B8_4 B12_4 B7_4 100.7(3) .
B9_4 B8_4 B12_4 B7_4 138.3(3) .
B3_4 B8_4 B12_4 B7_4 37.0(2) .
Cl8_4 B8_4 B12_4 B7_4 -109.8(3) .
B10_4 B9_4 B12_4 B8_4 137.6(3) .
B4_4 B9_4 B12_4 B8_4 37.1(3) .
B5_4 B9_4 B12_4 B8_4 100.1(3) .
Cl9_4 B9_4 B12_4 B8_4 -112.8(3) .
B10_4 B9_4 B12_4 Cl12_4 -111.8(3) .
B4_4 B9_4 B12_4 Cl12_4 147.7(3) .
B5_4 B9_4 B12_4 Cl12_4 -149.3(3) .
B8_4 B9_4 B12_4 Cl12_4 110.6(3) .
Cl9_4 B9_4 B12_4 Cl12_4 -2.2(4) .
B4_4 B9_4 B12_4 B10_4 -100.5(3) .
B5_4 B9_4 B12_4 B10_4 -37.5(2) .
B8_4 B9_4 B12_4 B10_4 -137.6(3) .
Cl9_4 B9_4 B12_4 B10_4 109.6(3) .
B10_4 B9_4 B12_4 B11_4 36.3(2) .
B4_4 B9_4 B12_4 B11_4 -64.2(3) .
B5_4 B9_4 B12_4 B11_4 -1.2(3) .
B8_4 B9_4 B12_4 B11_4 -101.3(3) .
Cl9_4 B9_4 B12_4 B11_4 145.9(3) .
B10_4 B9_4 B12_4 B7_4 100.0(3) .
B4_4 B9_4 B12_4 B7_4 -0.5(4) .
B5_4 B9_4 B12_4 B7_4 62.5(3) .
B8_4 B9_4 B12_4 B7_4 -37.6(2) .
Cl9_4 B9_4 B12_4 B7_4 -150.4(3) .
B5_4 B10_4 B12_4 B8_4 0.0(3) .
B9_4 B10_4 B12_4 B8_4 -38.0(2) .
B11_4 B10_4 B12_4 B8_4 101.4(3) .
Cl10_4 B10_4 B12_4 B8_4 -147.7(2) .
B6_4 B10_4 B12_4 B8_4 63.9(3) .
B5_4 B10_4 B12_4 Cl12_4 150.5(2) .
B9_4 B10_4 B12_4 Cl12_4 112.5(3) .
B11_4 B10_4 B12_4 Cl12_4 -108.1(3) .
Cl10_4 B10_4 B12_4 Cl12_4 2.8(4) .
B6_4 B10_4 B12_4 Cl12_4 -145.5(3) .
B5_4 B10_4 B12_4 B9_4 37.9(2) .
B11_4 B10_4 B12_4 B9_4 139.4(3) .
Cl10_4 B10_4 B12_4 B9_4 -109.7(3) .
B6_4 B10_4 B12_4 B9_4 101.9(3) .
B5_4 B10_4 B12_4 B11_4 -101.4(3) .
B9_4 B10_4 B12_4 B11_4 -139.4(3) .
Cl10_4 B10_4 B12_4 B11_4 110.9(3) .
B6_4 B10_4 B12_4 B11_4 -37.5(2) .
B5_4 B10_4 B12_4 B7_4 -63.8(3) .
B9_4 B10_4 B12_4 B7_4 -101.7(3) .
B11_4 B10_4 B12_4 B7_4 37.7(2) .
Cl10_4 B10_4 B12_4 B7_4 148.5(2) .
B6_4 B10_4 B12_4 B7_4 0.2(3) .
B10_4 B11_4 B12_4 B8_4 -100.3(3) .
Cl11_4 B11_4 B12_4 B8_4 151.4(2) .
B7_4 B11_4 B12_4 B8_4 37.5(2) .
B6_4 B11_4 B12_4 B8_4 -63.0(3) .
B2_4 B11_4 B12_4 B8_4 0.6(3) .
B10_4 B11_4 B12_4 Cl12_4 113.1(3) .
Cl11_4 B11_4 B12_4 Cl12_4 4.8(4) .
B7_4 B11_4 B12_4 Cl12_4 -109.1(3) .
B6_4 B11_4 B12_4 Cl12_4 150.4(2) .
B2_4 B11_4 B12_4 Cl12_4 -146.0(2) .
B10_4 B11_4 B12_4 B9_4 -36.3(2) .
Cl11_4 B11_4 B12_4 B9_4 -144.6(2) .
B7_4 B11_4 B12_4 B9_4 101.5(3) .
B6_4 B11_4 B12_4 B9_4 1.0(3) .
B2_4 B11_4 B12_4 B9_4 64.6(3) .
Cl11_4 B11_4 B12_4 B10_4 -108.3(3) .
B7_4 B11_4 B12_4 B10_4 137.8(3) .
B6_4 B11_4 B12_4 B10_4 37.3(2) .
B2_4 B11_4 B12_4 B10_4 100.9(3) .
B10_4 B11_4 B12_4 B7_4 -137.8(3) .
Cl11_4 B11_4 B12_4 B7_4 113.9(3) .
B6_4 B11_4 B12_4 B7_4 -100.5(3) .
B2_4 B11_4 B12_4 B7_4 -36.9(2) .
B3_4 B7_4 B12_4 B8_4 -37.2(2) .
Cl7_4 B7_4 B12_4 B8_4 108.0(3) .
B11_4 B7_4 B12_4 B8_4 -138.3(3) .
B2_4 B7_4 B12_4 B8_4 -101.5(3) .
B3_4 B7_4 B12_4 Cl12_4 -149.2(2) .
Cl7_4 B7_4 B12_4 Cl12_4 -4.1(4) .
B8_4 B7_4 B12_4 Cl12_4 -112.0(3) .
B11_4 B7_4 B12_4 Cl12_4 109.6(3) .
B2_4 B7_4 B12_4 Cl12_4 146.5(2) .
B3_4 B7_4 B12_4 B9_4 0.4(3) .
Cl7_4 B7_4 B12_4 B9_4 145.6(2) .
B8_4 B7_4 B12_4 B9_4 37.6(3) .
B11_4 B7_4 B12_4 B9_4 -100.7(3) .
B2_4 B7_4 B12_4 B9_4 -63.8(3) .
B3_4 B7_4 B12_4 B10_4 63.7(3) .
Cl7_4 B7_4 B12_4 B10_4 -151.2(2) .
B8_4 B7_4 B12_4 B10_4 100.8(3) .
B11_4 B7_4 B12_4 B10_4 -37.5(2) .
B2_4 B7_4 B12_4 B10_4 -0.6(3) .
B3_4 B7_4 B12_4 B11_4 101.2(3) .
Cl7_4 B7_4 B12_4 B11_4 -113.7(3) .
B8_4 B7_4 B12_4 B11_4 138.3(3) .
B2_4 B7_4 B12_4 B11_4 36.9(2) .
